data_4301840
loop_
_publ_author_name
'Binbin Zhou'
'Mark S. Denning'
'Thomas A. D. Chapman'
'Jose M. Goicoechea'

_publ_section_title
;
Coupling Reactions of Functionalized Zintl Ions [E9Cd(C6H5)]3- (E = Sn,
Pb) with Tributyltinhydride: Synthesis and Isolation of
{Sn9CdSn[(CH2)3CH3]3}3-
;
_journal_name_full 'Inorganic Chemistry'
_journal_page_first 2899
_journal_page_last 2907
_journal_paper_doi 10.1021/ic8022826
_journal_volume 48
_journal_year 2009
_chemical_formula_moiety '2(C12 H27 Sn10 Cd), 6(C18 H36 K N2 O6), 7(C7H8), C5 H5 N'
_chemical_formula_sum 'C179 H323 Cd2 K6 N13 O36 Sn20'
_chemical_formula_weight 6066.70
_chemical_melting_point ?
_chemical_name_systematic
; 
[K-(2,2,2-crypt)]6[Sn9CdSn(C4H9)3]2*6tol*py
;
_space_group_IT_number 2
_symmetry_cell_setting triclinic
_symmetry_space_group_name_Hall '-P 1'
_symmetry_space_group_name_H-M 'P -1'
_atom_sites_solution_hydrogens geom
_atom_sites_solution_primary direct
_atom_sites_solution_secondary difmap
_audit_creation_method SHELXL-97
_cell_angle_alpha 78.8039(2)
_cell_angle_beta 75.0316(2)
_cell_angle_gamma 76.5925(3)
_cell_formula_units_Z 2
_cell_length_a 15.5506(1)
_cell_length_b 28.2557(2)
_cell_length_c 28.9528(2)
_cell_measurement_reflns_used 52691
_cell_measurement_temperature 150(2)
_cell_measurement_theta_max 27.485
_cell_measurement_theta_min 5.097
_cell_volume 11832.36(14)
_computing_cell_refinement
;
KappaCCD software "DENZO" (Otwinowski & Minor, 1996)
;
_computing_data_collection
;
KappaCCD software "Collect" (Nonius, 2000)
;
_computing_data_reduction
;
KappaCCD software "DENZO" (Otwinowski & Minor, 1996)
;
_computing_molecular_graphics 'WinGX (Farrugia, 2005)'
_computing_publication_material 'XCIF (Sheldrick, 2001)'
_computing_structure_refinement 'SHELXL-97 (Sheldrick, 1997)'
_computing_structure_solution 'SHELXS-97 (Sheldrick, 1990)'
_diffrn_ambient_temperature 150(2)
_diffrn_detector_area_resol_mean 9
_diffrn_measured_fraction_theta_full 0.984
_diffrn_measured_fraction_theta_max 0.984
_diffrn_measurement_device_type 'Nonius KappaCCD'
_diffrn_measurement_method 'phi and omega scans'
_diffrn_radiation_monochromator graphite
_diffrn_radiation_source 'fine-focus sealed tube'
_diffrn_radiation_type MoK\a
_diffrn_radiation_wavelength 0.71073
_diffrn_reflns_av_R_equivalents 0.0540
_diffrn_reflns_av_sigmaI/netI 0.0746
_diffrn_reflns_limit_h_max 20
_diffrn_reflns_limit_h_min -20
_diffrn_reflns_limit_k_max 36
_diffrn_reflns_limit_k_min -36
_diffrn_reflns_limit_l_max 37
_diffrn_reflns_limit_l_min -37
_diffrn_reflns_number 100829
_diffrn_reflns_theta_full 27.59
_diffrn_reflns_theta_max 27.59
_diffrn_reflns_theta_min 5.12
_exptl_absorpt_coefficient_mu 2.409
_exptl_absorpt_correction_T_max 0.8689
_exptl_absorpt_correction_T_min 0.4102
_exptl_absorpt_correction_type multi-scan
_exptl_absorpt_process_details 'DENZO/SCALEPACK (Otwinowski & Minor, 1997)'
_exptl_crystal_colour orange
_exptl_crystal_density_diffrn 1.703
_exptl_crystal_density_meas ?
_exptl_crystal_density_method .
_exptl_crystal_description plate
_exptl_crystal_F_000 5972
_exptl_crystal_size_max 0.45
_exptl_crystal_size_mid 0.20
_exptl_crystal_size_min 0.06
_refine_diff_density_max 2.885
_refine_diff_density_min -1.980
_refine_diff_density_rms 0.156
_refine_ls_extinction_method none
_refine_ls_goodness_of_fit_ref 1.030
_refine_ls_hydrogen_treatment constr
_refine_ls_matrix_type full
_refine_ls_number_parameters 2106
_refine_ls_number_reflns 53966
_refine_ls_number_restraints 235
_refine_ls_restrained_S_all 1.034
_refine_ls_R_factor_all 0.1001
_refine_ls_R_factor_gt 0.0523
_refine_ls_shift/su_max 0.003
_refine_ls_shift/su_mean 0.000
_refine_ls_structure_factor_coef Fsqd
_refine_ls_weighting_details 'calc w=1/[\s^2^(Fo^2^)+(0.0648P)^2^+13.5499P] where P=(Fo^2^+2Fc^2^)/3'
_refine_ls_weighting_scheme calc
_refine_ls_wR_factor_gt 0.1278
_refine_ls_wR_factor_ref 0.1519
_reflns_number_gt 33105
_reflns_number_total 53966
_reflns_threshold_expression >2sigma(I)
_cod_data_source_file ic8022826_si_001_3.cif
_cod_data_source_block 3
_cod_depositor_comments
;
The following automatic conversions were performed:
'_symmetry_cell_setting' value 'Triclinic' changed to 'triclinic'
according to '/home/saulius/struct/CIF-dictionaries/cif_core.dic'
dictionary named 'cif_core.dic' version 2.4.1 from 2010-06-29.

Automatic conversion script
Id: cif_fix_enum 1527 2010-12-29 10:47:43Z saulius 

The following automatic conversions were performed:

'_chemical_melting_point' value 'not measured' was changed to '?' -
the value is undefined or not given.

Automatic conversion script
Id: cif_fix_values 1646 2011-03-28 12:23:43Z adriana 
;
_cod_original_cell_volume 11832.37(14)
_cod_database_code 4301840

loop_
_symmetry_equiv_pos_as_xyz
'x, y, z'
'-x, -y, -z'

loop_
_atom_site_label
_atom_site_type_symbol
_atom_site_fract_x
_atom_site_fract_y
_atom_site_fract_z
_atom_site_U_iso_or_equiv
_atom_site_adp_type
_atom_site_occupancy
_atom_site_symmetry_multiplicity
_atom_site_calc_flag
_atom_site_refinement_flags
_atom_site_disorder_assembly
_atom_site_disorder_group
Sn1 Sn 0.71534(3) 0.175371(16) 0.902682(15) 0.03788(10) Uani 1 1 d . . .
Sn2 Sn 0.54220(3) 0.204173(15) 0.870921(16) 0.03515(10) Uani 1 1 d . . .
Sn3 Sn 0.65655(3) 0.095205(15) 0.874654(16) 0.03878(10) Uani 1 1 d . . .
Sn4 Sn 0.83876(3) 0.135971(15) 0.817352(15) 0.03631(10) Uani 1 1 d . . .
Sn5 Sn 0.72545(3) 0.245339(14) 0.813538(16) 0.03572(10) Uani 1 1 d . . .
Sn6 Sn 0.53454(3) 0.136411(16) 0.807456(16) 0.03802(10) Uani 1 1 d . . .
Sn7 Sn 0.73938(3) 0.087981(15) 0.771556(16) 0.03897(10) Uani 1 1 d . . .
Sn8 Sn 0.78783(3) 0.193619(15) 0.728828(15) 0.03566(10) Uani 1 1 d . . .
Sn9 Sn 0.58175(3) 0.242479(15) 0.766572(16) 0.03760(10) Uani 1 1 d . . .
Cd1 Cd 0.63587(3) 0.161753(18) 0.708954(17) 0.04477(12) Uani 1 1 d . . .
Sn10 Sn 0.61564(3) 0.165177(19) 0.617263(17) 0.05038(13) Uani 1 1 d . . .
C1 C 0.5258(6) 0.2301(3) 0.5908(3) 0.076(2) Uani 1 1 d . . .
H1A1 H 0.5409 0.2340 0.5550 0.091 Uiso 1 1 calc R . .
H1A2 H 0.4628 0.2243 0.6019 0.091 Uiso 1 1 calc R . .
C2 C 0.5294(6) 0.2776(3) 0.6063(3) 0.066(2) Uani 1 1 d . . .
H2A1 H 0.5910 0.2850 0.5929 0.079 Uiso 1 1 calc R . .
H2A2 H 0.5186 0.2731 0.6419 0.079 Uiso 1 1 calc R . .
C3 C 0.4595(6) 0.3219(3) 0.5898(4) 0.084(3) Uani 1 1 d . . .
H3A1 H 0.4707 0.3268 0.5541 0.100 Uiso 1 1 calc R . .
H3A2 H 0.3979 0.3145 0.6028 0.100 Uiso 1 1 calc R . .
C4 C 0.4635(6) 0.3688(3) 0.6062(4) 0.091(3) Uani 1 1 d . . .
H4A1 H 0.4182 0.3957 0.5947 0.137 Uiso 1 1 calc R . .
H4A2 H 0.5241 0.3766 0.5929 0.137 Uiso 1 1 calc R . .
H4A3 H 0.4509 0.3644 0.6415 0.137 Uiso 1 1 calc R . .
C5 C 0.5617(6) 0.1077(3) 0.5977(4) 0.086(3) Uani 1 1 d . . .
H5A1 H 0.5574 0.0810 0.6254 0.103 Uiso 1 1 calc R . .
H5A2 H 0.4991 0.1221 0.5939 0.103 Uiso 1 1 calc R . .
C6 C 0.6096(9) 0.0855(5) 0.5552(4) 0.129(5) Uani 1 1 d . . .
H6A1 H 0.6718 0.0704 0.5594 0.155 Uiso 1 1 calc R . .
H6A2 H 0.6153 0.1123 0.5276 0.155 Uiso 1 1 calc R . .
C7 C 0.5711(9) 0.0465(6) 0.5409(5) 0.174(7) Uani 1 1 d . . .
H7A1 H 0.5622 0.0205 0.5691 0.208 Uiso 1 1 calc R . .
H7A2 H 0.5104 0.0620 0.5348 0.208 Uiso 1 1 calc R . .
C8 C 0.6257(13) 0.0217(7) 0.4974(5) 0.207(9) Uani 1 1 d . . .
H8A1 H 0.5951 -0.0034 0.4934 0.311 Uiso 1 1 calc R . .
H8A2 H 0.6865 0.0061 0.5025 0.311 Uiso 1 1 calc R . .
H8A3 H 0.6308 0.0463 0.4684 0.311 Uiso 1 1 calc R . .
C9 C 0.7428(5) 0.1647(3) 0.5648(3) 0.067(2) Uani 1 1 d . . .
H9A1 H 0.7800 0.1312 0.5674 0.081 Uiso 1 1 calc R . .
H9A2 H 0.7307 0.1733 0.5320 0.081 Uiso 1 1 calc R . .
C10 C 0.7998(7) 0.2033(5) 0.5723(3) 0.115(4) Uani 1 1 d . . .
H10C H 0.7622 0.2367 0.5686 0.138 Uiso 1 1 calc R . .
H10D H 0.8073 0.1957 0.6060 0.138 Uiso 1 1 calc R . .
C11 C 0.8836(9) 0.2049(5) 0.5426(5) 0.133(5) Uani 1 1 d . . .
H11C H 0.8771 0.2165 0.5089 0.159 Uiso 1 1 calc R . .
H11D H 0.9212 0.1714 0.5438 0.159 Uiso 1 1 calc R . .
C12 C 0.9308(7) 0.2391(4) 0.5576(5) 0.121(4) Uani 1 1 d . . .
H12D H 0.9913 0.2388 0.5364 0.181 Uiso 1 1 calc R . .
H12E H 0.9365 0.2280 0.5911 0.181 Uiso 1 1 calc R . .
H12F H 0.8951 0.2726 0.5549 0.181 Uiso 1 1 calc R . .
Sn1A Sn 0.21041(3) 0.682979(17) 0.901167(16) 0.04153(11) Uani 1 1 d . . .
Sn2A Sn 0.03416(3) 0.701918(15) 0.873659(16) 0.03662(10) Uani 1 1 d . . .
Sn3A Sn 0.16080(3) 0.596442(15) 0.879532(16) 0.04095(11) Uani 1 1 d . . .
Sn4A Sn 0.33426(3) 0.641840(16) 0.816679(16) 0.03827(10) Uani 1 1 d . . .
Sn5A Sn 0.20867(3) 0.749272(15) 0.810088(16) 0.03867(10) Uani 1 1 d . . .
Sn6A Sn 0.03277(3) 0.628396(16) 0.814615(17) 0.04080(11) Uani 1 1 d . . .
Sn7A Sn 0.23918(3) 0.586589(15) 0.776326(16) 0.04054(11) Uani 1 1 d . . .
Sn8A Sn 0.27364(3) 0.693435(15) 0.728485(15) 0.03653(10) Uani 1 1 d . . .
Sn9A Sn 0.06496(3) 0.735870(16) 0.768664(17) 0.04006(11) Uani 1 1 d . . .
Cd1A Cd 0.12728(3) 0.65361(2) 0.713857(19) 0.05023(13) Uani 1 1 d . . .
Sn01 Sn 0.10051(3) 0.64007(2) 0.628445(18) 0.05568(14) Uani 1 1 d . . .
C1A C 0.1093(7) 0.5617(3) 0.6239(4) 0.088(3) Uani 1 1 d . . .
H1A H 0.0498 0.5524 0.6396 0.106 Uiso 1 1 calc R . .
H1B H 0.1230 0.5571 0.5895 0.106 Uiso 1 1 calc R . .
C2A C 0.1827(6) 0.5277(3) 0.6482(3) 0.077(3) Uani 1 1 d . . .
H2A H 0.1691 0.5324 0.6825 0.092 Uiso 1 1 calc R . .
H2B H 0.1811 0.4930 0.6472 0.092 Uiso 1 1 calc R . .
C3A C 0.2780(7) 0.5374(3) 0.6236(3) 0.085(3) Uani 1 1 d . . .
H3A H 0.2891 0.5355 0.5887 0.102 Uiso 1 1 calc R . .
H3B H 0.2805 0.5713 0.6268 0.102 Uiso 1 1 calc R . .
C4A C 0.3522(7) 0.5025(3) 0.6436(4) 0.101(3) Uani 1 1 d . . .
H4A H 0.4109 0.5108 0.6261 0.151 Uiso 1 1 calc R . .
H4B H 0.3513 0.4689 0.6400 0.151 Uiso 1 1 calc R . .
H4C H 0.3431 0.5049 0.6780 0.151 Uiso 1 1 calc R . .
C5A C -0.0281(6) 0.6711(4) 0.6093(4) 0.093(3) Uani 1 1 d . . .
H5A H -0.0332 0.6544 0.5833 0.112 Uiso 1 1 calc R . .
H5B H -0.0773 0.6644 0.6377 0.112 Uiso 1 1 calc R . .
C6A C -0.0409(9) 0.7220(6) 0.5936(7) 0.169(7) Uani 1 1 d . . .
H6A H 0.0046 0.7268 0.5630 0.203 Uiso 1 1 calc R . .
H6B H -0.1010 0.7315 0.5852 0.203 Uiso 1 1 calc R . .
C7A C -0.0376(10) 0.7564(5) 0.6205(6) 0.164(7) Uani 1 1 d . . .
H7A H 0.0229 0.7478 0.6285 0.196 Uiso 1 1 calc R . .
H7B H -0.0826 0.7519 0.6514 0.196 Uiso 1 1 calc R . .
C8A C -0.0531(9) 0.8094(5) 0.6016(6) 0.164(6) Uani 1 1 d . . .
H8A H -0.0548 0.8284 0.6268 0.246 Uiso 1 1 calc R . .
H8B H -0.1111 0.8188 0.5915 0.246 Uiso 1 1 calc R . .
H8C H -0.0039 0.8161 0.5738 0.246 Uiso 1 1 calc R . .
C9A C 0.1968(7) 0.6646(3) 0.5632(3) 0.091(3) Uani 1 1 d . . .
H9A H 0.2337 0.6351 0.5490 0.109 Uiso 1 1 calc R . .
H9B H 0.1618 0.6843 0.5395 0.109 Uiso 1 1 calc R . .
C10A C 0.2614(8) 0.6949(6) 0.5695(5) 0.156(6) Uani 1 1 d U . .
H10A H 0.2205 0.7259 0.5784 0.187 Uiso 1 1 calc R . .
H10B H 0.2802 0.6777 0.5995 0.187 Uiso 1 1 calc R . .
C11A C 0.3341(13) 0.7096(6) 0.5433(6) 0.177(6) Uani 1 1 d U . .
H11A H 0.3162 0.7305 0.5143 0.212 Uiso 1 1 calc R . .
H11B H 0.3757 0.6798 0.5318 0.212 Uiso 1 1 calc R . .
C12A C 0.3852(9) 0.7340(5) 0.5576(5) 0.126(4) Uani 1 1 d . . .
H12A H 0.4423 0.7349 0.5335 0.189 Uiso 1 1 calc R . .
H12B H 0.3982 0.7172 0.5887 0.189 Uiso 1 1 calc R . .
H12C H 0.3523 0.7676 0.5611 0.189 Uiso 1 1 calc R . .
K1 K 0.89111(8) 0.90842(4) 0.99762(5) 0.0322(3) Uani 1 1 d . . .
K2 K 0.17040(9) 0.97862(5) 0.63113(5) 0.0441(3) Uani 1 1 d . . .
K3 K 0.59560(8) 0.84225(4) 0.84863(5) 0.0341(3) Uani 1 1 d . . .
K4 K 0.39881(8) 0.41011(4) 0.99331(5) 0.0323(3) Uani 1 1 d . . .
K5 K 0.68400(8) 0.48443(5) 0.62990(5) 0.0375(3) Uani 1 1 d . . .
K6 K 0.10343(8) 0.34504(4) 0.84695(5) 0.0341(3) Uani 1 1 d . . .
C101 C 0.7561(4) 0.9969(2) 1.0835(3) 0.0477(17) Uani 1 1 d . . .
H10E H 0.7391 1.0103 1.1145 0.057 Uiso 1 1 calc R . .
H10F H 0.7006 1.0025 1.0709 0.057 Uiso 1 1 calc R . .
C102 C 0.8239(4) 1.0247(2) 1.0480(2) 0.0451(16) Uani 1 1 d . . .
H10G H 0.7986 1.0604 1.0450 0.054 Uiso 1 1 calc R . .
H10H H 0.8804 1.0188 1.0597 0.054 Uiso 1 1 calc R . .
C103 C 0.8869(5) 1.0411(2) 0.9648(3) 0.0517(18) Uani 1 1 d . . .
H10I H 0.9456 1.0431 0.9711 0.062 Uiso 1 1 calc R . .
H10J H 0.8488 1.0745 0.9636 0.062 Uiso 1 1 calc R . .
C104 C 0.9025(5) 1.0231(2) 0.9185(3) 0.0525(18) Uani 1 1 d . . .
H10K H 0.8440 1.0199 0.9131 0.063 Uiso 1 1 calc R . .
H10L H 0.9285 1.0472 0.8920 0.063 Uiso 1 1 calc R . .
C106 C 1.0424(4) 0.9107(2) 0.8739(2) 0.0465(16) Uani 1 1 d . . .
H10M H 1.0645 0.9024 0.8406 0.056 Uiso 1 1 calc R . .
H10N H 1.0962 0.9100 0.8865 0.056 Uiso 1 1 calc R . .
C107 C 0.7136(4) 0.9185(3) 1.1128(3) 0.0486(17) Uani 1 1 d . . .
H10O H 0.6719 0.9351 1.1396 0.058 Uiso 1 1 calc R . .
H10P H 0.7371 0.8844 1.1265 0.058 Uiso 1 1 calc R . .
C108 C 0.6607(4) 0.9166(3) 1.0764(2) 0.0472(16) Uani 1 1 d . . .
H10Q H 0.6078 0.9010 1.0928 0.057 Uiso 1 1 calc R . .
H10R H 0.6379 0.9504 1.0619 0.057 Uiso 1 1 calc R . .
C109 C 0.6672(4) 0.8865(3) 1.0057(2) 0.0468(16) Uani 1 1 d . . .
H10S H 0.6511 0.9195 0.9875 0.056 Uiso 1 1 calc R . .
H10T H 0.6104 0.8749 1.0228 0.056 Uiso 1 1 calc R . .
C110 C 0.7228(4) 0.8519(2) 0.9714(2) 0.0433(15) Uani 1 1 d . . .
H11E H 0.7403 0.8191 0.9896 0.052 Uiso 1 1 calc R . .
H11F H 0.6867 0.8485 0.9491 0.052 Uiso 1 1 calc R . .
C111 C 0.8559(4) 0.8386(2) 0.9105(2) 0.0437(15) Uani 1 1 d . . .
H11G H 0.8175 0.8315 0.8912 0.052 Uiso 1 1 calc R . .
H11H H 0.8829 0.8070 0.9276 0.052 Uiso 1 1 calc R . .
C112 C 0.9296(4) 0.8631(3) 0.8779(2) 0.0459(16) Uani 1 1 d . . .
H11I H 0.9644 0.8421 0.8530 0.055 Uiso 1 1 calc R . .
H11J H 0.9018 0.8947 0.8611 0.055 Uiso 1 1 calc R . .
C113 C 0.8522(4) 0.9335(3) 1.1257(2) 0.0482(16) Uani 1 1 d . . .
H11K H 0.8161 0.9380 1.1587 0.058 Uiso 1 1 calc R . .
H11L H 0.8930 0.9577 1.1158 0.058 Uiso 1 1 calc R . .
C114 C 0.9091(4) 0.8825(2) 1.1271(2) 0.0432(15) Uani 1 1 d . . .
H11M H 0.9458 0.8770 1.1516 0.052 Uiso 1 1 calc R . .
H11N H 0.8692 0.8579 1.1363 0.052 Uiso 1 1 calc R . .
C115 C 1.0243(4) 0.8295(2) 1.0822(2) 0.0405(14) Uani 1 1 d . . .
H11O H 0.9874 0.8037 1.0883 0.049 Uiso 1 1 calc R . .
H11P H 1.0569 0.8238 1.1086 0.049 Uiso 1 1 calc R . .
C116 C 1.0909(4) 0.8267(2) 1.0349(2) 0.0393(14) Uani 1 1 d . . .
H11Q H 1.1254 0.8536 1.0280 0.047 Uiso 1 1 calc R . .
H11R H 1.1344 0.7950 1.0362 0.047 Uiso 1 1 calc R . .
C117 C 1.1064(4) 0.8272(2) 0.9518(2) 0.0405(15) Uani 1 1 d . . .
H11S H 1.1531 0.7969 0.9543 0.049 Uiso 1 1 calc R . .
H11T H 1.1374 0.8557 0.9425 0.049 Uiso 1 1 calc R . .
C118 C 1.0568(4) 0.8261(2) 0.9138(2) 0.0444(16) Uani 1 1 d . . .
H11U H 1.1016 0.8194 0.8835 0.053 Uiso 1 1 calc R . .
H11V H 1.0228 0.7988 0.9245 0.053 Uiso 1 1 calc R . .
C201 C 0.0462(6) 1.1086(3) 0.6429(3) 0.079(3) Uani 1 1 d . . .
H20A H -0.0005 1.1046 0.6271 0.095 Uiso 1 1 calc R . .
H20B H 0.0401 1.1442 0.6434 0.095 Uiso 1 1 calc R . .
C202 C 0.0285(6) 1.0829(3) 0.6942(3) 0.080(3) Uani 1 1 d . . .
H20C H 0.0763 1.0851 0.7101 0.095 Uiso 1 1 calc R . .
H20D H -0.0307 1.0987 0.7126 0.095 Uiso 1 1 calc R . .
C203 C 0.0045(5) 1.0069(3) 0.7408(3) 0.068(2) Uani 1 1 d . . .
H20E H -0.0524 1.0254 0.7587 0.081 Uiso 1 1 calc R . .
H20F H 0.0529 1.0044 0.7581 0.081 Uiso 1 1 calc R . .
C204 C -0.0079(5) 0.9568(3) 0.7384(3) 0.058(2) Uani 1 1 d . . .
H20G H -0.0299 0.9401 0.7714 0.070 Uiso 1 1 calc R . .
H20H H -0.0531 0.9590 0.7191 0.070 Uiso 1 1 calc R . .
C205 C 0.0702(7) 0.8807(3) 0.7157(4) 0.105(4) Uani 1 1 d . . .
H20I H 0.0307 0.8804 0.6939 0.126 Uiso 1 1 calc R . .
H20J H 0.0434 0.8654 0.7485 0.126 Uiso 1 1 calc R . .
C206 C 0.1635(8) 0.8524(3) 0.6980(4) 0.113(4) Uani 1 1 d . . .
H20K H 0.1610 0.8172 0.7019 0.136 Uiso 1 1 calc R . .
H20L H 0.2036 0.8559 0.7183 0.136 Uiso 1 1 calc R . .
C207 C 0.2069(7) 1.1064(4) 0.6276(4) 0.103(4) Uani 1 1 d . . .
H20M H 0.1933 1.1043 0.6632 0.124 Uiso 1 1 calc R . .
H20N H 0.2065 1.1413 0.6137 0.124 Uiso 1 1 calc R . .
C208 C 0.2993(7) 1.0773(4) 0.6113(4) 0.098(3) Uani 1 1 d . . .
H20O H 0.3129 1.0779 0.5759 0.117 Uiso 1 1 calc R . .
H20P H 0.3449 1.0922 0.6189 0.117 Uiso 1 1 calc R . .
C209 C 0.3943(6) 0.9998(5) 0.6268(4) 0.095(4) Uani 1 1 d . . .
H20Q H 0.4337 1.0163 0.6377 0.114 Uiso 1 1 calc R . .
H20R H 0.4177 0.9984 0.5918 0.114 Uiso 1 1 calc R . .
C210 C 0.3971(6) 0.9492(4) 0.6533(4) 0.089(3) Uani 1 1 d . . .
H21A H 0.4608 0.9314 0.6494 0.107 Uiso 1 1 calc R . .
H21B H 0.3712 0.9505 0.6882 0.107 Uiso 1 1 calc R . .
C211 C 0.3541(7) 0.8749(4) 0.6565(4) 0.101(4) Uani 1 1 d . . .
H21C H 0.3307 0.8731 0.6918 0.121 Uiso 1 1 calc R . .
H21D H 0.4187 0.8584 0.6503 0.121 Uiso 1 1 calc R . .
C212 C 0.3008(7) 0.8493(3) 0.6359(4) 0.097(4) Uani 1 1 d . . .
H21E H 0.3241 0.8518 0.6004 0.117 Uiso 1 1 calc R . .
H21F H 0.3106 0.8139 0.6494 0.117 Uiso 1 1 calc R . .
C213 C 0.1371(8) 1.1065(3) 0.5627(4) 0.103(4) Uani 1 1 d . . .
H21G H 0.2010 1.1015 0.5444 0.124 Uiso 1 1 calc R . .
H21H H 0.1122 1.1423 0.5582 0.124 Uiso 1 1 calc R . .
C214 C 0.0858(9) 1.0814(4) 0.5417(4) 0.108(4) Uani 1 1 d . . .
H21I H 0.0225 1.0837 0.5607 0.130 Uiso 1 1 calc R . .
H21J H 0.0846 1.0968 0.5080 0.130 Uiso 1 1 calc R . .
C215 C 0.0853(10) 1.0064(5) 0.5208(4) 0.126(5) Uani 1 1 d . . .
H21K H 0.0804 1.0240 0.4883 0.151 Uiso 1 1 calc R . .
H21L H 0.0234 1.0051 0.5406 0.151 Uiso 1 1 calc R . .
C216 C 0.1402(10) 0.9550(5) 0.5174(4) 0.128(5) Uani 1 1 d . . .
H21M H 0.1167 0.9384 0.4974 0.153 Uiso 1 1 calc R . .
H21N H 0.2044 0.9564 0.5019 0.153 Uiso 1 1 calc R . .
C217 C 0.1757(7) 0.8774(4) 0.5650(4) 0.098(3) Uani 1 1 d . . .
H21O H 0.2414 0.8745 0.5503 0.117 Uiso 1 1 calc R . .
H21P H 0.1487 0.8621 0.5455 0.117 Uiso 1 1 calc R . .
C218 C 0.1621(7) 0.8511(3) 0.6161(4) 0.100(4) Uani 1 1 d . . .
H21Q H 0.0963 0.8546 0.6305 0.120 Uiso 1 1 calc R . .
H21R H 0.1877 0.8157 0.6156 0.120 Uiso 1 1 calc R . .
C301 C 0.3614(4) 0.8462(3) 0.9260(3) 0.0474(16) Uani 1 1 d . . .
H30A H 0.3459 0.8817 0.9140 0.057 Uiso 1 1 calc R . .
H30B H 0.3138 0.8386 0.9550 0.057 Uiso 1 1 calc R . .
C302 C 0.3602(4) 0.8175(3) 0.8880(2) 0.0477(17) Uani 1 1 d . . .
H30C H 0.3770 0.7819 0.8992 0.057 Uiso 1 1 calc R . .
H30D H 0.2984 0.8241 0.8821 0.057 Uiso 1 1 calc R . .
C303 C 0.4279(5) 0.8031(3) 0.8078(3) 0.060(2) Uani 1 1 d . . .
H30E H 0.3662 0.8005 0.8065 0.072 Uiso 1 1 calc R . .
H30F H 0.4625 0.7694 0.8151 0.072 Uiso 1 1 calc R . .
C304 C 0.4741(4) 0.8274(3) 0.7601(3) 0.0528(18) Uani 1 1 d . . .
H30G H 0.4730 0.8098 0.7339 0.063 Uiso 1 1 calc R . .
H30H H 0.4420 0.8618 0.7538 0.063 Uiso 1 1 calc R . .
C305 C 0.6113(4) 0.8512(3) 0.7182(3) 0.0515(17) Uani 1 1 d . . .
H30I H 0.5919 0.8872 0.7177 0.062 Uiso 1 1 calc R . .
H30J H 0.5969 0.8423 0.6900 0.062 Uiso 1 1 calc R . .
C306 C 0.7114(5) 0.8365(3) 0.7156(3) 0.0505(17) Uani 1 1 d . . .
H30K H 0.7297 0.8006 0.7155 0.061 Uiso 1 1 calc R . .
H30L H 0.7440 0.8528 0.6848 0.061 Uiso 1 1 calc R . .
C307 C 0.4644(4) 0.7873(2) 0.9693(2) 0.0404(15) Uani 1 1 d . . .
H30M H 0.4397 0.7645 0.9566 0.049 Uiso 1 1 calc R . .
H30N H 0.4303 0.7896 1.0030 0.049 Uiso 1 1 calc R . .
C308 C 0.5625(4) 0.7662(2) 0.9694(2) 0.0425(15) Uani 1 1 d . . .
H30O H 0.5878 0.7881 0.9830 0.051 Uiso 1 1 calc R . .
H30P H 0.5679 0.7336 0.9897 0.051 Uiso 1 1 calc R . .
C309 C 0.7000(4) 0.7324(2) 0.9195(2) 0.0439(15) Uani 1 1 d . . .
H30Q H 0.6960 0.6999 0.9394 0.053 Uiso 1 1 calc R . .
H30R H 0.7363 0.7488 0.9326 0.053 Uiso 1 1 calc R . .
C310 C 0.7439(4) 0.7260(2) 0.8686(3) 0.0435(16) Uani 1 1 d . . .
H31A H 0.8040 0.7041 0.8671 0.052 Uiso 1 1 calc R . .
H31B H 0.7062 0.7105 0.8554 0.052 Uiso 1 1 calc R . .
C311 C 0.8041(4) 0.7667(2) 0.7927(2) 0.0437(15) Uani 1 1 d . . .
H31C H 0.7692 0.7527 0.7763 0.052 Uiso 1 1 calc R . .
H31D H 0.8624 0.7435 0.7937 0.052 Uiso 1 1 calc R . .
C312 C 0.8222(4) 0.8158(2) 0.7648(3) 0.0447(16) Uani 1 1 d . . .
H31E H 0.8508 0.8313 0.7834 0.054 Uiso 1 1 calc R . .
H31F H 0.8653 0.8106 0.7336 0.054 Uiso 1 1 calc R . .
C313 C 0.4480(4) 0.8738(2) 0.9704(2) 0.0406(15) Uani 1 1 d . . .
H31G H 0.4946 0.8608 0.9898 0.049 Uiso 1 1 calc R . .
H31H H 0.3882 0.8797 0.9932 0.049 Uiso 1 1 calc R . .
C314 C 0.4663(4) 0.9222(2) 0.9403(3) 0.0461(16) Uani 1 1 d . . .
H31I H 0.4222 0.9347 0.9195 0.055 Uiso 1 1 calc R . .
H31J H 0.4590 0.9469 0.9618 0.055 Uiso 1 1 calc R . .
C315 C 0.5802(4) 0.9613(2) 0.8878(3) 0.0462(16) Uani 1 1 d . . .
H31K H 0.5770 0.9821 0.9123 0.055 Uiso 1 1 calc R . .
H31L H 0.5372 0.9787 0.8673 0.055 Uiso 1 1 calc R . .
C316 C 0.6745(5) 0.9523(2) 0.8573(3) 0.0483(17) Uani 1 1 d . . .
H31M H 0.6942 0.9839 0.8434 0.058 Uiso 1 1 calc R . .
H31N H 0.7169 0.9326 0.8772 0.058 Uiso 1 1 calc R . .
C317 C 0.7590(4) 0.9232(2) 0.7845(2) 0.0473(16) Uani 1 1 d . . .
H31O H 0.8082 0.9027 0.7997 0.057 Uiso 1 1 calc R . .
H31P H 0.7733 0.9564 0.7731 0.057 Uiso 1 1 calc R . .
C318 C 0.7537(4) 0.9010(2) 0.7424(2) 0.0459(16) Uani 1 1 d . . .
H31Q H 0.7036 0.9214 0.7280 0.055 Uiso 1 1 calc R . .
H31R H 0.8108 0.9017 0.7175 0.055 Uiso 1 1 calc R . .
C401 C 0.2596(4) 0.5003(2) 1.0770(3) 0.0539(18) Uani 1 1 d . . .
H40A H 0.2441 0.5143 1.1076 0.065 Uiso 1 1 calc R . .
H40B H 0.2032 0.5055 1.0654 0.065 Uiso 1 1 calc R . .
C402 C 0.3253(5) 0.5279(2) 1.0404(3) 0.0528(18) Uani 1 1 d . . .
H40C H 0.2992 0.5635 1.0366 0.063 Uiso 1 1 calc R . .
H40D H 0.3825 0.5229 1.0513 0.063 Uiso 1 1 calc R . .
C403 C 0.3854(5) 0.5428(2) 0.9565(3) 0.0553(19) Uani 1 1 d . . .
H40E H 0.4423 0.5474 0.9627 0.066 Uiso 1 1 calc R . .
H40F H 0.3445 0.5753 0.9536 0.066 Uiso 1 1 calc R . .
C404 C 0.4052(5) 0.5215(2) 0.9110(3) 0.0497(17) Uani 1 1 d . . .
H40G H 0.3486 0.5150 0.9061 0.060 Uiso 1 1 calc R . .
H40H H 0.4285 0.5454 0.8834 0.060 Uiso 1 1 calc R . .
C405 C 0.5016(5) 0.4613(2) 0.8667(2) 0.0456(16) Uani 1 1 d . . .
H40I H 0.5387 0.4840 0.8445 0.055 Uiso 1 1 calc R . .
H40J H 0.4491 0.4616 0.8532 0.055 Uiso 1 1 calc R . .
C406 C 0.5569(4) 0.4106(2) 0.8712(2) 0.0474(16) Uani 1 1 d . . .
H40K H 0.5831 0.4014 0.8385 0.057 Uiso 1 1 calc R . .
H40L H 0.6079 0.4107 0.8858 0.057 Uiso 1 1 calc R . .
C407 C 0.2177(4) 0.4215(3) 1.1075(3) 0.0537(18) Uani 1 1 d . . .
H40M H 0.1750 0.4386 1.1336 0.064 Uiso 1 1 calc R . .
H40N H 0.2418 0.3880 1.1220 0.064 Uiso 1 1 calc R . .
C408 C 0.1662(4) 0.4180(3) 1.0702(3) 0.0501(17) Uani 1 1 d . . .
H40O H 0.1139 0.4019 1.0865 0.060 Uiso 1 1 calc R . .
H40P H 0.1428 0.4514 1.0550 0.060 Uiso 1 1 calc R . .
C409 C 0.1768(4) 0.3872(2) 0.9994(2) 0.0423(15) Uani 1 1 d . . .
H40Q H 0.1614 0.4200 0.9808 0.051 Uiso 1 1 calc R . .
H40R H 0.1196 0.3757 1.0160 0.051 Uiso 1 1 calc R . .
C410 C 0.2343(4) 0.3521(2) 0.9659(2) 0.0423(15) Uani 1 1 d . . .
H41A H 0.2518 0.3195 0.9847 0.051 Uiso 1 1 calc R . .
H41B H 0.1996 0.3480 0.9432 0.051 Uiso 1 1 calc R . .
C411 C 0.3688(4) 0.3387(2) 0.9059(2) 0.0416(15) Uani 1 1 d . . .
H41C H 0.3315 0.3318 0.8859 0.050 Uiso 1 1 calc R . .
H41D H 0.3948 0.3071 0.9234 0.050 Uiso 1 1 calc R . .
C412 C 0.4436(4) 0.3633(2) 0.8742(2) 0.0423(15) Uani 1 1 d . . .
H41E H 0.4791 0.3422 0.8495 0.051 Uiso 1 1 calc R . .
H41F H 0.4164 0.3948 0.8571 0.051 Uiso 1 1 calc R . .
C413 C 0.3543(5) 0.4388(3) 1.1199(2) 0.0499(17) Uani 1 1 d . . .
H41G H 0.3173 0.4443 1.1525 0.060 Uiso 1 1 calc R . .
H41H H 0.3948 0.4631 1.1095 0.060 Uiso 1 1 calc R . .
C414 C 0.4122(4) 0.3877(2) 1.1233(2) 0.0461(16) Uani 1 1 d . . .
H41I H 0.4496 0.3840 1.1472 0.055 Uiso 1 1 calc R . .
H41J H 0.3726 0.3630 1.1344 0.055 Uiso 1 1 calc R . .
C415 C 0.5262(4) 0.3325(2) 1.0804(2) 0.0413(15) Uani 1 1 d . . .
H41K H 0.4897 0.3066 1.0864 0.050 Uiso 1 1 calc R . .
H41L H 0.5572 0.3276 1.1073 0.050 Uiso 1 1 calc R . .
C416 C 0.5946(4) 0.3289(2) 1.0338(2) 0.0411(15) Uani 1 1 d . . .
H41M H 0.6290 0.3558 1.0270 0.049 Uiso 1 1 calc R . .
H41N H 0.6380 0.2972 1.0362 0.049 Uiso 1 1 calc R . .
C417 C 0.6153(4) 0.3276(2) 0.9512(2) 0.0439(15) Uani 1 1 d . . .
H41O H 0.6606 0.2969 0.9546 0.053 Uiso 1 1 calc R . .
H41P H 0.6475 0.3556 0.9424 0.053 Uiso 1 1 calc R . .
C418 C 0.5679(4) 0.3270(2) 0.9120(2) 0.0450(16) Uani 1 1 d . . .
H41Q H 0.6143 0.3196 0.8823 0.054 Uiso 1 1 calc R . .
H41R H 0.5331 0.3000 0.9222 0.054 Uiso 1 1 calc R . .
C501 C 0.7236(5) 0.3618(2) 0.7061(2) 0.0540(18) Uani 1 1 d . . .
H50A H 0.7570 0.3745 0.7244 0.065 Uiso 1 1 calc R . .
H50B H 0.7363 0.3255 0.7134 0.065 Uiso 1 1 calc R . .
C502 C 0.6235(5) 0.3803(2) 0.7234(3) 0.059(2) Uani 1 1 d . . .
H50C H 0.5893 0.3705 0.7035 0.070 Uiso 1 1 calc R . .
H50D H 0.6029 0.3658 0.7574 0.070 Uiso 1 1 calc R . .
C503 C 0.5126(4) 0.4533(2) 0.7344(3) 0.0516(17) Uani 1 1 d . . .
H50E H 0.4877 0.4369 0.7670 0.062 Uiso 1 1 calc R . .
H50F H 0.4793 0.4478 0.7117 0.062 Uiso 1 1 calc R . .
C504 C 0.5009(5) 0.5068(3) 0.7352(3) 0.0576(19) Uani 1 1 d . . .
H50G H 0.4367 0.5203 0.7490 0.069 Uiso 1 1 calc R . .
H50H H 0.5385 0.5125 0.7557 0.069 Uiso 1 1 calc R . .
C505 C 0.5098(6) 0.5828(3) 0.6856(3) 0.064(2) Uani 1 1 d . . .
H50I H 0.5537 0.5923 0.6997 0.077 Uiso 1 1 calc R . .
H50J H 0.4480 0.5940 0.7046 0.077 Uiso 1 1 calc R . .
C506 C 0.5181(5) 0.6065(3) 0.6340(3) 0.0567(19) Uani 1 1 d . . .
H50K H 0.4733 0.5968 0.6206 0.068 Uiso 1 1 calc R . .
H50L H 0.5025 0.6426 0.6331 0.068 Uiso 1 1 calc R . .
C507 C 0.7270(6) 0.3470(2) 0.6262(3) 0.058(2) Uani 1 1 d . . .
H50M H 0.6630 0.3447 0.6411 0.070 Uiso 1 1 calc R . .
H50N H 0.7636 0.3133 0.6283 0.070 Uiso 1 1 calc R . .
C508 C 0.7350(5) 0.3689(3) 0.5733(3) 0.0555(18) Uani 1 1 d . . .
H50O H 0.7985 0.3721 0.5580 0.067 Uiso 1 1 calc R . .
H50P H 0.7168 0.3472 0.5560 0.067 Uiso 1 1 calc R . .
C509 C 0.6761(5) 0.4381(3) 0.5222(3) 0.0572(19) Uani 1 1 d . . .
H50Q H 0.6635 0.4145 0.5048 0.069 Uiso 1 1 calc R . .
H50R H 0.7365 0.4459 0.5058 0.069 Uiso 1 1 calc R . .
C510 C 0.6068(5) 0.4832(3) 0.5209(3) 0.059(2) Uani 1 1 d . . .
H51A H 0.6009 0.4955 0.4872 0.071 Uiso 1 1 calc R . .
H51B H 0.5475 0.4762 0.5403 0.071 Uiso 1 1 calc R . .
C511 C 0.5697(5) 0.5654(3) 0.5369(3) 0.059(2) Uani 1 1 d . . .
H51C H 0.5100 0.5615 0.5582 0.071 Uiso 1 1 calc R . .
H51D H 0.5617 0.5757 0.5034 0.071 Uiso 1 1 calc R . .
C512 C 0.6045(5) 0.6034(3) 0.5518(3) 0.0582(19) Uani 1 1 d . . .
H51E H 0.6660 0.6053 0.5318 0.070 Uiso 1 1 calc R . .
H51F H 0.5648 0.6358 0.5457 0.070 Uiso 1 1 calc R . .
C513 C 0.8571(5) 0.3676(3) 0.6430(3) 0.058(2) Uani 1 1 d . . .
H51G H 0.8800 0.3658 0.6080 0.069 Uiso 1 1 calc R . .
H51H H 0.8801 0.3354 0.6607 0.069 Uiso 1 1 calc R . .
C514 C 0.8941(5) 0.4073(3) 0.6561(3) 0.063(2) Uani 1 1 d . . .
H51I H 0.8685 0.4107 0.6906 0.075 Uiso 1 1 calc R . .
H51J H 0.9608 0.3978 0.6512 0.075 Uiso 1 1 calc R . .
C515 C 0.9118(5) 0.4889(3) 0.6353(3) 0.061(2) Uani 1 1 d . . .
H51K H 0.9785 0.4779 0.6282 0.073 Uiso 1 1 calc R . .
H51L H 0.8912 0.4939 0.6696 0.073 Uiso 1 1 calc R . .
C516 C 0.8879(5) 0.5360(3) 0.6041(3) 0.062(2) Uani 1 1 d . . .
H51M H 0.9229 0.5600 0.6070 0.075 Uiso 1 1 calc R . .
H51N H 0.9027 0.5306 0.5699 0.075 Uiso 1 1 calc R . .
C517 C 0.7679(5) 0.6022(3) 0.5935(3) 0.065(2) Uani 1 1 d . . .
H51O H 0.7794 0.6001 0.5586 0.078 Uiso 1 1 calc R . .
H51P H 0.8049 0.6246 0.5976 0.078 Uiso 1 1 calc R . .
C518 C 0.6698(5) 0.6217(3) 0.6122(3) 0.067(2) Uani 1 1 d . . .
H51Q H 0.6588 0.6217 0.6475 0.080 Uiso 1 1 calc R . .
H51R H 0.6548 0.6562 0.5970 0.080 Uiso 1 1 calc R . .
C601 C -0.0472(4) 0.3763(2) 0.9686(2) 0.0429(15) Uani 1 1 d . . .
H60A H -0.0015 0.3634 0.9885 0.051 Uiso 1 1 calc R . .
H60B H -0.1075 0.3822 0.9909 0.051 Uiso 1 1 calc R . .
C602 C -0.0287(4) 0.4241(2) 0.9394(3) 0.0474(16) Uani 1 1 d . . .
H60C H -0.0730 0.4369 0.9186 0.057 Uiso 1 1 calc R . .
H60D H -0.0359 0.4484 0.9612 0.057 Uiso 1 1 calc R . .
C603 C 0.0854(5) 0.4636(2) 0.8862(3) 0.0532(18) Uani 1 1 d . . .
H60E H 0.0811 0.4849 0.9104 0.064 Uiso 1 1 calc R . .
H60F H 0.0434 0.4806 0.8651 0.064 Uiso 1 1 calc R . .
C604 C 0.1795(5) 0.4540(2) 0.8570(3) 0.0535(18) Uani 1 1 d . . .
H60G H 0.2001 0.4856 0.8438 0.064 Uiso 1 1 calc R . .
H60H H 0.2204 0.4341 0.8777 0.064 Uiso 1 1 calc R . .
C605 C 0.2676(4) 0.4259(3) 0.7848(3) 0.0502(17) Uani 1 1 d . . .
H60I H 0.3163 0.4058 0.8005 0.060 Uiso 1 1 calc R . .
H60J H 0.2811 0.4593 0.7736 0.060 Uiso 1 1 calc R . .
C606 C 0.2641(5) 0.4034(2) 0.7427(3) 0.0489(17) Uani 1 1 d . . .
H60K H 0.2149 0.4240 0.7277 0.059 Uiso 1 1 calc R . .
H60L H 0.3219 0.4042 0.7184 0.059 Uiso 1 1 calc R . .
C607 C -0.1328(4) 0.3487(3) 0.9241(3) 0.0491(17) Uani 1 1 d . . .
H60M H -0.1485 0.3841 0.9120 0.059 Uiso 1 1 calc R . .
H60N H -0.1809 0.3408 0.9526 0.059 Uiso 1 1 calc R . .
C608 C -0.1308(4) 0.3195(3) 0.8854(3) 0.0525(18) Uani 1 1 d . . .
H60O H -0.1122 0.2840 0.8964 0.063 Uiso 1 1 calc R . .
H60P H -0.1921 0.3251 0.8790 0.063 Uiso 1 1 calc R . .
C609 C -0.0624(5) 0.3069(3) 0.8040(3) 0.061(2) Uani 1 1 d . . .
H60Q H -0.1240 0.3047 0.8020 0.073 Uiso 1 1 calc R . .
H60R H -0.0280 0.2731 0.8106 0.073 Uiso 1 1 calc R . .
C610 C -0.0158(4) 0.3323(3) 0.7577(3) 0.0576(19) Uani 1 1 d . . .
H61A H -0.0173 0.3161 0.7306 0.069 Uiso 1 1 calc R . .
H61B H -0.0476 0.3669 0.7525 0.069 Uiso 1 1 calc R . .
C611 C 0.1220(4) 0.3553(3) 0.7158(2) 0.0485(16) Uani 1 1 d . . .
H61C H 0.1035 0.3914 0.7153 0.058 Uiso 1 1 calc R . .
H61D H 0.1080 0.3467 0.6874 0.058 Uiso 1 1 calc R . .
C612 C 0.2220(4) 0.3396(3) 0.7142(3) 0.0506(17) Uani 1 1 d . . .
H61E H 0.2391 0.3035 0.7148 0.061 Uiso 1 1 calc R . .
H61F H 0.2560 0.3550 0.6833 0.061 Uiso 1 1 calc R . .
C613 C -0.0297(4) 0.2897(2) 0.9672(2) 0.0420(15) Uani 1 1 d . . .
H61G H -0.0533 0.2669 0.9539 0.050 Uiso 1 1 calc R . .
H61H H -0.0643 0.2913 1.0010 0.050 Uiso 1 1 calc R . .
C614 C 0.0686(4) 0.2694(2) 0.9673(2) 0.0393(14) Uani 1 1 d . . .
H61I H 0.0933 0.2918 0.9806 0.047 Uiso 1 1 calc R . .
H61J H 0.0749 0.2369 0.9879 0.047 Uiso 1 1 calc R . .
C615 C 0.2052(4) 0.2345(2) 0.9174(2) 0.0431(15) Uani 1 1 d . . .
H61K H 0.1999 0.2018 0.9366 0.052 Uiso 1 1 calc R . .
H61L H 0.2419 0.2500 0.9312 0.052 Uiso 1 1 calc R . .
C616 C 0.2505(4) 0.2287(2) 0.8658(3) 0.0454(16) Uani 1 1 d . . .
H61M H 0.3099 0.2061 0.8644 0.054 Uiso 1 1 calc R . .
H61N H 0.2126 0.2143 0.8517 0.054 Uiso 1 1 calc R . .
C617 C 0.3135(4) 0.2698(2) 0.7907(2) 0.0444(16) Uani 1 1 d . . .
H61O H 0.2786 0.2561 0.7741 0.053 Uiso 1 1 calc R . .
H61P H 0.3715 0.2465 0.7917 0.053 Uiso 1 1 calc R . .
C618 C 0.3322(4) 0.3186(2) 0.7631(2) 0.0438(15) Uani 1 1 d . . .
H61Q H 0.3620 0.3335 0.7815 0.053 Uiso 1 1 calc R . .
H61R H 0.3745 0.3133 0.7317 0.053 Uiso 1 1 calc R . .
N11 N 0.7900(3) 0.94428(18) 1.09263(19) 0.0405(12) Uani 1 1 d . . .
N12 N 0.9929(3) 0.87268(18) 0.90417(17) 0.0369(11) Uani 1 1 d . . .
N21 N 0.1359(5) 1.0902(2) 0.6143(3) 0.0707(19) Uani 1 1 d . . .
N22 N 0.2036(5) 0.8694(2) 0.6461(3) 0.076(2) Uani 1 1 d . . .
N31 N 0.4487(3) 0.83642(18) 0.94033(19) 0.0386(12) Uani 1 1 d . . .
N32 N 0.7388(3) 0.84935(19) 0.75553(18) 0.0409(12) Uani 1 1 d . . .
N41 N 0.2937(3) 0.44806(19) 1.0867(2) 0.0421(13) Uani 1 1 d . . .
N42 N 0.5061(3) 0.37310(18) 0.90050(18) 0.0368(11) Uani 1 1 d . . .
N51 N 0.7579(4) 0.37629(19) 0.65423(18) 0.0440(13) Uani 1 1 d . . .
N52 N 0.6087(4) 0.5935(2) 0.6032(2) 0.0501(14) Uani 1 1 d . . .
N61 N -0.0452(3) 0.33877(18) 0.93897(18) 0.0376(12) Uani 1 1 d . . .
N62 N 0.2492(3) 0.35278(19) 0.75439(19) 0.0415(12) Uani 1 1 d . . .
O11 O 0.8427(3) 1.00852(14) 1.00266(16) 0.0429(10) Uani 1 1 d . . .
O12 O 0.9633(3) 0.97641(15) 0.91805(15) 0.0410(10) Uani 1 1 d . . .
O13 O 0.7170(3) 0.88925(15) 1.03970(15) 0.0380(9) Uani 1 1 d . . .
O14 O 0.8020(3) 0.86994(15) 0.94468(15) 0.0403(10) Uani 1 1 d . . .
O15 O 0.9668(3) 0.87679(14) 1.08126(15) 0.0372(9) Uani 1 1 d . . .
O16 O 1.0438(2) 0.83084(14) 0.99751(15) 0.0354(9) Uani 1 1 d . . .
O21 O 0.0281(3) 1.03202(17) 0.69350(17) 0.0553(12) Uani 1 1 d . . .
O22 O 0.0769(3) 0.93017(18) 0.71667(19) 0.0650(14) Uani 1 1 d . . .
O23 O 0.3050(4) 1.0270(2) 0.6351(2) 0.0751(16) Uani 1 1 d . . .
O24 O 0.3467(3) 0.9240(2) 0.63523(19) 0.0694(15) Uani 1 1 d . . .
O25 O 0.1310(5) 1.0310(3) 0.5427(2) 0.094(2) Uani 1 1 d . . .
O26 O 0.1338(5) 0.9282(3) 0.5648(2) 0.097(2) Uani 1 1 d . . .
O31 O 0.4226(3) 0.83107(16) 0.84445(16) 0.0429(10) Uani 1 1 d . . .
O32 O 0.5649(3) 0.82657(17) 0.76126(16) 0.0475(11) Uani 1 1 d . . .
O33 O 0.6116(3) 0.76141(14) 0.92118(15) 0.0407(10) Uani 1 1 d . . .
O34 O 0.7548(3) 0.77257(14) 0.83998(16) 0.0411(10) Uani 1 1 d . . .
O35 O 0.5564(3) 0.91536(14) 0.91109(15) 0.0395(10) Uani 1 1 d . . .
O36 O 0.6747(3) 0.92623(15) 0.81923(16) 0.0435(10) Uani 1 1 d . . .
O41 O 0.3429(3) 0.51011(15) 0.99574(17) 0.0444(11) Uani 1 1 d . . .
O42 O 0.4706(3) 0.47688(14) 0.91285(15) 0.0397(10) Uani 1 1 d . . .
O43 O 0.2246(2) 0.39044(14) 1.03432(15) 0.0366(9) Uani 1 1 d . . .
O44 O 0.3136(3) 0.37047(15) 0.93963(15) 0.0396(10) Uani 1 1 d . . .
O45 O 0.4688(3) 0.37967(14) 1.07789(15) 0.0391(10) Uani 1 1 d . . .
O46 O 0.5504(2) 0.33215(14) 0.99574(15) 0.0366(9) Uani 1 1 d . . .
O51 O 0.6070(3) 0.43302(15) 0.71965(16) 0.0462(11) Uani 1 1 d . . .
O52 O 0.5274(3) 0.53081(16) 0.68729(16) 0.0500(11) Uani 1 1 d . . .
O53 O 0.6767(3) 0.41645(16) 0.57079(16) 0.0487(11) Uani 1 1 d . . .
O54 O 0.6325(3) 0.51941(17) 0.53996(17) 0.0508(12) Uani 1 1 d . . .
O55 O 0.8711(3) 0.45205(18) 0.62740(17) 0.0509(12) Uani 1 1 d . . .
O56 O 0.7933(3) 0.55436(18) 0.61929(18) 0.0560(13) Uani 1 1 d . . .
O61 O 0.0613(3) 0.41757(14) 0.91000(16) 0.0406(10) Uani 1 1 d . . .
O62 O 0.1831(3) 0.42834(15) 0.81832(16) 0.0451(11) Uani 1 1 d . . .
O63 O -0.0684(3) 0.33426(17) 0.84230(16) 0.0482(11) Uani 1 1 d . . .
O64 O 0.0749(3) 0.33093(17) 0.75862(16) 0.0479(11) Uani 1 1 d . . .
O65 O 0.1173(3) 0.26447(14) 0.91906(15) 0.0395(10) Uani 1 1 d . . .
O66 O 0.2634(3) 0.27520(14) 0.83861(16) 0.0395(10) Uani 1 1 d . . .
C105 C 0.9876(5) 0.9613(2) 0.8719(2) 0.0482(16) Uani 1 1 d . . .
H10U H 1.0230 0.9842 0.8486 0.058 Uiso 1 1 calc R . .
H10V H 0.9321 0.9622 0.8607 0.058 Uiso 1 1 calc R . .
N1P N 0.8893(8) 0.9477(5) 0.6104(6) 0.1031(19) Uiso 0.55 1 d PG A 1
C1P C 0.8002(9) 0.9471(5) 0.6103(6) 0.1031(19) Uiso 0.55 1 d PG A 1
H1P H 0.7870 0.9216 0.5978 0.124 Uiso 0.55 1 calc PR A 1
C2P C 0.7304(7) 0.9840(6) 0.6285(6) 0.1031(19) Uiso 0.55 1 d PG A 1
H2P H 0.6695 0.9836 0.6284 0.124 Uiso 0.55 1 calc PR A 1
C3P C 0.7498(8) 1.0214(5) 0.6467(6) 0.1031(19) Uiso 0.55 1 d PG A 1
H3P H 0.7021 1.0466 0.6591 0.124 Uiso 0.55 1 calc PR A 1
C4P C 0.8389(10) 1.0219(5) 0.6468(6) 0.1031(19) Uiso 0.55 1 d PG A 1
H4P H 0.8521 1.0475 0.6593 0.124 Uiso 0.55 1 calc PR A 1
C5P C 0.9086(7) 0.9851(5) 0.6286(6) 0.1031(19) Uiso 0.55 1 d PG A 1
H5P H 0.9695 0.9854 0.6287 0.124 Uiso 0.55 1 calc PR A 1
N1PA N 0.8391(10) 0.9422(6) 0.6065(7) 0.1031(19) Uiso 0.45 1 d PG B 2
C1PA C 0.7453(11) 0.9490(6) 0.6144(7) 0.1031(19) Uiso 0.45 1 d PG B 2
H1PA H 0.7186 0.9278 0.6030 0.124 Uiso 0.45 1 calc PR B 2
C2PA C 0.6905(8) 0.9869(7) 0.6389(7) 0.1031(19) Uiso 0.45 1 d PG B 2
H2PA H 0.6264 0.9915 0.6443 0.124 Uiso 0.45 1 calc PR B 2
C3PA C 0.7296(11) 1.0179(6) 0.6556(8) 0.1031(19) Uiso 0.45 1 d PG B 2
H3PA H 0.6921 1.0437 0.6724 0.124 Uiso 0.45 1 calc PR B 2
C4PA C 0.8234(12) 1.0111(7) 0.6478(8) 0.1031(19) Uiso 0.45 1 d PG B 2
H4PA H 0.8500 1.0323 0.6592 0.124 Uiso 0.45 1 calc PR B 2
C5PA C 0.8781(8) 0.9732(7) 0.6232(7) 0.1031(19) Uiso 0.45 1 d PG B 2
H5PA H 0.9423 0.9686 0.6179 0.124 Uiso 0.45 1 calc PR B 2
C1Q C 0.6655(17) 0.7711(8) 0.4740(8) 0.297(6) Uiso 0.80 1 d PD C 1
H1QA H 0.7275 0.7526 0.4729 0.445 Uiso 0.80 1 calc PR C 1
H1QB H 0.6583 0.7845 0.4411 0.445 Uiso 0.80 1 calc PR C 1
H1QC H 0.6224 0.7492 0.4891 0.445 Uiso 0.80 1 calc PR C 1
C2Q C 0.6473(12) 0.8129(6) 0.5034(5) 0.297(6) Uiso 0.80 1 d PGD C 1
C3Q C 0.7140(12) 0.8205(7) 0.5236(7) 0.297(6) Uiso 0.80 1 d PGD C 1
H3QA H 0.7720 0.7996 0.5190 0.356 Uiso 0.80 1 calc PR C 1
C4Q C 0.6958(17) 0.8588(9) 0.5507(7) 0.297(6) Uiso 0.80 1 d PGD C 1
H4QA H 0.7413 0.8639 0.5646 0.356 Uiso 0.80 1 calc PR C 1
C5Q C 0.6109(19) 0.8894(7) 0.5575(7) 0.297(6) Uiso 0.80 1 d PGD C 1
H5QA H 0.5984 0.9155 0.5760 0.356 Uiso 0.80 1 calc PR C 1
C6Q C 0.5442(14) 0.8818(7) 0.5372(8) 0.297(6) Uiso 0.80 1 d PGD C 1
H6QA H 0.4862 0.9027 0.5419 0.356 Uiso 0.80 1 calc PR C 1
C7Q C 0.5624(12) 0.8436(8) 0.5101(7) 0.297(6) Uiso 0.80 1 d PGD C 1
H7QA H 0.5168 0.8384 0.4963 0.356 Uiso 0.80 1 calc PR C 1
C1QA C 0.543(5) 0.883(3) 0.536(2) 0.297(6) Uiso 0.20 1 d PD D 2
H1QD H 0.5571 0.9160 0.5271 0.445 Uiso 0.20 1 calc PR D 2
H1QE H 0.5149 0.8778 0.5707 0.445 Uiso 0.20 1 calc PR D 2
H1QF H 0.5000 0.8798 0.5176 0.445 Uiso 0.20 1 calc PR D 2
C2QA C 0.630(5) 0.844(2) 0.5249(16) 0.297(6) Uiso 0.20 1 d PGD D 2
C3QA C 0.704(5) 0.845(3) 0.5427(17) 0.297(6) Uiso 0.20 1 d PGD D 2
H3QB H 0.7009 0.8700 0.5617 0.356 Uiso 0.20 1 calc PR D 2
C4QA C 0.783(5) 0.811(3) 0.533(2) 0.297(6) Uiso 0.20 1 d PGD D 2
H4QB H 0.8340 0.8112 0.5450 0.356 Uiso 0.20 1 calc PR D 2
C5QA C 0.788(5) 0.775(3) 0.505(2) 0.297(6) Uiso 0.20 1 d PGD D 2
H5QB H 0.8419 0.7508 0.4982 0.356 Uiso 0.20 1 calc PR D 2
C6QA C 0.714(6) 0.774(2) 0.4872(18) 0.297(6) Uiso 0.20 1 d PGD D 2
H6QB H 0.7167 0.7492 0.4682 0.356 Uiso 0.20 1 calc PR D 2
C7QA C 0.634(5) 0.809(2) 0.4971(15) 0.297(6) Uiso 0.20 1 d PGD D 2
H7QB H 0.5837 0.8080 0.4849 0.356 Uiso 0.20 1 calc PRD D 2
C1R C 0.9382(16) 0.4382(10) 0.5142(11) 0.169(6) Uiso 0.45 1 d PD E 1
H1RA H 0.9309 0.4708 0.5233 0.253 Uiso 0.45 1 calc PR E 1
H1RB H 0.8858 0.4234 0.5320 0.253 Uiso 0.45 1 calc PR E 1
H1RC H 0.9423 0.4413 0.4794 0.253 Uiso 0.45 1 calc PR E 1
C2R C 1.0251(13) 0.4054(7) 0.5266(7) 0.169(6) Uiso 0.45 1 d PGD E 1
C3R C 1.0793(16) 0.4254(7) 0.5459(8) 0.169(6) Uiso 0.45 1 d PGD E 1
H3RA H 1.0620 0.4587 0.5514 0.202 Uiso 0.45 1 calc PR E 1
C4R C 1.1589(15) 0.3968(10) 0.5570(9) 0.169(6) Uiso 0.45 1 d PGD E 1
H4RA H 1.1959 0.4105 0.5702 0.202 Uiso 0.45 1 calc PR E 1
C5R C 1.1843(14) 0.3480(9) 0.5490(9) 0.169(6) Uiso 0.45 1 d PGD E 1
H5RA H 1.2386 0.3285 0.5566 0.202 Uiso 0.45 1 calc PR E 1
C6R C 1.1300(16) 0.3280(7) 0.5297(9) 0.169(6) Uiso 0.45 1 d PGD E 1
H6RA H 1.1474 0.2947 0.5241 0.202 Uiso 0.45 1 calc PR E 1
C7R C 1.0505(15) 0.3566(8) 0.5185(8) 0.169(6) Uiso 0.45 1 d PGD E 1
H7RA H 1.0134 0.3429 0.5053 0.202 Uiso 0.45 1 calc PR E 1
C1RA C 0.9847(11) 0.4014(8) 0.5118(8) 0.156(10) Uiso 0.55 1 d PD F 2
H1RD H 0.9559 0.4351 0.5015 0.234 Uiso 0.55 1 calc PR F 2
H1RE H 0.9403 0.3849 0.5360 0.234 Uiso 0.55 1 calc PR F 2
H1RF H 1.0072 0.3835 0.4838 0.234 Uiso 0.55 1 calc PR F 2
C2RA C 1.0636(7) 0.4022(4) 0.5335(4) 0.082(5) Uiso 0.55 1 d PGD F 2
C3RA C 1.0881(8) 0.4458(4) 0.5360(5) 0.121(7) Uiso 0.55 1 d PGD F 2
H3RB H 1.0537 0.4765 0.5250 0.146 Uiso 0.55 1 calc PR F 2
C4RA C 1.1627(8) 0.4446(4) 0.5545(5) 0.089(5) Uiso 0.55 1 d PGD F 2
H4RB H 1.1794 0.4743 0.5562 0.107 Uiso 0.55 1 calc PR F 2
C5RA C 1.2130(7) 0.3997(5) 0.5705(5) 0.107(6) Uiso 0.55 1 d PGD F 2
H5RB H 1.2640 0.3988 0.5832 0.128 Uiso 0.55 1 calc PR F 2
C6RA C 1.1886(9) 0.3561(4) 0.5680(6) 0.144(9) Uiso 0.55 1 d PGD F 2
H6RB H 1.2229 0.3254 0.5790 0.172 Uiso 0.55 1 calc PR F 2
C7RA C 1.1139(9) 0.3574(4) 0.5495(5) 0.118(7) Uiso 0.55 1 d PGD F 2
H7RB H 1.0972 0.3276 0.5478 0.141 Uiso 0.55 1 calc PR F 2
C1S C 0.3505(6) 0.1838(4) 0.7030(4) 0.093(3) Uani 1 1 d U . .
H1S1 H 0.3586 0.1610 0.7323 0.111 Uiso 1 1 calc R . .
H1S2 H 0.3717 0.2139 0.7029 0.111 Uiso 1 1 calc R . .
H1S3 H 0.3855 0.1685 0.6746 0.111 Uiso 1 1 calc R . .
C2S C 0.2535(6) 0.1962(3) 0.7016(3) 0.0736(19) Uani 1 1 d U . .
C3S C 0.1861(6) 0.1765(3) 0.7388(3) 0.081(2) Uani 1 1 d U . .
H3S H 0.2031 0.1548 0.7658 0.097 Uiso 1 1 calc R . .
C4S C 0.0972(7) 0.1886(4) 0.7361(4) 0.087(2) Uani 1 1 d U . .
H4S H 0.0537 0.1751 0.7616 0.105 Uiso 1 1 calc R . .
C5S C 0.0684(7) 0.2190(4) 0.6989(4) 0.089(2) Uani 1 1 d U . .
H5S H 0.0059 0.2270 0.6982 0.106 Uiso 1 1 calc R . .
C6S C 0.1318(6) 0.2378(3) 0.6620(4) 0.089(2) Uani 1 1 d U . .
H6S H 0.1129 0.2586 0.6350 0.107 Uiso 1 1 calc R . .
C7S C 0.2233(6) 0.2274(3) 0.6631(3) 0.080(2) Uani 1 1 d GU . .
H7S H 0.2654 0.2418 0.6374 0.095 Uiso 1 1 calc R . .
C1T C 0.8681(12) 0.5868(5) 0.7321(6) 0.186(6) Uani 1 1 d U . .
H1T1 H 0.9272 0.5891 0.7367 0.224 Uiso 1 1 calc R . .
H1T2 H 0.8210 0.6118 0.7480 0.224 Uiso 1 1 calc R . .
H1T3 H 0.8692 0.5923 0.6975 0.224 Uiso 1 1 calc R . .
C2T C 0.8505(8) 0.5429(3) 0.7511(3) 0.110(3) Uani 1 1 d DU . .
C3T C 0.9162(8) 0.5085(5) 0.7743(5) 0.163(4) Uani 1 1 d DU . .
H3T H 0.9699 0.5180 0.7760 0.196 Uiso 1 1 calc R . .
C4T C 0.9010(7) 0.4617(4) 0.7943(4) 0.127(4) Uani 1 1 d DU . .
H4T H 0.9450 0.4386 0.8087 0.152 Uiso 1 1 calc R . .
C5T C 0.8197(7) 0.4489(4) 0.7930(4) 0.134(4) Uani 1 1 d DU . .
H5T H 0.8092 0.4170 0.8076 0.160 Uiso 1 1 calc R . .
C6T C 0.7545(6) 0.4805(4) 0.7714(4) 0.097(3) Uani 1 1 d DU . .
H6T H 0.7007 0.4705 0.7705 0.116 Uiso 1 1 calc R . .
C7T C 0.7705(7) 0.5280(4) 0.7508(4) 0.128(3) Uani 1 1 d DU . .
H7T H 0.7260 0.5506 0.7364 0.154 Uiso 1 1 calc R . .
C1U C 0.2270(8) 0.9812(7) 0.7751(7) 0.135(3) Uiso 0.65 1 d PD G 1
H1UA H 0.2237 0.9483 0.7932 0.203 Uiso 0.65 1 calc PR G 1
H1UB H 0.2169 0.9826 0.7428 0.203 Uiso 0.65 1 calc PR G 1
H1UC H 0.1803 1.0056 0.7922 0.203 Uiso 0.65 1 calc PR G 1
C2U C 0.3181(7) 0.9921(5) 0.7708(4) 0.135(3) Uiso 0.65 1 d PGD G 1
C3U C 0.3839(9) 0.9569(4) 0.7894(5) 0.135(3) Uiso 0.65 1 d PGD G 1
H3UA H 0.3708 0.9257 0.8050 0.162 Uiso 0.65 1 calc PR G 1
C4U C 0.4691(8) 0.9672(5) 0.7850(6) 0.135(3) Uiso 0.65 1 d PGD G 1
H4UA H 0.5141 0.9431 0.7976 0.162 Uiso 0.65 1 calc PR G 1
C5U C 0.4883(7) 1.0128(6) 0.7621(6) 0.135(3) Uiso 0.65 1 d PGD G 1
H5UA H 0.5465 1.0199 0.7591 0.162 Uiso 0.65 1 calc PR G 1
C6U C 0.4224(10) 1.0480(4) 0.7436(6) 0.135(3) Uiso 0.65 1 d PGD G 1
H6UA H 0.4356 1.0792 0.7280 0.162 Uiso 0.65 1 calc PR G 1
C7U C 0.3373(8) 1.0377(4) 0.7480(5) 0.135(3) Uiso 0.65 1 d PGD G 1
H7UA H 0.2923 1.0618 0.7353 0.162 Uiso 0.65 1 calc PR G 1
C1UA C 0.2640(9) 0.9370(5) 0.8014(6) 0.0460(17) Uiso 0.35 1 d PD H 2
H1UD H 0.2960 0.9070 0.8178 0.069 Uiso 0.35 1 calc PR H 2
H1UE H 0.2443 0.9288 0.7749 0.069 Uiso 0.35 1 calc PR H 2
H1UF H 0.2109 0.9515 0.8245 0.069 Uiso 0.35 1 calc PR H 2
C2UA C 0.3266(6) 0.9732(3) 0.7816(4) 0.0460(17) Uiso 0.35 1 d PGD H 2
C3UA C 0.4133(7) 0.9606(3) 0.7905(5) 0.0460(17) Uiso 0.35 1 d PGD H 2
H3UB H 0.4320 0.9297 0.8085 0.055 Uiso 0.35 1 calc PR H 2
C4UA C 0.4727(6) 0.9932(4) 0.7731(5) 0.0460(17) Uiso 0.35 1 d PGD H 2
H4UB H 0.5320 0.9846 0.7791 0.055 Uiso 0.35 1 calc PR H 2
C5UA C 0.4454(7) 1.0385(4) 0.7468(5) 0.0460(17) Uiso 0.35 1 d PGD H 2
H5UB H 0.4860 1.0608 0.7348 0.055 Uiso 0.35 1 calc PR H 2
C6UA C 0.3587(8) 1.0511(4) 0.7379(5) 0.0460(17) Uiso 0.35 1 d PGD H 2
H6UB H 0.3400 1.0820 0.7199 0.055 Uiso 0.35 1 calc PR H 2
C7UA C 0.2993(6) 1.0184(4) 0.7553(5) 0.0460(17) Uiso 0.35 1 d PGD H 2
H7UB H 0.2400 1.0270 0.7493 0.055 Uiso 0.35 1 calc PR H 2
C1V C 0.6525(10) 0.6744(5) 0.7581(4) 0.087(2) Uiso 0.55 1 d PD I 1
H1VA H 0.5992 0.6639 0.7807 0.130 Uiso 0.55 1 calc PR I 1
H1VB H 0.6769 0.6950 0.7732 0.130 Uiso 0.55 1 calc PR I 1
H1VC H 0.6988 0.6454 0.7499 0.130 Uiso 0.55 1 calc PR I 1
C2V C 0.6254(7) 0.7034(4) 0.7128(3) 0.087(2) Uiso 0.55 1 d PGD I 1
C3V C 0.5375(6) 0.7125(5) 0.7059(4) 0.087(2) Uiso 0.55 1 d PGD I 1
H3VA H 0.4909 0.7004 0.7305 0.104 Uiso 0.55 1 calc PR I 1
C4V C 0.5178(6) 0.7392(5) 0.6630(4) 0.087(2) Uiso 0.55 1 d PGD I 1
H4VA H 0.4577 0.7454 0.6583 0.104 Uiso 0.55 1 calc PR I 1
C5V C 0.5860(8) 0.7569(5) 0.6270(4) 0.087(2) Uiso 0.55 1 d PGD I 1
H5VA H 0.5725 0.7751 0.5977 0.104 Uiso 0.55 1 calc PR I 1
C6V C 0.6738(7) 0.7478(6) 0.6339(4) 0.087(2) Uiso 0.55 1 d PGD I 1
H6VA H 0.7204 0.7599 0.6093 0.104 Uiso 0.55 1 calc PR I 1
C7V C 0.6936(6) 0.7211(6) 0.6768(4) 0.087(2) Uiso 0.55 1 d PGD I 1
H7VA H 0.7536 0.7149 0.6815 0.104 Uiso 0.55 1 calc PR I 1
C1VA C 0.5931(15) 0.6857(8) 0.7495(6) 0.113(3) Uiso 0.45 1 d PD J 2
H1VD H 0.5287 0.6840 0.7614 0.170 Uiso 0.45 1 calc PR J 2
H1VE H 0.6119 0.7022 0.7710 0.170 Uiso 0.45 1 calc PR J 2
H1VF H 0.6292 0.6524 0.7486 0.170 Uiso 0.45 1 calc PR J 2
C2VA C 0.6078(10) 0.7148(6) 0.6984(5) 0.113(3) Uiso 0.45 1 d PGD J 2
C3VA C 0.5338(8) 0.7326(7) 0.6771(6) 0.113(3) Uiso 0.45 1 d PGD J 2
H3VB H 0.4752 0.7273 0.6945 0.136 Uiso 0.45 1 calc PR J 2
C4VA C 0.5456(10) 0.7582(8) 0.6305(6) 0.113(3) Uiso 0.45 1 d PGD J 2
H4VB H 0.4950 0.7703 0.6160 0.136 Uiso 0.45 1 calc PR J 2
C5VA C 0.6313(12) 0.7659(7) 0.6051(5) 0.113(3) Uiso 0.45 1 d PGD J 2
H5VB H 0.6393 0.7834 0.5733 0.136 Uiso 0.45 1 calc PR J 2
C6VA C 0.7053(10) 0.7481(9) 0.6264(6) 0.113(3) Uiso 0.45 1 d PGD J 2
H6VB H 0.7639 0.7534 0.6090 0.136 Uiso 0.45 1 calc PR J 2
C7VA C 0.6935(9) 0.7225(8) 0.6730(6) 0.113(3) Uiso 0.45 1 d PGD J 2
H7VB H 0.7441 0.7104 0.6875 0.136 Uiso 0.45 1 calc PR J 2

loop_
_atom_site_aniso_label
_atom_site_aniso_U_11
_atom_site_aniso_U_22
_atom_site_aniso_U_33
_atom_site_aniso_U_23
_atom_site_aniso_U_13
_atom_site_aniso_U_12
Sn1 0.0358(2) 0.0467(3) 0.0329(2) -0.00810(19) -0.00800(18) -0.00894(19)
Sn2 0.0286(2) 0.0360(2) 0.0405(2) -0.01208(19) -0.00318(17) -0.00516(17)
Sn3 0.0461(2) 0.0299(2) 0.0382(2) 0.00020(18) -0.00722(19) -0.00968(18)
Sn4 0.0289(2) 0.0406(2) 0.0360(2) -0.00459(19) -0.00801(17) 0.00029(17)
Sn5 0.0364(2) 0.0304(2) 0.0420(3) -0.00649(18) -0.00612(18) -0.01151(17)
Sn6 0.0350(2) 0.0402(2) 0.0431(3) -0.0095(2) -0.00734(19) -0.01418(18)
Sn7 0.0448(2) 0.0289(2) 0.0413(3) -0.00922(19) -0.0075(2) -0.00215(18)
Sn8 0.0327(2) 0.0379(2) 0.0327(2) -0.00194(18) -0.00413(17) -0.00578(17)
Sn9 0.0331(2) 0.0316(2) 0.0458(3) -0.00121(19) -0.01202(19) -0.00167(17)
Cd1 0.0491(3) 0.0511(3) 0.0372(3) -0.0071(2) -0.0141(2) -0.0100(2)
Sn10 0.0520(3) 0.0622(3) 0.0390(3) -0.0094(2) -0.0143(2) -0.0085(2)
C1 0.088(6) 0.078(6) 0.058(5) -0.005(5) -0.029(5) 0.000(5)
C2 0.079(6) 0.058(5) 0.058(5) 0.002(4) -0.023(4) -0.009(4)
C3 0.082(6) 0.070(6) 0.086(7) -0.012(5) -0.017(5) 0.010(5)
C4 0.086(7) 0.074(6) 0.111(8) -0.012(6) -0.020(6) -0.011(5)
C5 0.094(7) 0.092(7) 0.094(8) -0.016(6) -0.043(6) -0.033(5)
C6 0.201(13) 0.154(11) 0.055(6) -0.023(7) 0.010(7) -0.117(10)
C7 0.154(11) 0.256(17) 0.164(13) -0.146(13) 0.030(10) -0.122(12)
C8 0.30(2) 0.26(2) 0.100(11) -0.090(12) 0.023(12) -0.164(17)
C9 0.059(5) 0.091(6) 0.053(5) -0.018(4) -0.005(4) -0.018(4)
C10 0.075(6) 0.236(14) 0.033(5) -0.020(7) -0.004(5) -0.037(8)
C11 0.130(11) 0.139(11) 0.138(12) 0.047(9) -0.065(9) -0.060(9)
C12 0.087(7) 0.107(9) 0.189(13) -0.004(8) -0.075(8) -0.027(6)
Sn1A 0.0367(2) 0.0538(3) 0.0377(3) -0.0130(2) -0.01033(19) -0.0082(2)
Sn2A 0.0287(2) 0.0391(2) 0.0422(3) -0.01405(19) -0.00378(18) -0.00462(17)
Sn3A 0.0455(2) 0.0339(2) 0.0397(3) -0.00109(19) -0.0062(2) -0.00733(19)
Sn4A 0.0278(2) 0.0447(2) 0.0395(3) -0.0060(2) -0.00832(18) -0.00077(18)
Sn5A 0.0379(2) 0.0331(2) 0.0474(3) -0.01034(19) -0.00555(19) -0.01220(18)
Sn6A 0.0357(2) 0.0444(2) 0.0473(3) -0.0131(2) -0.00579(19) -0.01566(19)
Sn7A 0.0441(2) 0.0297(2) 0.0442(3) -0.01066(19) -0.0034(2) -0.00282(18)
Sn8A 0.0338(2) 0.0375(2) 0.0350(2) -0.00363(18) -0.00459(18) -0.00528(17)
Sn9A 0.0325(2) 0.0374(2) 0.0478(3) -0.0022(2) -0.01273(19) -0.00096(18)
Cd1A 0.0541(3) 0.0614(3) 0.0419(3) -0.0139(2) -0.0165(2) -0.0124(2)
Sn01 0.0567(3) 0.0757(4) 0.0428(3) -0.0153(3) -0.0146(2) -0.0192(3)
C1A 0.124(8) 0.076(6) 0.096(7) -0.010(5) -0.056(6) -0.049(6)
C2A 0.109(7) 0.048(5) 0.086(7) -0.008(4) -0.036(6) -0.025(5)
C3A 0.107(7) 0.060(5) 0.075(7) 0.000(5) -0.006(6) -0.017(5)
C4A 0.126(9) 0.059(6) 0.114(9) 0.001(6) -0.034(7) -0.014(6)
C5A 0.089(7) 0.103(8) 0.101(8) -0.008(6) -0.052(6) -0.013(6)
C6A 0.114(10) 0.115(11) 0.29(2) -0.002(13) -0.105(13) 0.000(9)
C7A 0.176(13) 0.095(9) 0.259(19) -0.092(11) -0.151(13) 0.065(9)
C8A 0.136(11) 0.094(10) 0.260(19) -0.003(11) -0.079(12) 0.000(8)
C9A 0.106(8) 0.073(6) 0.076(7) -0.015(5) 0.009(6) -0.009(6)
C10A 0.094(8) 0.258(14) 0.105(9) 0.076(9) -0.034(7) -0.084(9)
C11A 0.224(14) 0.196(13) 0.145(12) 0.038(10) -0.075(11) -0.120(12)
C12A 0.151(11) 0.139(11) 0.122(11) -0.014(8) -0.059(9) -0.065(9)
K1 0.0329(6) 0.0280(6) 0.0367(7) -0.0053(5) -0.0093(5) -0.0057(5)
K2 0.0480(8) 0.0406(8) 0.0369(8) -0.0050(6) -0.0058(6) 0.0005(6)
K3 0.0290(6) 0.0316(6) 0.0407(8) -0.0014(6) -0.0098(5) -0.0046(5)
K4 0.0316(6) 0.0273(6) 0.0389(7) -0.0060(5) -0.0095(5) -0.0046(5)
K5 0.0374(7) 0.0379(7) 0.0346(7) -0.0033(6) -0.0063(6) -0.0056(6)
K6 0.0302(6) 0.0315(6) 0.0408(8) -0.0020(6) -0.0118(5) -0.0044(5)
C101 0.044(4) 0.041(4) 0.057(4) -0.026(3) -0.005(3) 0.004(3)
C102 0.052(4) 0.027(3) 0.059(5) -0.018(3) -0.015(3) 0.000(3)
C103 0.060(4) 0.025(3) 0.066(5) -0.001(3) -0.008(4) -0.011(3)
C104 0.053(4) 0.036(4) 0.060(5) 0.013(3) -0.018(4) 0.000(3)
C106 0.040(3) 0.055(4) 0.042(4) -0.009(3) 0.002(3) -0.014(3)
C107 0.036(3) 0.053(4) 0.053(4) -0.009(3) -0.002(3) -0.010(3)
C108 0.038(3) 0.055(4) 0.044(4) -0.005(3) -0.002(3) -0.010(3)
C109 0.035(3) 0.059(4) 0.050(4) -0.004(3) -0.017(3) -0.009(3)
C110 0.039(3) 0.052(4) 0.046(4) -0.003(3) -0.015(3) -0.020(3)
C111 0.045(4) 0.049(4) 0.047(4) -0.016(3) -0.017(3) -0.013(3)
C112 0.049(4) 0.051(4) 0.043(4) -0.009(3) -0.016(3) -0.012(3)
C113 0.049(4) 0.060(4) 0.039(4) -0.016(3) -0.011(3) -0.009(3)
C114 0.050(4) 0.049(4) 0.034(4) -0.004(3) -0.013(3) -0.013(3)
C115 0.041(3) 0.036(3) 0.045(4) -0.003(3) -0.017(3) -0.002(3)
C116 0.034(3) 0.034(3) 0.053(4) -0.007(3) -0.017(3) -0.004(3)
C117 0.035(3) 0.037(3) 0.046(4) -0.013(3) -0.004(3) -0.001(3)
C118 0.039(3) 0.041(4) 0.051(4) -0.017(3) -0.001(3) -0.003(3)
C201 0.086(6) 0.050(5) 0.082(7) -0.014(5) -0.002(5) 0.010(4)
C202 0.086(6) 0.061(5) 0.080(7) -0.029(5) -0.004(5) 0.010(5)
C203 0.058(5) 0.085(6) 0.042(5) -0.012(4) 0.005(4) 0.006(4)
C204 0.047(4) 0.072(5) 0.039(4) 0.002(4) 0.001(3) 0.003(4)
C205 0.117(8) 0.050(5) 0.101(8) 0.009(5) 0.047(6) -0.017(5)
C206 0.145(10) 0.050(5) 0.084(7) 0.010(5) 0.045(7) 0.006(6)
C207 0.103(8) 0.072(6) 0.127(9) -0.042(6) 0.025(7) -0.037(6)
C208 0.086(7) 0.092(8) 0.119(9) -0.038(7) 0.011(6) -0.041(6)
C209 0.051(5) 0.144(10) 0.101(8) -0.074(8) -0.009(5) -0.003(6)
C210 0.063(6) 0.125(9) 0.076(7) -0.053(7) -0.022(5) 0.029(6)
C211 0.096(8) 0.091(8) 0.072(7) 0.011(6) -0.007(6) 0.036(6)
C212 0.096(8) 0.048(5) 0.102(8) 0.008(5) 0.013(6) 0.022(5)
C213 0.147(10) 0.051(5) 0.069(7) 0.019(5) 0.007(7) 0.007(6)
C214 0.144(10) 0.090(8) 0.055(6) 0.009(6) -0.026(6) 0.036(7)
C215 0.183(13) 0.136(11) 0.048(6) -0.006(6) -0.051(7) 0.013(10)
C216 0.197(13) 0.125(10) 0.067(7) -0.047(7) -0.054(8) 0.014(9)
C217 0.114(8) 0.085(7) 0.108(9) -0.063(7) -0.027(7) -0.004(6)
C218 0.111(8) 0.060(6) 0.110(9) -0.034(6) 0.020(7) -0.009(6)
C301 0.032(3) 0.056(4) 0.051(4) -0.009(3) -0.002(3) -0.010(3)
C302 0.035(3) 0.065(4) 0.051(4) -0.010(4) -0.014(3) -0.019(3)
C303 0.049(4) 0.070(5) 0.071(6) -0.027(4) -0.011(4) -0.022(4)
C304 0.044(4) 0.075(5) 0.049(4) -0.018(4) -0.018(3) -0.014(4)
C305 0.049(4) 0.066(5) 0.045(4) -0.009(4) -0.019(3) -0.009(3)
C306 0.056(4) 0.050(4) 0.046(4) -0.012(3) -0.012(3) -0.005(3)
C307 0.040(3) 0.040(3) 0.042(4) -0.007(3) -0.002(3) -0.017(3)
C308 0.052(4) 0.032(3) 0.044(4) 0.004(3) -0.014(3) -0.015(3)
C309 0.047(4) 0.032(3) 0.051(4) 0.003(3) -0.018(3) -0.005(3)
C310 0.039(3) 0.021(3) 0.067(5) -0.001(3) -0.012(3) 0.000(2)
C311 0.029(3) 0.042(4) 0.055(4) -0.008(3) -0.006(3) 0.000(3)
C312 0.030(3) 0.048(4) 0.053(4) -0.005(3) -0.006(3) -0.008(3)
C313 0.038(3) 0.046(4) 0.038(4) -0.013(3) 0.001(3) -0.012(3)
C314 0.043(4) 0.031(3) 0.057(4) -0.005(3) -0.003(3) -0.004(3)
C315 0.054(4) 0.026(3) 0.053(4) 0.001(3) -0.006(3) -0.011(3)
C316 0.056(4) 0.034(3) 0.054(4) -0.004(3) -0.001(3) -0.022(3)
C317 0.046(4) 0.042(4) 0.051(4) 0.003(3) -0.009(3) -0.015(3)
C318 0.047(4) 0.046(4) 0.040(4) 0.004(3) -0.009(3) -0.009(3)
C401 0.040(4) 0.048(4) 0.071(5) -0.025(4) -0.003(3) 0.001(3)
C402 0.055(4) 0.030(3) 0.076(5) -0.023(4) -0.016(4) 0.002(3)
C403 0.057(4) 0.022(3) 0.084(6) -0.002(3) -0.015(4) -0.007(3)
C404 0.060(4) 0.031(3) 0.052(4) 0.007(3) -0.021(4) -0.001(3)
C405 0.057(4) 0.044(4) 0.038(4) 0.000(3) -0.009(3) -0.019(3)
C406 0.047(4) 0.056(4) 0.039(4) -0.015(3) 0.006(3) -0.020(3)
C407 0.046(4) 0.066(5) 0.050(4) -0.020(4) -0.003(3) -0.011(3)
C408 0.034(3) 0.062(4) 0.054(4) -0.018(4) 0.000(3) -0.013(3)
C409 0.029(3) 0.052(4) 0.050(4) -0.003(3) -0.014(3) -0.013(3)
C410 0.043(3) 0.050(4) 0.043(4) -0.003(3) -0.017(3) -0.020(3)
C411 0.038(3) 0.040(3) 0.054(4) -0.017(3) -0.012(3) -0.009(3)
C412 0.041(3) 0.049(4) 0.042(4) -0.015(3) -0.010(3) -0.011(3)
C413 0.050(4) 0.065(5) 0.043(4) -0.028(4) -0.008(3) -0.013(3)
C414 0.048(4) 0.054(4) 0.038(4) -0.008(3) -0.013(3) -0.010(3)
C415 0.044(4) 0.032(3) 0.051(4) -0.002(3) -0.023(3) -0.002(3)
C416 0.036(3) 0.030(3) 0.065(5) -0.007(3) -0.023(3) -0.008(3)
C417 0.034(3) 0.042(4) 0.054(4) -0.013(3) -0.006(3) -0.004(3)
C418 0.043(4) 0.039(4) 0.051(4) -0.021(3) 0.001(3) -0.006(3)
C501 0.070(5) 0.041(4) 0.039(4) -0.003(3) -0.006(3) 0.003(3)
C502 0.078(5) 0.038(4) 0.050(5) 0.006(3) -0.003(4) -0.015(4)
C503 0.043(4) 0.049(4) 0.051(4) 0.005(3) -0.001(3) -0.006(3)
C504 0.051(4) 0.055(4) 0.046(4) -0.002(4) 0.009(3) 0.005(3)
C505 0.072(5) 0.045(4) 0.047(5) -0.004(4) 0.014(4) 0.010(4)
C506 0.056(4) 0.040(4) 0.056(5) 0.005(3) -0.001(4) 0.005(3)
C507 0.081(5) 0.037(4) 0.051(5) -0.004(3) -0.008(4) -0.007(4)
C508 0.065(5) 0.047(4) 0.051(5) -0.013(4) -0.008(4) -0.005(4)
C509 0.075(5) 0.058(5) 0.046(4) -0.015(4) -0.027(4) -0.007(4)
C510 0.068(5) 0.079(6) 0.039(4) -0.010(4) -0.027(4) -0.012(4)
C511 0.069(5) 0.056(5) 0.049(5) 0.003(4) -0.024(4) 0.000(4)
C512 0.073(5) 0.039(4) 0.050(5) 0.004(3) -0.011(4) 0.001(4)
C513 0.052(4) 0.050(4) 0.061(5) -0.004(4) -0.019(4) 0.015(3)
C514 0.049(4) 0.079(6) 0.052(5) -0.006(4) -0.015(4) 0.004(4)
C515 0.042(4) 0.085(6) 0.067(5) -0.029(5) -0.015(4) -0.014(4)
C516 0.050(4) 0.075(5) 0.067(5) -0.016(4) 0.000(4) -0.030(4)
C517 0.070(5) 0.053(5) 0.074(6) -0.005(4) -0.003(4) -0.034(4)
C518 0.074(5) 0.047(4) 0.077(6) -0.014(4) -0.007(4) -0.014(4)
C601 0.040(3) 0.041(4) 0.048(4) -0.012(3) 0.000(3) -0.014(3)
C602 0.040(4) 0.043(4) 0.059(5) -0.020(3) -0.003(3) -0.007(3)
C603 0.070(5) 0.027(3) 0.063(5) -0.003(3) -0.013(4) -0.013(3)
C604 0.068(5) 0.038(4) 0.058(5) -0.001(3) -0.006(4) -0.032(3)
C605 0.049(4) 0.045(4) 0.054(5) 0.003(3) -0.007(3) -0.017(3)
C606 0.049(4) 0.043(4) 0.050(4) 0.006(3) -0.005(3) -0.016(3)
C607 0.028(3) 0.064(5) 0.055(4) -0.011(4) -0.007(3) -0.011(3)
C608 0.031(3) 0.066(5) 0.062(5) -0.005(4) -0.010(3) -0.017(3)
C609 0.052(4) 0.090(6) 0.058(5) -0.035(4) -0.011(4) -0.027(4)
C610 0.043(4) 0.082(5) 0.055(5) -0.017(4) -0.018(3) -0.012(4)
C611 0.043(4) 0.055(4) 0.044(4) -0.001(3) -0.011(3) -0.007(3)
C612 0.046(4) 0.063(5) 0.043(4) -0.010(3) -0.008(3) -0.010(3)
C613 0.039(3) 0.043(4) 0.044(4) -0.003(3) -0.006(3) -0.016(3)
C614 0.048(4) 0.041(3) 0.030(3) 0.004(3) -0.008(3) -0.018(3)
C615 0.039(3) 0.030(3) 0.059(5) 0.001(3) -0.018(3) -0.003(3)
C616 0.039(3) 0.031(3) 0.061(5) -0.002(3) -0.008(3) -0.004(3)
C617 0.030(3) 0.049(4) 0.051(4) -0.014(3) -0.003(3) -0.001(3)
C618 0.027(3) 0.048(4) 0.050(4) -0.001(3) -0.001(3) -0.007(3)
N11 0.036(3) 0.040(3) 0.043(3) -0.011(2) -0.004(2) -0.003(2)
N12 0.041(3) 0.040(3) 0.031(3) -0.007(2) -0.004(2) -0.014(2)
N21 0.085(5) 0.044(4) 0.066(5) -0.007(3) 0.004(4) -0.003(3)
N22 0.087(5) 0.048(4) 0.071(5) -0.004(4) 0.010(4) -0.003(4)
N31 0.036(3) 0.038(3) 0.045(3) -0.010(2) -0.011(2) -0.008(2)
N32 0.040(3) 0.045(3) 0.036(3) 0.000(2) -0.006(2) -0.013(2)
N41 0.034(3) 0.042(3) 0.051(3) -0.018(3) -0.005(2) -0.006(2)
N42 0.035(3) 0.037(3) 0.040(3) -0.009(2) -0.007(2) -0.011(2)
N51 0.053(3) 0.040(3) 0.031(3) -0.002(2) -0.003(2) -0.004(3)
N52 0.054(3) 0.041(3) 0.048(4) -0.003(3) -0.006(3) -0.003(3)
N61 0.032(3) 0.040(3) 0.045(3) -0.011(2) -0.007(2) -0.013(2)
N62 0.037(3) 0.045(3) 0.042(3) 0.002(2) -0.011(2) -0.011(2)
O11 0.050(3) 0.024(2) 0.051(3) -0.006(2) -0.006(2) -0.0052(18)
O12 0.048(2) 0.035(2) 0.041(3) 0.0047(19) -0.019(2) -0.0082(19)
O13 0.033(2) 0.043(2) 0.039(2) -0.005(2) -0.0105(19) -0.0081(18)
O14 0.038(2) 0.041(2) 0.047(3) -0.012(2) -0.010(2) -0.0147(19)
O15 0.041(2) 0.032(2) 0.035(2) -0.0007(18) -0.0094(19) -0.0010(18)
O16 0.031(2) 0.034(2) 0.043(3) -0.0114(19) -0.0097(18) -0.0012(17)
O21 0.063(3) 0.051(3) 0.038(3) -0.010(2) 0.000(2) 0.006(2)
O22 0.055(3) 0.054(3) 0.061(3) 0.007(3) 0.010(3) 0.000(2)
O23 0.058(3) 0.091(4) 0.079(4) -0.037(4) 0.000(3) -0.015(3)
O24 0.061(3) 0.077(4) 0.056(3) -0.011(3) -0.017(3) 0.018(3)
O25 0.125(5) 0.093(5) 0.050(4) -0.006(3) -0.038(4) 0.021(4)
O26 0.118(5) 0.106(5) 0.076(5) -0.049(4) -0.034(4) 0.005(4)
O31 0.036(2) 0.052(3) 0.046(3) -0.016(2) -0.007(2) -0.015(2)
O32 0.040(2) 0.066(3) 0.037(3) -0.007(2) -0.011(2) -0.009(2)
O33 0.035(2) 0.035(2) 0.044(3) 0.0068(19) -0.0084(19) -0.0041(18)
O34 0.035(2) 0.032(2) 0.051(3) -0.002(2) -0.008(2) -0.0020(18)
O35 0.038(2) 0.026(2) 0.050(3) -0.0008(19) -0.005(2) -0.0061(17)
O36 0.048(3) 0.037(2) 0.045(3) 0.000(2) -0.007(2) -0.015(2)
O41 0.045(2) 0.033(2) 0.055(3) -0.009(2) -0.010(2) -0.0067(19)
O42 0.049(2) 0.030(2) 0.040(3) 0.0017(19) -0.016(2) -0.0084(19)
O43 0.029(2) 0.040(2) 0.041(2) -0.0101(19) -0.0083(18) -0.0041(17)
O44 0.037(2) 0.042(2) 0.045(3) -0.012(2) -0.0077(19) -0.0140(19)
O45 0.046(2) 0.035(2) 0.037(2) -0.0034(19) -0.015(2) -0.0054(19)
O46 0.031(2) 0.034(2) 0.046(3) -0.0045(19) -0.0136(19) -0.0027(17)
O51 0.048(3) 0.035(2) 0.045(3) 0.004(2) 0.001(2) -0.006(2)
O52 0.053(3) 0.041(3) 0.041(3) -0.001(2) 0.002(2) 0.004(2)
O53 0.054(3) 0.047(3) 0.045(3) -0.009(2) -0.014(2) -0.004(2)
O54 0.058(3) 0.047(3) 0.047(3) -0.002(2) -0.022(2) -0.003(2)
O55 0.040(2) 0.066(3) 0.047(3) -0.008(2) -0.014(2) -0.007(2)
O56 0.050(3) 0.059(3) 0.061(3) -0.012(3) -0.003(2) -0.023(2)
O61 0.040(2) 0.028(2) 0.051(3) -0.0056(19) -0.004(2) -0.0073(18)
O62 0.052(3) 0.036(2) 0.047(3) -0.002(2) -0.007(2) -0.016(2)
O63 0.036(2) 0.069(3) 0.046(3) -0.013(2) -0.010(2) -0.017(2)
O64 0.037(2) 0.065(3) 0.043(3) -0.003(2) -0.014(2) -0.011(2)
O65 0.037(2) 0.037(2) 0.041(3) 0.0014(19) -0.0108(19) -0.0025(18)
O66 0.038(2) 0.029(2) 0.048(3) 0.0006(19) -0.009(2) -0.0045(17)
C105 0.062(4) 0.051(4) 0.037(4) 0.000(3) -0.014(3) -0.024(3)
C1S 0.082(3) 0.108(7) 0.094(7) -0.039(5) -0.007(4) -0.024(5)
C2S 0.077(3) 0.064(5) 0.075(5) -0.030(3) 0.006(3) -0.016(4)
C3S 0.088(4) 0.081(6) 0.069(5) -0.021(4) 0.004(4) -0.022(4)
C4S 0.085(3) 0.086(7) 0.091(6) -0.027(4) 0.006(4) -0.033(5)
C5S 0.072(4) 0.095(7) 0.097(7) -0.034(5) 0.001(4) -0.020(5)
C6S 0.085(4) 0.078(6) 0.099(6) -0.018(4) -0.006(4) -0.020(5)
C7S 0.083(3) 0.074(6) 0.081(5) -0.016(4) 0.002(4) -0.033(4)
C1T 0.263(16) 0.164(10) 0.154(14) 0.006(10) -0.033(12) -0.124(10)
C2T 0.155(7) 0.107(6) 0.063(7) -0.052(5) 0.028(5) -0.041(5)
C3T 0.224(11) 0.159(9) 0.116(12) -0.078(9) -0.038(9) -0.008(8)
C4T 0.134(8) 0.145(7) 0.105(9) -0.072(7) -0.045(8) 0.031(7)
C5T 0.115(8) 0.170(8) 0.111(9) -0.087(7) -0.024(7) 0.036(6)
C6T 0.092(6) 0.104(6) 0.088(8) -0.043(5) 0.005(5) -0.009(4)
C7T 0.166(8) 0.130(6) 0.086(8) -0.052(6) 0.032(7) -0.061(6)

loop_
_atom_type_symbol
_atom_type_description
_atom_type_scat_dispersion_real
_atom_type_scat_dispersion_imag
_atom_type_scat_source
C C 0.0033 0.0016 'International Tables Vol C Tables 4.2.6.8 and 6.1.1.4'
H H 0.0000 0.0000 'International Tables Vol C Tables 4.2.6.8 and 6.1.1.4'
N N 0.0061 0.0033 'International Tables Vol C Tables 4.2.6.8 and 6.1.1.4'
O O 0.0106 0.0060 'International Tables Vol C Tables 4.2.6.8 and 6.1.1.4'
K K 0.2009 0.2494 'International Tables Vol C Tables 4.2.6.8 and 6.1.1.4'
Cd Cd -0.8075 1.2024 'International Tables Vol C Tables 4.2.6.8 and 6.1.1.4'
Sn Sn -0.6537 1.4246 'International Tables Vol C Tables 4.2.6.8 and 6.1.1.4'

loop_
_geom_angle_atom_site_label_1
_geom_angle_atom_site_label_2
_geom_angle_atom_site_label_3
_geom_angle
_geom_angle_site_symmetry_1
_geom_angle_site_symmetry_3
_geom_angle_publ_flag
Sn5 Sn1 Sn4 65.650(14) . . ?
Sn5 Sn1 Sn3 100.900(17) . . ?
Sn4 Sn1 Sn3 66.597(15) . . ?
Sn5 Sn1 Sn2 67.174(15) . . ?
Sn4 Sn1 Sn2 101.103(17) . . ?
Sn3 Sn1 Sn2 65.114(14) . . ?
Sn6 Sn2 Sn1 110.084(17) . . ?
Sn6 Sn2 Sn9 65.257(15) . . ?
Sn1 Sn2 Sn9 108.177(17) . . ?
Sn6 Sn2 Sn3 57.678(14) . . ?
Sn1 Sn2 Sn3 57.321(13) . . ?
Sn9 Sn2 Sn3 102.910(16) . . ?
Sn6 Sn2 Sn5 101.523(16) . . ?
Sn1 Sn2 Sn5 55.958(13) . . ?
Sn9 Sn2 Sn5 55.913(13) . . ?
Sn3 Sn2 Sn5 89.522(14) . . ?
Sn1 Sn3 Sn7 109.123(17) . . ?
Sn1 Sn3 Sn6 109.826(17) . . ?
Sn7 Sn3 Sn6 64.368(15) . . ?
Sn1 Sn3 Sn2 57.565(13) . . ?
Sn7 Sn3 Sn2 102.536(17) . . ?
Sn6 Sn3 Sn2 57.151(13) . . ?
Sn1 Sn3 Sn4 56.630(13) . . ?
Sn7 Sn3 Sn4 56.762(13) . . ?
Sn6 Sn3 Sn4 101.893(16) . . ?
Sn2 Sn3 Sn4 90.547(14) . . ?
Sn1 Sn4 Sn8 109.799(17) . . ?
Sn1 Sn4 Sn7 109.374(17) . . ?
Sn8 Sn4 Sn7 65.337(14) . . ?
Sn1 Sn4 Sn5 56.900(14) . . ?
Sn8 Sn4 Sn5 57.045(13) . . ?
Sn7 Sn4 Sn5 102.261(15) . . ?
Sn1 Sn4 Sn3 56.773(13) . . ?
Sn8 Sn4 Sn3 102.793(16) . . ?
Sn7 Sn4 Sn3 56.891(14) . . ?
Sn5 Sn4 Sn3 89.799(14) . . ?
Sn9 Sn5 Sn1 110.009(17) . . ?
Sn9 Sn5 Sn8 65.725(14) . . ?
Sn1 Sn5 Sn8 110.695(17) . . ?
Sn9 Sn5 Sn4 103.299(16) . . ?
Sn1 Sn5 Sn4 57.450(14) . . ?
Sn8 Sn5 Sn4 57.464(13) . . ?
Sn9 Sn5 Sn2 56.967(13) . . ?
Sn1 Sn5 Sn2 56.869(13) . . ?
Sn8 Sn5 Sn2 102.916(15) . . ?
Sn4 Sn5 Sn2 90.131(14) . . ?
Cd1 Sn6 Sn2 111.206(18) . . ?
Cd1 Sn6 Sn3 111.691(18) . . ?
Sn2 Sn6 Sn3 65.171(14) . . ?
Cd1 Sn6 Sn7 58.003(15) . . ?
Sn2 Sn6 Sn7 103.549(16) . . ?
Sn3 Sn6 Sn7 57.804(14) . . ?
Cd1 Sn6 Sn9 57.093(15) . . ?
Sn2 Sn6 Sn9 57.667(14) . . ?
Sn3 Sn6 Sn9 102.843(15) . . ?
Sn7 Sn6 Sn9 90.073(14) . . ?
Cd1 Sn7 Sn4 110.421(18) . . ?
Cd1 Sn7 Sn3 110.904(18) . . ?
Sn4 Sn7 Sn3 66.346(15) . . ?
Cd1 Sn7 Sn6 57.129(15) . . ?
Sn4 Sn7 Sn6 104.006(16) . . ?
Sn3 Sn7 Sn6 57.827(14) . . ?
Cd1 Sn7 Sn8 57.028(14) . . ?
Sn4 Sn7 Sn8 57.241(13) . . ?
Sn3 Sn7 Sn8 103.746(16) . . ?
Sn6 Sn7 Sn8 90.418(14) . . ?
Sn5 Sn8 Cd1 110.242(17) . . ?
Sn5 Sn8 Sn4 65.491(15) . . ?
Cd1 Sn8 Sn4 111.012(18) . . ?
Sn5 Sn8 Sn9 57.003(13) . . ?
Cd1 Sn8 Sn9 57.014(14) . . ?
Sn4 Sn8 Sn9 102.831(16) . . ?
Sn5 Sn8 Sn7 102.615(16) . . ?
Cd1 Sn8 Sn7 57.484(15) . . ?
Sn4 Sn8 Sn7 57.422(14) . . ?
Sn9 Sn8 Sn7 89.524(14) . . ?
Sn5 Sn9 Cd1 110.783(17) . . ?
Sn5 Sn9 Sn2 67.120(15) . . ?
Cd1 Sn9 Sn2 110.565(18) . . ?
Sn5 Sn9 Sn8 57.272(13) . . ?
Cd1 Sn9 Sn8 57.325(14) . . ?
Sn2 Sn9 Sn8 104.108(16) . . ?
Sn5 Sn9 Sn6 103.606(16) . . ?
Cd1 Sn9 Sn6 56.999(15) . . ?
Sn2 Sn9 Sn6 57.076(13) . . ?
Sn8 Sn9 Sn6 89.972(14) . . ?
Sn10 Cd1 Sn6 137.15(2) . . ?
Sn10 Cd1 Sn9 127.17(2) . . ?
Sn6 Cd1 Sn9 65.908(15) . . ?
Sn10 Cd1 Sn8 122.55(2) . . ?
Sn6 Cd1 Sn8 100.232(18) . . ?
Sn9 Cd1 Sn8 65.660(15) . . ?
Sn10 Cd1 Sn7 132.74(2) . . ?
Sn6 Cd1 Sn7 64.868(16) . . ?
Sn9 Cd1 Sn7 99.338(18) . . ?
Sn8 Cd1 Sn7 65.487(15) . . ?
C9 Sn10 C1 104.3(4) . . ?
C9 Sn10 C5 102.1(3) . . ?
C1 Sn10 C5 99.5(3) . . ?
C9 Sn10 Cd1 111.9(2) . . ?
C1 Sn10 Cd1 115.4(2) . . ?
C5 Sn10 Cd1 121.5(3) . . ?
C2 C1 Sn10 115.5(5) . . ?
C2 C1 H1A1 108.4 . . ?
Sn10 C1 H1A1 108.4 . . ?
C2 C1 H1A2 108.4 . . ?
Sn10 C1 H1A2 108.4 . . ?
H1A1 C1 H1A2 107.5 . . ?
C1 C2 C3 113.7(7) . . ?
C1 C2 H2A1 108.8 . . ?
C3 C2 H2A1 108.8 . . ?
C1 C2 H2A2 108.8 . . ?
C3 C2 H2A2 108.8 . . ?
H2A1 C2 H2A2 107.7 . . ?
C4 C3 C2 112.7(8) . . ?
C4 C3 H3A1 109.0 . . ?
C2 C3 H3A1 109.0 . . ?
C4 C3 H3A2 109.0 . . ?
C2 C3 H3A2 109.0 . . ?
H3A1 C3 H3A2 107.8 . . ?
C3 C4 H4A1 109.5 . . ?
C3 C4 H4A2 109.5 . . ?
H4A1 C4 H4A2 109.5 . . ?
C3 C4 H4A3 109.5 . . ?
H4A1 C4 H4A3 109.5 . . ?
H4A2 C4 H4A3 109.5 . . ?
C6 C5 Sn10 119.0(7) . . ?
C6 C5 H5A1 107.6 . . ?
Sn10 C5 H5A1 107.6 . . ?
C6 C5 H5A2 107.6 . . ?
Sn10 C5 H5A2 107.6 . . ?
H5A1 C5 H5A2 107.0 . . ?
C5 C6 C7 119.1(9) . . ?
C5 C6 H6A1 107.6 . . ?
C7 C6 H6A1 107.6 . . ?
C5 C6 H6A2 107.6 . . ?
C7 C6 H6A2 107.6 . . ?
H6A1 C6 H6A2 107.0 . . ?
C8 C7 C6 118.0(11) . . ?
C8 C7 H7A1 107.8 . . ?
C6 C7 H7A1 107.8 . . ?
C8 C7 H7A2 107.8 . . ?
C6 C7 H7A2 107.8 . . ?
H7A1 C7 H7A2 107.2 . . ?
C7 C8 H8A1 109.5 . . ?
C7 C8 H8A2 109.5 . . ?
H8A1 C8 H8A2 109.5 . . ?
C7 C8 H8A3 109.5 . . ?
H8A1 C8 H8A3 109.5 . . ?
H8A2 C8 H8A3 109.5 . . ?
C10 C9 Sn10 112.6(5) . . ?
C10 C9 H9A1 109.1 . . ?
Sn10 C9 H9A1 109.1 . . ?
C10 C9 H9A2 109.1 . . ?
Sn10 C9 H9A2 109.1 . . ?
H9A1 C9 H9A2 107.8 . . ?
C11 C10 C9 118.2(10) . . ?
C11 C10 H10C 107.8 . . ?
C9 C10 H10C 107.8 . . ?
C11 C10 H10D 107.8 . . ?
C9 C10 H10D 107.8 . . ?
H10C C10 H10D 107.1 . . ?
C10 C11 C12 111.2(13) . . ?
C10 C11 H11C 109.4 . . ?
C12 C11 H11C 109.4 . . ?
C10 C11 H11D 109.4 . . ?
C12 C11 H11D 109.4 . . ?
H11C C11 H11D 108.0 . . ?
C11 C12 H12D 109.5 . . ?
C11 C12 H12E 109.5 . . ?
H12D C12 H12E 109.5 . . ?
C11 C12 H12F 109.5 . . ?
H12D C12 H12F 109.5 . . ?
H12E C12 H12F 109.5 . . ?
Sn5A Sn1A Sn4A 66.213(15) . . ?
Sn5A Sn1A Sn3A 101.190(17) . . ?
Sn4A Sn1A Sn3A 66.344(15) . . ?
Sn5A Sn1A Sn2A 67.596(15) . . ?
Sn4A Sn1A Sn2A 101.367(17) . . ?
Sn3A Sn1A Sn2A 64.989(14) . . ?
Sn6A Sn2A Sn1A 110.099(17) . . ?
Sn6A Sn2A Sn9A 65.004(15) . . ?
Sn1A Sn2A Sn9A 107.773(17) . . ?
Sn6A Sn2A Sn3A 57.759(14) . . ?
Sn1A Sn2A Sn3A 57.431(14) . . ?
Sn9A Sn2A Sn3A 102.717(16) . . ?
Sn6A Sn2A Sn5A 101.363(16) . . ?
Sn1A Sn2A Sn5A 55.814(14) . . ?
Sn9A Sn2A Sn5A 55.707(13) . . ?
Sn3A Sn2A Sn5A 89.605(14) . . ?
Sn1A Sn3A Sn6A 109.791(18) . . ?
Sn1A Sn3A Sn7A 108.855(18) . . ?
Sn6A Sn3A Sn7A 63.982(15) . . ?
Sn1A Sn3A Sn2A 57.580(13) . . ?
Sn6A Sn3A Sn2A 57.271(14) . . ?
Sn7A Sn3A Sn2A 102.338(17) . . ?
Sn1A Sn3A Sn4A 56.805(14) . . ?
Sn6A Sn3A Sn4A 101.983(17) . . ?
Sn7A Sn3A Sn4A 56.613(14) . . ?
Sn2A Sn3A Sn4A 91.064(15) . . ?
Sn7A Sn4A Sn1A 109.436(17) . . ?
Sn7A Sn4A Sn8A 65.155(15) . . ?
Sn1A Sn4A Sn8A 109.157(17) . . ?
Sn7A Sn4A Sn5A 101.805(16) . . ?
Sn1A Sn4A Sn5A 56.592(14) . . ?
Sn8A Sn4A Sn5A 56.598(13) . . ?
Sn7A Sn4A Sn3A 57.201(14) . . ?
Sn1A Sn4A Sn3A 56.851(14) . . ?
Sn8A Sn4A Sn3A 102.872(16) . . ?
Sn5A Sn4A Sn3A 89.753(14) . . ?
Sn9A Sn5A Sn1A 109.369(17) . . ?
Sn9A Sn5A Sn8A 65.874(15) . . ?
Sn1A Sn5A Sn8A 110.318(18) . . ?
Sn9A Sn5A Sn4A 102.736(16) . . ?
Sn1A Sn5A Sn4A 57.195(14) . . ?
Sn8A Sn5A Sn4A 57.248(13) . . ?
Sn9A Sn5A Sn2A 56.645(14) . . ?
Sn1A Sn5A Sn2A 56.590(13) . . ?
Sn8A Sn5A Sn2A 102.759(15) . . ?
Sn4A Sn5A Sn2A 89.578(14) . . ?
Cd1A Sn6A Sn2A 110.800(19) . . ?
Cd1A Sn6A Sn3A 111.550(18) . . ?
Sn2A Sn6A Sn3A 64.970(15) . . ?
Cd1A Sn6A Sn7A 57.798(15) . . ?
Sn2A Sn6A Sn7A 103.584(16) . . ?
Sn3A Sn6A Sn7A 58.072(14) . . ?
Cd1A Sn6A Sn9A 56.708(15) . . ?
Sn2A Sn6A Sn9A 57.658(14) . . ?
Sn3A Sn6A Sn9A 102.626(16) . . ?
Sn7A Sn6A Sn9A 89.870(15) . . ?
Cd1A Sn7A Sn4A 110.596(18) . . ?
Cd1A Sn7A Sn3A 111.377(19) . . ?
Sn4A Sn7A Sn3A 66.186(15) . . ?
Cd1A Sn7A Sn6A 57.737(16) . . ?
Sn4A Sn7A Sn6A 104.460(16) . . ?
Sn3A Sn7A Sn6A 57.946(14) . . ?
Cd1A Sn7A Sn8A 56.799(15) . . ?
Sn4A Sn7A Sn8A 57.514(14) . . ?
Sn3A Sn7A Sn8A 103.814(16) . . ?
Sn6A Sn7A Sn8A 90.895(15) . . ?
Cd1A Sn8A Sn5A 110.373(18) . . ?
Cd1A Sn8A Sn4A 111.181(19) . . ?
Sn5A Sn8A Sn4A 66.154(15) . . ?
Cd1A Sn8A Sn7A 57.610(16) . . ?
Sn5A Sn8A Sn7A 102.990(17) . . ?
Sn4A Sn8A Sn7A 57.331(14) . . ?
Cd1A Sn8A Sn9A 56.789(15) . . ?
Sn5A Sn8A Sn9A 56.967(13) . . ?
Sn4A Sn8A Sn9A 102.754(17) . . ?
Sn7A Sn8A Sn9A 89.025(15) . . ?
Cd1A Sn9A Sn5A 110.766(18) . . ?
Cd1A Sn9A Sn2A 111.416(19) . . ?
Sn5A Sn9A Sn2A 67.648(15) . . ?
Cd1A Sn9A Sn6A 57.687(16) . . ?
Sn5A Sn9A Sn6A 104.312(17) . . ?
Sn2A Sn9A Sn6A 57.338(14) . . ?
Cd1A Sn9A Sn8A 57.015(15) . . ?
Sn5A Sn9A Sn8A 57.160(13) . . ?
Sn2A Sn9A Sn8A 104.358(16) . . ?
Sn6A Sn9A Sn8A 90.199(15) . . ?
Sn01 Cd1A Sn9A 132.38(2) . . ?
Sn01 Cd1A Sn8A 127.29(2) . . ?
Sn9A Cd1A Sn8A 66.196(15) . . ?
Sn01 Cd1A Sn6A 132.26(2) . . ?
Sn9A Cd1A Sn6A 65.604(16) . . ?
Sn8A Cd1A Sn6A 100.337(18) . . ?
Sn01 Cd1A Sn7A 128.42(2) . . ?
Sn9A Cd1A Sn7A 99.158(18) . . ?
Sn8A Cd1A Sn7A 65.591(16) . . ?
Sn6A Cd1A Sn7A 64.465(16) . . ?
C5A Sn01 C9A 102.1(4) . . ?
C5A Sn01 C1A 99.9(4) . . ?
C9A Sn01 C1A 103.7(4) . . ?
C5A Sn01 Cd1A 119.8(3) . . ?
C9A Sn01 Cd1A 116.3(3) . . ?
C1A Sn01 Cd1A 112.6(2) . . ?
C2A C1A Sn01 112.2(5) . . ?
C2A C1A H1A 109.2 . . ?
Sn01 C1A H1A 109.2 . . ?
C2A C1A H1B 109.2 . . ?
Sn01 C1A H1B 109.2 . . ?
H1A C1A H1B 107.9 . . ?
C3A C2A C1A 112.4(8) . . ?
C3A C2A H2A 109.1 . . ?
C1A C2A H2A 109.1 . . ?
C3A C2A H2B 109.1 . . ?
C1A C2A H2B 109.1 . . ?
H2A C2A H2B 107.9 . . ?
C4A C3A C2A 114.1(8) . . ?
C4A C3A H3A 108.7 . . ?
C2A C3A H3A 108.7 . . ?
C4A C3A H3B 108.7 . . ?
C2A C3A H3B 108.7 . . ?
H3A C3A H3B 107.6 . . ?
C3A C4A H4A 109.5 . . ?
C3A C4A H4B 109.5 . . ?
H4A C4A H4B 109.5 . . ?
C3A C4A H4C 109.5 . . ?
H4A C4A H4C 109.5 . . ?
H4B C4A H4C 109.5 . . ?
C6A C5A Sn01 114.0(8) . . ?
C6A C5A H5A 108.7 . . ?
Sn01 C5A H5A 108.7 . . ?
C6A C5A H5B 108.7 . . ?
Sn01 C5A H5B 108.7 . . ?
H5A C5A H5B 107.6 . . ?
C7A C6A C5A 124.4(15) . . ?
C7A C6A H6A 106.2 . . ?
C5A C6A H6A 106.2 . . ?
C7A C6A H6B 106.2 . . ?
C5A C6A H6B 106.2 . . ?
H6A C6A H6B 106.4 . . ?
C6A C7A C8A 120.9(14) . . ?
C6A C7A H7A 107.1 . . ?
C8A C7A H7A 107.1 . . ?
C6A C7A H7B 107.1 . . ?
C8A C7A H7B 107.1 . . ?
H7A C7A H7B 106.8 . . ?
C7A C8A H8A 109.5 . . ?
C7A C8A H8B 109.5 . . ?
H8A C8A H8B 109.5 . . ?
C7A C8A H8C 109.5 . . ?
H8A C8A H8C 109.5 . . ?
H8B C8A H8C 109.5 . . ?
C10A C9A Sn01 116.7(7) . . ?
C10A C9A H9A 108.1 . . ?
Sn01 C9A H9A 108.1 . . ?
C10A C9A H9B 108.1 . . ?
Sn01 C9A H9B 108.1 . . ?
H9A C9A H9B 107.3 . . ?
C11A C10A C9A 135.8(15) . . ?
C11A C10A H10A 103.2 . . ?
C9A C10A H10A 103.2 . . ?
C11A C10A H10B 103.2 . . ?
C9A C10A H10B 103.2 . . ?
H10A C10A H10B 105.2 . . ?
C10A C11A C12A 125.8(17) . . ?
C10A C11A H11A 105.9 . . ?
C12A C11A H11A 105.9 . . ?
C10A C11A H11B 105.9 . . ?
C12A C11A H11B 105.9 . . ?
H11A C11A H11B 106.2 . . ?
C11A C12A H12A 109.5 . . ?
C11A C12A H12B 109.5 . . ?
H12A C12A H12B 109.5 . . ?
C11A C12A H12C 109.5 . . ?
H12A C12A H12C 109.5 . . ?
H12B C12A H12C 109.5 . . ?
O11 K1 O13 95.05(13) . . ?
O11 K1 O14 117.51(13) . . ?
O13 K1 O14 60.50(12) . . ?
O11 K1 O16 139.95(12) . . ?
O13 K1 O16 119.78(12) . . ?
O14 K1 O16 97.83(12) . . ?
O11 K1 O15 99.08(13) . . ?
O13 K1 O15 98.11(12) . . ?
O14 K1 O15 137.81(12) . . ?
O16 K1 O15 59.54(11) . . ?
O11 K1 O12 60.35(13) . . ?
O13 K1 O12 134.07(12) . . ?
O14 K1 O12 95.13(12) . . ?
O16 K1 O12 100.54(12) . . ?
O15 K1 O12 122.26(12) . . ?
O11 K1 N12 120.04(14) . . ?
O13 K1 N12 119.83(13) . . ?
O14 K1 N12 60.12(12) . . ?
O16 K1 N12 60.99(13) . . ?
O15 K1 N12 119.57(13) . . ?
O12 K1 N12 60.44(13) . . ?
O11 K1 N11 60.12(14) . . ?
O13 K1 N11 60.67(13) . . ?
O14 K1 N11 120.45(13) . . ?
O16 K1 N11 118.44(13) . . ?
O15 K1 N11 59.81(13) . . ?
O12 K1 N11 119.60(13) . . ?
N12 K1 N11 179.34(14) . . ?
O23 K2 O22 119.35(18) . . ?
O23 K2 O21 96.67(16) . . ?
O22 K2 O21 59.73(14) . . ?
O23 K2 O25 97.8(2) . . ?
O22 K2 O25 137.0(2) . . ?
O21 K2 O25 97.68(17) . . ?
O23 K2 O26 137.45(19) . . ?
O22 K2 O26 98.2(2) . . ?
O21 K2 O26 120.61(18) . . ?
O25 K2 O26 60.1(2) . . ?
O23 K2 O24 60.42(18) . . ?
O22 K2 O24 97.16(16) . . ?
O21 K2 O24 135.98(16) . . ?
O25 K2 O24 120.96(18) . . ?
O26 K2 O24 98.05(18) . . ?
O23 K2 N22 119.8(2) . . ?
O22 K2 N22 61.41(17) . . ?
O21 K2 N22 120.35(17) . . ?
O25 K2 N22 119.3(2) . . ?
O26 K2 N22 60.0(2) . . ?
O24 K2 N22 60.1(2) . . ?
O23 K2 N21 60.6(2) . . ?
O22 K2 N21 119.17(17) . . ?
O21 K2 N21 60.10(16) . . ?
O25 K2 N21 59.8(2) . . ?
O26 K2 N21 119.1(2) . . ?
O24 K2 N21 120.3(2) . . ?
N22 K2 N21 179.1(2) . . ?
O34 K3 O33 60.68(12) . . ?
O34 K3 O36 97.56(13) . . ?
O33 K3 O36 133.94(13) . . ?
O34 K3 O31 127.99(13) . . ?
O33 K3 O31 92.46(13) . . ?
O36 K3 O31 128.98(13) . . ?
O34 K3 O32 92.28(13) . . ?
O33 K3 O32 117.68(14) . . ?
O36 K3 O32 102.12(14) . . ?
O31 K3 O32 59.97(12) . . ?
O34 K3 O35 121.60(13) . . ?
O33 K3 O35 95.75(13) . . ?
O36 K3 O35 59.65(12) . . ?
O31 K3 O35 103.43(12) . . ?
O32 K3 O35 141.81(13) . . ?
O34 K3 N32 61.17(13) . . ?
O33 K3 N32 121.46(14) . . ?
O36 K3 N32 60.63(13) . . ?
O31 K3 N32 118.39(14) . . ?
O32 K3 N32 58.83(13) . . ?
O35 K3 N32 119.92(13) . . ?
O34 K3 N31 120.11(14) . . ?
O33 K3 N31 59.73(13) . . ?
O36 K3 N31 119.35(13) . . ?
O31 K3 N31 60.37(13) . . ?
O32 K3 N31 120.02(13) . . ?
O35 K3 N31 60.26(12) . . ?
N32 K3 N31 178.53(14) . . ?
O41 K4 O43 93.45(12) . . ?
O41 K4 O44 115.26(13) . . ?
O43 K4 O44 60.77(12) . . ?
O41 K4 O46 142.79(12) . . ?
O43 K4 O46 118.96(12) . . ?
O44 K4 O46 97.40(12) . . ?
O41 K4 O45 101.14(13) . . ?
O43 K4 O45 97.28(12) . . ?
O44 K4 O45 137.40(13) . . ?
O46 K4 O45 59.67(12) . . ?
O41 K4 O42 60.93(13) . . ?
O43 K4 O42 133.55(12) . . ?
O44 K4 O42 93.98(12) . . ?
O46 K4 O42 101.41(12) . . ?
O45 K4 O42 123.90(12) . . ?
O41 K4 N42 119.85(14) . . ?
O43 K4 N42 120.26(12) . . ?
O44 K4 N42 60.35(12) . . ?
O46 K4 N42 60.88(13) . . ?
O45 K4 N42 119.53(13) . . ?
O42 K4 N42 59.86(13) . . ?
O41 K4 N41 59.76(14) . . ?
O43 K4 N41 60.75(12) . . ?
O44 K4 N41 120.66(13) . . ?
O46 K4 N41 118.77(14) . . ?
O45 K4 N41 59.94(13) . . ?
O42 K4 N41 119.58(13) . . ?
N42 K4 N41 178.99(14) . . ?
O52 K5 O56 98.68(14) . . ?
O52 K5 O55 140.25(15) . . ?
O56 K5 O55 60.72(14) . . ?
O52 K5 O51 60.81(13) . . ?
O56 K5 O51 124.36(14) . . ?
O55 K5 O51 101.05(14) . . ?
O52 K5 O54 96.78(14) . . ?
O56 K5 O54 95.18(15) . . ?
O55 K5 O54 117.39(14) . . ?
O51 K5 O54 135.40(14) . . ?
O52 K5 O53 120.95(14) . . ?
O56 K5 O53 133.83(14) . . ?
O55 K5 O53 94.81(13) . . ?
O51 K5 O53 96.98(14) . . ?
O54 K5 O53 60.01(13) . . ?
O52 K5 N51 121.04(14) . . ?
O56 K5 N51 120.45(15) . . ?
O55 K5 N51 60.44(15) . . ?
O51 K5 N51 60.84(13) . . ?
O54 K5 N51 119.11(14) . . ?
O53 K5 N51 59.77(14) . . ?
O52 K5 N52 59.56(14) . . ?
O56 K5 N52 60.14(15) . . ?
O55 K5 N52 119.94(15) . . ?
O51 K5 N52 119.92(14) . . ?
O54 K5 N52 59.64(15) . . ?
O53 K5 N52 118.99(15) . . ?
N51 K5 N52 178.75(16) . . ?
O66 K6 O65 61.05(12) . . ?
O66 K6 O62 97.19(13) . . ?
O65 K6 O62 134.06(13) . . ?
O66 K6 O63 128.27(13) . . ?
O65 K6 O63 92.07(13) . . ?
O62 K6 O63 129.18(14) . . ?
O66 K6 O64 92.51(13) . . ?
O65 K6 O64 118.33(13) . . ?
O62 K6 O64 101.35(14) . . ?
O63 K6 O64 60.63(13) . . ?
O66 K6 O61 122.00(13) . . ?
O65 K6 O61 95.59(13) . . ?
O62 K6 O61 60.33(12) . . ?
O63 K6 O61 102.57(13) . . ?
O64 K6 O61 141.13(13) . . ?
O66 K6 N62 61.01(13) . . ?
O65 K6 N62 121.70(13) . . ?
O62 K6 N62 60.07(14) . . ?
O63 K6 N62 119.10(14) . . ?
O64 K6 N62 58.83(13) . . ?
O61 K6 N62 120.06(13) . . ?
O66 K6 N61 120.02(14) . . ?
O65 K6 N61 59.31(13) . . ?
O62 K6 N61 119.56(13) . . ?
O63 K6 N61 60.26(13) . . ?
O64 K6 N61 120.62(13) . . ?
O61 K6 N61 59.69(12) . . ?
N62 K6 N61 178.95(15) . . ?
N11 C101 C102 113.6(5) . . ?
N11 C101 H10E 108.8 . . ?
C102 C101 H10E 108.8 . . ?
N11 C101 H10F 108.8 . . ?
C102 C101 H10F 108.8 . . ?
H10E C101 H10F 107.7 . . ?
O11 C102 C101 109.0(5) . . ?
O11 C102 H10G 109.9 . . ?
C101 C102 H10G 109.9 . . ?
O11 C102 H10H 109.9 . . ?
C101 C102 H10H 109.9 . . ?
H10G C102 H10H 108.3 . . ?
O11 C103 C104 109.5(5) . . ?
O11 C103 H10I 109.8 . . ?
C104 C103 H10I 109.8 . . ?
O11 C103 H10J 109.8 . . ?
C104 C103 H10J 109.8 . . ?
H10I C103 H10J 108.2 . . ?
O12 C104 C103 110.9(5) . . ?
O12 C104 H10K 109.5 . . ?
C103 C104 H10K 109.5 . . ?
O12 C104 H10L 109.5 . . ?
C103 C104 H10L 109.5 . . ?
H10K C104 H10L 108.1 . . ?
N12 C106 C105 114.2(5) . . ?
N12 C106 H10M 108.7 . . ?
C105 C106 H10M 108.7 . . ?
N12 C106 H10N 108.7 . . ?
C105 C106 H10N 108.7 . . ?
H10M C106 H10N 107.6 . . ?
N11 C107 C108 113.9(6) . . ?
N11 C107 H10O 108.8 . . ?
C108 C107 H10O 108.8 . . ?
N11 C107 H10P 108.8 . . ?
C108 C107 H10P 108.8 . . ?
H10O C107 H10P 107.7 . . ?
O13 C108 C107 110.0(5) . . ?
O13 C108 H10Q 109.7 . . ?
C107 C108 H10Q 109.7 . . ?
O13 C108 H10R 109.7 . . ?
C107 C108 H10R 109.7 . . ?
H10Q C108 H10R 108.2 . . ?
O13 C109 C110 109.9(5) . . ?
O13 C109 H10S 109.7 . . ?
C110 C109 H10S 109.7 . . ?
O13 C109 H10T 109.7 . . ?
C110 C109 H10T 109.7 . . ?
H10S C109 H10T 108.2 . . ?
O14 C110 C109 109.8(5) . . ?
O14 C110 H11E 109.7 . . ?
C109 C110 H11E 109.7 . . ?
O14 C110 H11F 109.7 . . ?
C109 C110 H11F 109.7 . . ?
H11E C110 H11F 108.2 . . ?
O14 C111 C112 109.5(5) . . ?
O14 C111 H11G 109.8 . . ?
C112 C111 H11G 109.8 . . ?
O14 C111 H11H 109.8 . . ?
C112 C111 H11H 109.8 . . ?
H11G C111 H11H 108.2 . . ?
N12 C112 C111 112.9(5) . . ?
N12 C112 H11I 109.0 . . ?
C111 C112 H11I 109.0 . . ?
N12 C112 H11J 109.0 . . ?
C111 C112 H11J 109.0 . . ?
H11I C112 H11J 107.8 . . ?
N11 C113 C114 114.1(5) . . ?
N11 C113 H11K 108.7 . . ?
C114 C113 H11K 108.7 . . ?
N11 C113 H11L 108.7 . . ?
C114 C113 H11L 108.7 . . ?
H11K C113 H11L 107.6 . . ?
O15 C114 C113 109.7(5) . . ?
O15 C114 H11M 109.7 . . ?
C113 C114 H11M 109.7 . . ?
O15 C114 H11N 109.7 . . ?
C113 C114 H11N 109.7 . . ?
H11M C114 H11N 108.2 . . ?
O15 C115 C116 109.2(5) . . ?
O15 C115 H11O 109.8 . . ?
C116 C115 H11O 109.8 . . ?
O15 C115 H11P 109.8 . . ?
C116 C115 H11P 109.8 . . ?
H11O C115 H11P 108.3 . . ?
O16 C116 C115 109.6(5) . . ?
O16 C116 H11Q 109.8 . . ?
C115 C116 H11Q 109.8 . . ?
O16 C116 H11R 109.8 . . ?
C115 C116 H11R 109.8 . . ?
H11Q C116 H11R 108.2 . . ?
O16 C117 C118 110.0(5) . . ?
O16 C117 H11S 109.7 . . ?
C118 C117 H11S 109.7 . . ?
O16 C117 H11T 109.7 . . ?
C118 C117 H11T 109.7 . . ?
H11S C117 H11T 108.2 . . ?
N12 C118 C117 112.7(5) . . ?
N12 C118 H11U 109.0 . . ?
C117 C118 H11U 109.0 . . ?
N12 C118 H11V 109.0 . . ?
C117 C118 H11V 109.0 . . ?
H11U C118 H11V 107.8 . . ?
N21 C201 C202 113.5(7) . . ?
N21 C201 H20A 108.9 . . ?
C202 C201 H20A 108.9 . . ?
N21 C201 H20B 108.9 . . ?
C202 C201 H20B 108.9 . . ?
H20A C201 H20B 107.7 . . ?
O21 C202 C201 108.7(7) . . ?
O21 C202 H20C 110.0 . . ?
C201 C202 H20C 110.0 . . ?
O21 C202 H20D 110.0 . . ?
C201 C202 H20D 110.0 . . ?
H20C C202 H20D 108.3 . . ?
O21 C203 C204 109.7(6) . . ?
O21 C203 H20E 109.7 . . ?
C204 C203 H20E 109.7 . . ?
O21 C203 H20F 109.7 . . ?
C204 C203 H20F 109.7 . . ?
H20E C203 H20F 108.2 . . ?
O22 C204 C203 107.8(6) . . ?
O22 C204 H20G 110.1 . . ?
C203 C204 H20G 110.1 . . ?
O22 C204 H20H 110.1 . . ?
C203 C204 H20H 110.1 . . ?
H20G C204 H20H 108.5 . . ?
O22 C205 C206 108.3(8) . . ?
O22 C205 H20I 110.0 . . ?
C206 C205 H20I 110.0 . . ?
O22 C205 H20J 110.0 . . ?
C206 C205 H20J 110.0 . . ?
H20I C205 H20J 108.4 . . ?
C205 C206 N22 113.0(8) . . ?
C205 C206 H20K 109.0 . . ?
N22 C206 H20K 109.0 . . ?
C205 C206 H20L 109.0 . . ?
N22 C206 H20L 109.0 . . ?
H20K C206 H20L 107.8 . . ?
N21 C207 C208 114.0(8) . . ?
N21 C207 H20M 108.8 . . ?
C208 C207 H20M 108.8 . . ?
N21 C207 H20N 108.8 . . ?
C208 C207 H20N 108.8 . . ?
H20M C207 H20N 107.7 . . ?
O23 C208 C207 110.1(8) . . ?
O23 C208 H20O 109.6 . . ?
C207 C208 H20O 109.6 . . ?
O23 C208 H20P 109.6 . . ?
C207 C208 H20P 109.6 . . ?
H20O C208 H20P 108.1 . . ?
O23 C209 C210 110.5(8) . . ?
O23 C209 H20Q 109.5 . . ?
C210 C209 H20Q 109.5 . . ?
O23 C209 H20R 109.5 . . ?
C210 C209 H20R 109.5 . . ?
H20Q C209 H20R 108.1 . . ?
O24 C210 C209 109.8(8) . . ?
O24 C210 H21A 109.7 . . ?
C209 C210 H21A 109.7 . . ?
O24 C210 H21B 109.7 . . ?
C209 C210 H21B 109.7 . . ?
H21A C210 H21B 108.2 . . ?
O24 C211 C212 109.9(8) . . ?
O24 C211 H21C 109.7 . . ?
C212 C211 H21C 109.7 . . ?
O24 C211 H21D 109.7 . . ?
C212 C211 H21D 109.7 . . ?
H21C C211 H21D 108.2 . . ?
N22 C212 C211 113.3(8) . . ?
N22 C212 H21E 108.9 . . ?
C211 C212 H21E 108.9 . . ?
N22 C212 H21F 108.9 . . ?
C211 C212 H21F 108.9 . . ?
H21E C212 H21F 107.7 . . ?
N21 C213 C214 115.4(8) . . ?
N21 C213 H21G 108.4 . . ?
C214 C213 H21G 108.4 . . ?
N21 C213 H21H 108.4 . . ?
C214 C213 H21H 108.4 . . ?
H21G C213 H21H 107.5 . . ?
O25 C214 C213 107.1(9) . . ?
O25 C214 H21I 110.3 . . ?
C213 C214 H21I 110.3 . . ?
O25 C214 H21J 110.3 . . ?
C213 C214 H21J 110.3 . . ?
H21I C214 H21J 108.5 . . ?
O25 C215 C216 107.3(10) . . ?
O25 C215 H21K 110.3 . . ?
C216 C215 H21K 110.3 . . ?
O25 C215 H21L 110.3 . . ?
C216 C215 H21L 110.3 . . ?
H21K C215 H21L 108.5 . . ?
O26 C216 C215 108.7(8) . . ?
O26 C216 H21M 109.9 . . ?
C215 C216 H21M 109.9 . . ?
O26 C216 H21N 109.9 . . ?
C215 C216 H21N 109.9 . . ?
H21M C216 H21N 108.3 . . ?
O26 C217 C218 109.8(8) . . ?
O26 C217 H21O 109.7 . . ?
C218 C217 H21O 109.7 . . ?
O26 C217 H21P 109.7 . . ?
C218 C217 H21P 109.7 . . ?
H21O C217 H21P 108.2 . . ?
N22 C218 C217 113.2(8) . . ?
N22 C218 H21Q 108.9 . . ?
C217 C218 H21Q 108.9 . . ?
N22 C218 H21R 108.9 . . ?
C217 C218 H21R 108.9 . . ?
H21Q C218 H21R 107.8 . . ?
N31 C301 C302 114.3(5) . . ?
N31 C301 H30A 108.7 . . ?
C302 C301 H30A 108.7 . . ?
N31 C301 H30B 108.7 . . ?
C302 C301 H30B 108.7 . . ?
H30A C301 H30B 107.6 . . ?
O31 C302 C301 109.9(5) . . ?
O31 C302 H30C 109.7 . . ?
C301 C302 H30C 109.7 . . ?
O31 C302 H30D 109.7 . . ?
C301 C302 H30D 109.7 . . ?
H30C C302 H30D 108.2 . . ?
O31 C303 C304 109.4(6) . . ?
O31 C303 H30E 109.8 . . ?
C304 C303 H30E 109.8 . . ?
O31 C303 H30F 109.8 . . ?
C304 C303 H30F 109.8 . . ?
H30E C303 H30F 108.2 . . ?
O32 C304 C303 108.9(6) . . ?
O32 C304 H30G 109.9 . . ?
C303 C304 H30G 109.9 . . ?
O32 C304 H30H 109.9 . . ?
C303 C304 H30H 109.9 . . ?
H30G C304 H30H 108.3 . . ?
O32 C305 C306 108.9(6) . . ?
O32 C305 H30I 109.9 . . ?
C306 C305 H30I 109.9 . . ?
O32 C305 H30J 109.9 . . ?
C306 C305 H30J 109.9 . . ?
H30I C305 H30J 108.3 . . ?
N32 C306 C305 113.5(5) . . ?
N32 C306 H30K 108.9 . . ?
C305 C306 H30K 108.9 . . ?
N32 C306 H30L 108.9 . . ?
C305 C306 H30L 108.9 . . ?
H30K C306 H30L 107.7 . . ?
N31 C307 C308 114.2(5) . . ?
N31 C307 H30M 108.7 . . ?
C308 C307 H30M 108.7 . . ?
N31 C307 H30N 108.7 . . ?
C308 C307 H30N 108.7 . . ?
H30M C307 H30N 107.6 . . ?
O33 C308 C307 109.2(5) . . ?
O33 C308 H30O 109.8 . . ?
C307 C308 H30O 109.8 . . ?
O33 C308 H30P 109.8 . . ?
C307 C308 H30P 109.8 . . ?
H30O C308 H30P 108.3 . . ?
O33 C309 C310 108.6(5) . . ?
O33 C309 H30Q 110.0 . . ?
C310 C309 H30Q 110.0 . . ?
O33 C309 H30R 110.0 . . ?
C310 C309 H30R 110.0 . . ?
H30Q C309 H30R 108.4 . . ?
O34 C310 C309 110.5(5) . . ?
O34 C310 H31A 109.6 . . ?
C309 C310 H31A 109.6 . . ?
O34 C310 H31B 109.6 . . ?
C309 C310 H31B 109.6 . . ?
H31A C310 H31B 108.1 . . ?
O34 C311 C312 109.8(5) . . ?
O34 C311 H31C 109.7 . . ?
C312 C311 H31C 109.7 . . ?
O34 C311 H31D 109.7 . . ?
C312 C311 H31D 109.7 . . ?
H31C C311 H31D 108.2 . . ?
N32 C312 C311 112.2(5) . . ?
N32 C312 H31E 109.2 . . ?
C311 C312 H31E 109.2 . . ?
N32 C312 H31F 109.2 . . ?
C311 C312 H31F 109.2 . . ?
H31E C312 H31F 107.9 . . ?
N31 C313 C314 112.6(5) . . ?
N31 C313 H31G 109.1 . . ?
C314 C313 H31G 109.1 . . ?
N31 C313 H31H 109.1 . . ?
C314 C313 H31H 109.1 . . ?
H31G C313 H31H 107.8 . . ?
O35 C314 C313 109.8(5) . . ?
O35 C314 H31I 109.7 . . ?
C313 C314 H31I 109.7 . . ?
O35 C314 H31J 109.7 . . ?
C313 C314 H31J 109.7 . . ?
H31I C314 H31J 108.2 . . ?
O35 C315 C316 109.1(5) . . ?
O35 C315 H31K 109.9 . . ?
C316 C315 H31K 109.9 . . ?
O35 C315 H31L 109.9 . . ?
C316 C315 H31L 109.9 . . ?
H31K C315 H31L 108.3 . . ?
O36 C316 C315 108.4(5) . . ?
O36 C316 H31M 110.0 . . ?
C315 C316 H31M 110.0 . . ?
O36 C316 H31N 110.0 . . ?
C315 C316 H31N 110.0 . . ?
H31M C316 H31N 108.4 . . ?
O36 C317 C318 110.0(5) . . ?
O36 C317 H31O 109.7 . . ?
C318 C317 H31O 109.7 . . ?
O36 C317 H31P 109.7 . . ?
C318 C317 H31P 109.7 . . ?
H31O C317 H31P 108.2 . . ?
N32 C318 C317 113.6(5) . . ?
N32 C318 H31Q 108.8 . . ?
C317 C318 H31Q 108.8 . . ?
N32 C318 H31R 108.8 . . ?
C317 C318 H31R 108.8 . . ?
H31Q C318 H31R 107.7 . . ?
N41 C401 C402 113.9(5) . . ?
N41 C401 H40A 108.8 . . ?
C402 C401 H40A 108.8 . . ?
N41 C401 H40B 108.8 . . ?
C402 C401 H40B 108.8 . . ?
H40A C401 H40B 107.7 . . ?
O41 C402 C401 108.8(5) . . ?
O41 C402 H40C 109.9 . . ?
C401 C402 H40C 109.9 . . ?
O41 C402 H40D 109.9 . . ?
C401 C402 H40D 109.9 . . ?
H40C C402 H40D 108.3 . . ?
O41 C403 C404 109.1(5) . . ?
O41 C403 H40E 109.9 . . ?
C404 C403 H40E 109.9 . . ?
O41 C403 H40F 109.9 . . ?
C404 C403 H40F 109.9 . . ?
H40E C403 H40F 108.3 . . ?
O42 C404 C403 110.6(5) . . ?
O42 C404 H40G 109.5 . . ?
C403 C404 H40G 109.5 . . ?
O42 C404 H40H 109.5 . . ?
C403 C404 H40H 109.5 . . ?
H40G C404 H40H 108.1 . . ?
O42 C405 C406 109.5(5) . . ?
O42 C405 H40I 109.8 . . ?
C406 C405 H40I 109.8 . . ?
O42 C405 H40J 109.8 . . ?
C406 C405 H40J 109.8 . . ?
H40I C405 H40J 108.2 . . ?
N42 C406 C405 114.2(5) . . ?
N42 C406 H40K 108.7 . . ?
C405 C406 H40K 108.7 . . ?
N42 C406 H40L 108.7 . . ?
C405 C406 H40L 108.7 . . ?
H40K C406 H40L 107.6 . . ?
N41 C407 C408 113.1(6) . . ?
N41 C407 H40M 109.0 . . ?
C408 C407 H40M 109.0 . . ?
N41 C407 H40N 109.0 . . ?
C408 C407 H40N 109.0 . . ?
H40M C407 H40N 107.8 . . ?
O43 C408 C407 110.0(5) . . ?
O43 C408 H40O 109.7 . . ?
C407 C408 H40O 109.7 . . ?
O43 C408 H40P 109.7 . . ?
C407 C408 H40P 109.7 . . ?
H40O C408 H40P 108.2 . . ?
O43 C409 C410 109.8(5) . . ?
O43 C409 H40Q 109.7 . . ?
C410 C409 H40Q 109.7 . . ?
O43 C409 H40R 109.7 . . ?
C410 C409 H40R 109.7 . . ?
H40Q C409 H40R 108.2 . . ?
O44 C410 C409 109.6(5) . . ?
O44 C410 H41A 109.8 . . ?
C409 C410 H41A 109.8 . . ?
O44 C410 H41B 109.8 . . ?
C409 C410 H41B 109.8 . . ?
H41A C410 H41B 108.2 . . ?
O44 C411 C412 109.0(5) . . ?
O44 C411 H41C 109.9 . . ?
C412 C411 H41C 109.9 . . ?
O44 C411 H41D 109.9 . . ?
C412 C411 H41D 109.9 . . ?
H41C C411 H41D 108.3 . . ?
N42 C412 C411 114.2(5) . . ?
N42 C412 H41E 108.7 . . ?
C411 C412 H41E 108.7 . . ?
N42 C412 H41F 108.7 . . ?
C411 C412 H41F 108.7 . . ?
H41E C412 H41F 107.6 . . ?
N41 C413 C414 114.5(5) . . ?
N41 C413 H41G 108.6 . . ?
C414 C413 H41G 108.6 . . ?
N41 C413 H41H 108.6 . . ?
C414 C413 H41H 108.6 . . ?
H41G C413 H41H 107.6 . . ?
O45 C414 C413 110.1(5) . . ?
O45 C414 H41I 109.6 . . ?
C413 C414 H41I 109.6 . . ?
O45 C414 H41J 109.6 . . ?
C413 C414 H41J 109.6 . . ?
H41I C414 H41J 108.2 . . ?
O45 C415 C416 109.1(5) . . ?
O45 C415 H41K 109.9 . . ?
C416 C415 H41K 109.9 . . ?
O45 C415 H41L 109.9 . . ?
C416 C415 H41L 109.9 . . ?
H41K C415 H41L 108.3 . . ?
O46 C416 C415 109.8(5) . . ?
O46 C416 H41M 109.7 . . ?
C415 C416 H41M 109.7 . . ?
O46 C416 H41N 109.7 . . ?
C415 C416 H41N 109.7 . . ?
H41M C416 H41N 108.2 . . ?
O46 C417 C418 109.7(5) . . ?
O46 C417 H41O 109.7 . . ?
C418 C417 H41O 109.7 . . ?
O46 C417 H41P 109.7 . . ?
C418 C417 H41P 109.7 . . ?
H41O C417 H41P 108.2 . . ?
N42 C418 C417 114.0(5) . . ?
N42 C418 H41Q 108.7 . . ?
C417 C418 H41Q 108.7 . . ?
N42 C418 H41R 108.7 . . ?
C417 C418 H41R 108.7 . . ?
H41Q C418 H41R 107.6 . . ?
N51 C501 C502 113.8(6) . . ?
N51 C501 H50A 108.8 . . ?
C502 C501 H50A 108.8 . . ?
N51 C501 H50B 108.8 . . ?
C502 C501 H50B 108.8 . . ?
H50A C501 H50B 107.7 . . ?
O51 C502 C501 108.8(6) . . ?
O51 C502 H50C 109.9 . . ?
C501 C502 H50C 109.9 . . ?
O51 C502 H50D 109.9 . . ?
C501 C502 H50D 109.9 . . ?
H50C C502 H50D 108.3 . . ?
O51 C503 C504 109.4(5) . . ?
O51 C503 H50E 109.8 . . ?
C504 C503 H50E 109.8 . . ?
O51 C503 H50F 109.8 . . ?
C504 C503 H50F 109.8 . . ?
H50E C503 H50F 108.2 . . ?
O52 C504 C503 109.4(6) . . ?
O52 C504 H50G 109.8 . . ?
C503 C504 H50G 109.8 . . ?
O52 C504 H50H 109.8 . . ?
C503 C504 H50H 109.8 . . ?
H50G C504 H50H 108.3 . . ?
O52 C505 C506 109.0(6) . . ?
O52 C505 H50I 109.9 . . ?
C506 C505 H50I 109.9 . . ?
O52 C505 H50J 109.9 . . ?
C506 C505 H50J 109.9 . . ?
H50I C505 H50J 108.3 . . ?
N52 C506 C505 113.9(6) . . ?
N52 C506 H50K 108.8 . . ?
C505 C506 H50K 108.8 . . ?
N52 C506 H50L 108.8 . . ?
C505 C506 H50L 108.8 . . ?
H50K C506 H50L 107.7 . . ?
N51 C507 C508 113.2(6) . . ?
N51 C507 H50M 108.9 . . ?
C508 C507 H50M 108.9 . . ?
N51 C507 H50N 108.9 . . ?
C508 C507 H50N 108.9 . . ?
H50M C507 H50N 107.8 . . ?
O53 C508 C507 108.3(5) . . ?
O53 C508 H50O 110.0 . . ?
C507 C508 H50O 110.0 . . ?
O53 C508 H50P 110.0 . . ?
C507 C508 H50P 110.0 . . ?
H50O C508 H50P 108.4 . . ?
O53 C509 C510 110.3(6) . . ?
O53 C509 H50Q 109.6 . . ?
C510 C509 H50Q 109.6 . . ?
O53 C509 H50R 109.6 . . ?
C510 C509 H50R 109.6 . . ?
H50Q C509 H50R 108.1 . . ?
O54 C510 C509 109.2(6) . . ?
O54 C510 H51A 109.8 . . ?
C509 C510 H51A 109.8 . . ?
O54 C510 H51B 109.8 . . ?
C509 C510 H51B 109.8 . . ?
H51A C510 H51B 108.3 . . ?
O54 C511 C512 109.7(6) . . ?
O54 C511 H51C 109.7 . . ?
C512 C511 H51C 109.7 . . ?
O54 C511 H51D 109.7 . . ?
C512 C511 H51D 109.7 . . ?
H51C C511 H51D 108.2 . . ?
N52 C512 C511 113.1(6) . . ?
N52 C512 H51E 109.0 . . ?
C511 C512 H51E 109.0 . . ?
N52 C512 H51F 109.0 . . ?
C511 C512 H51F 109.0 . . ?
H51E C512 H51F 107.8 . . ?
N51 C513 C514 113.0(6) . . ?
N51 C513 H51G 109.0 . . ?
C514 C513 H51G 109.0 . . ?
N51 C513 H51H 109.0 . . ?
C514 C513 H51H 109.0 . . ?
H51G C513 H51H 107.8 . . ?
O55 C514 C513 110.0(6) . . ?
O55 C514 H51I 109.7 . . ?
C513 C514 H51I 109.7 . . ?
O55 C514 H51J 109.7 . . ?
C513 C514 H51J 109.7 . . ?
H51I C514 H51J 108.2 . . ?
O55 C515 C516 111.1(6) . . ?
O55 C515 H51K 109.4 . . ?
C516 C515 H51K 109.4 . . ?
O55 C515 H51L 109.4 . . ?
C516 C515 H51L 109.4 . . ?
H51K C515 H51L 108.0 . . ?
O56 C516 C515 108.4(6) . . ?
O56 C516 H51M 110.0 . . ?
C515 C516 H51M 110.0 . . ?
O56 C516 H51N 110.0 . . ?
C515 C516 H51N 110.0 . . ?
H51M C516 H51N 108.4 . . ?
O56 C517 C518 109.5(6) . . ?
O56 C517 H51O 109.8 . . ?
C518 C517 H51O 109.8 . . ?
O56 C517 H51P 109.8 . . ?
C518 C517 H51P 109.8 . . ?
H51O C517 H51P 108.2 . . ?
N52 C518 C517 113.8(6) . . ?
N52 C518 H51Q 108.8 . . ?
C517 C518 H51Q 108.8 . . ?
N52 C518 H51R 108.8 . . ?
C517 C518 H51R 108.8 . . ?
H51Q C518 H51R 107.7 . . ?
N61 C601 C602 113.5(5) . . ?
N61 C601 H60A 108.9 . . ?
C602 C601 H60A 108.9 . . ?
N61 C601 H60B 108.9 . . ?
C602 C601 H60B 108.9 . . ?
H60A C601 H60B 107.7 . . ?
O61 C602 C601 110.1(5) . . ?
O61 C602 H60C 109.6 . . ?
C601 C602 H60C 109.6 . . ?
O61 C602 H60D 109.6 . . ?
C601 C602 H60D 109.6 . . ?
H60C C602 H60D 108.1 . . ?
O61 C603 C604 108.6(5) . . ?
O61 C603 H60E 110.0 . . ?
C604 C603 H60E 110.0 . . ?
O61 C603 H60F 110.0 . . ?
C604 C603 H60F 110.0 . . ?
H60E C603 H60F 108.3 . . ?
O62 C604 C603 109.8(5) . . ?
O62 C604 H60G 109.7 . . ?
C603 C604 H60G 109.7 . . ?
O62 C604 H60H 109.7 . . ?
C603 C604 H60H 109.7 . . ?
H60G C604 H60H 108.2 . . ?
O62 C605 C606 109.3(5) . . ?
O62 C605 H60I 109.8 . . ?
C606 C605 H60I 109.8 . . ?
O62 C605 H60J 109.8 . . ?
C606 C605 H60J 109.8 . . ?
H60I C605 H60J 108.3 . . ?
N62 C606 C605 114.9(5) . . ?
N62 C606 H60K 108.5 . . ?
C605 C606 H60K 108.5 . . ?
N62 C606 H60L 108.5 . . ?
C605 C606 H60L 108.5 . . ?
H60K C606 H60L 107.5 . . ?
N61 C607 C608 113.0(5) . . ?
N61 C607 H60M 109.0 . . ?
C608 C607 H60M 109.0 . . ?
N61 C607 H60N 109.0 . . ?
C608 C607 H60N 109.0 . . ?
H60M C607 H60N 107.8 . . ?
O63 C608 C607 109.7(5) . . ?
O63 C608 H60O 109.7 . . ?
C607 C608 H60O 109.7 . . ?
O63 C608 H60P 109.7 . . ?
C607 C608 H60P 109.7 . . ?
H60O C608 H60P 108.2 . . ?
O63 C609 C610 108.8(6) . . ?
O63 C609 H60Q 109.9 . . ?
C610 C609 H60Q 109.9 . . ?
O63 C609 H60R 109.9 . . ?
C610 C609 H60R 109.9 . . ?
H60Q C609 H60R 108.3 . . ?
O64 C610 C609 110.0(6) . . ?
O64 C610 H61A 109.7 . . ?
C609 C610 H61A 109.7 . . ?
O64 C610 H61B 109.7 . . ?
C609 C610 H61B 109.7 . . ?
H61A C610 H61B 108.2 . . ?
O64 C611 C612 108.1(5) . . ?
O64 C611 H61C 110.1 . . ?
C612 C611 H61C 110.1 . . ?
O64 C611 H61D 110.1 . . ?
C612 C611 H61D 110.1 . . ?
H61C C611 H61D 108.4 . . ?
N62 C612 C611 113.6(5) . . ?
N62 C612 H61E 108.8 . . ?
C611 C612 H61E 108.8 . . ?
N62 C612 H61F 108.8 . . ?
C611 C612 H61F 108.8 . . ?
H61E C612 H61F 107.7 . . ?
N61 C613 C614 113.3(5) . . ?
N61 C613 H61G 108.9 . . ?
C614 C613 H61G 108.9 . . ?
N61 C613 H61H 108.9 . . ?
C614 C613 H61H 108.9 . . ?
H61G C613 H61H 107.7 . . ?
O65 C614 C613 108.8(5) . . ?
O65 C614 H61I 109.9 . . ?
C613 C614 H61I 109.9 . . ?
O65 C614 H61J 109.9 . . ?
C613 C614 H61J 109.9 . . ?
H61I C614 H61J 108.3 . . ?
O65 C615 C616 109.0(5) . . ?
O65 C615 H61K 109.9 . . ?
C616 C615 H61K 109.9 . . ?
O65 C615 H61L 109.9 . . ?
C616 C615 H61L 109.9 . . ?
H61K C615 H61L 108.3 . . ?
O66 C616 C615 110.1(5) . . ?
O66 C616 H61M 109.6 . . ?
C615 C616 H61M 109.6 . . ?
O66 C616 H61N 109.6 . . ?
C615 C616 H61N 109.6 . . ?
H61M C616 H61N 108.1 . . ?
O66 C617 C618 110.5(5) . . ?
O66 C617 H61O 109.6 . . ?
C618 C617 H61O 109.6 . . ?
O66 C617 H61P 109.6 . . ?
C618 C617 H61P 109.6 . . ?
H61O C617 H61P 108.1 . . ?
N62 C618 C617 112.4(5) . . ?
N62 C618 H61Q 109.1 . . ?
C617 C618 H61Q 109.1 . . ?
N62 C618 H61R 109.1 . . ?
C617 C618 H61R 109.1 . . ?
H61Q C618 H61R 107.9 . . ?
C101 N11 C107 109.8(5) . . ?
C101 N11 C113 110.4(5) . . ?
C107 N11 C113 110.7(5) . . ?
C101 N11 K1 108.8(4) . . ?
C107 N11 K1 107.9(4) . . ?
C113 N11 K1 109.2(3) . . ?
C106 N12 C118 110.6(5) . . ?
C106 N12 C112 109.0(5) . . ?
C118 N12 C112 108.1(5) . . ?
C106 N12 K1 108.9(3) . . ?
C118 N12 K1 109.6(3) . . ?
C112 N12 K1 110.7(3) . . ?
C207 N21 C201 111.8(7) . . ?
C207 N21 C213 110.5(8) . . ?
C201 N21 C213 109.2(7) . . ?
C207 N21 K2 108.7(5) . . ?
C201 N21 K2 108.6(5) . . ?
C213 N21 K2 107.9(5) . . ?
C218 N22 C212 109.1(8) . . ?
C218 N22 C206 108.7(8) . . ?
C212 N22 C206 108.7(8) . . ?
C218 N22 K2 111.7(6) . . ?
C212 N22 K2 110.5(5) . . ?
C206 N22 K2 108.1(5) . . ?
C301 N31 C307 110.8(5) . . ?
C301 N31 C313 109.5(5) . . ?
C307 N31 C313 108.1(5) . . ?
C301 N31 K3 107.4(4) . . ?
C307 N31 K3 110.3(3) . . ?
C313 N31 K3 110.7(3) . . ?
C306 N32 C312 110.7(5) . . ?
C306 N32 C318 108.2(5) . . ?
C312 N32 C318 110.2(5) . . ?
C306 N32 K3 112.1(4) . . ?
C312 N32 K3 107.0(4) . . ?
C318 N32 K3 108.6(4) . . ?
C401 N41 C413 109.5(5) . . ?
C401 N41 C407 110.4(5) . . ?
C413 N41 C407 110.2(5) . . ?
C401 N41 K4 109.6(4) . . ?
C413 N41 K4 108.9(3) . . ?
C407 N41 K4 108.2(4) . . ?
C418 N42 C406 110.8(5) . . ?
C418 N42 C412 108.6(5) . . ?
C406 N42 C412 110.5(5) . . ?
C418 N42 K4 108.8(4) . . ?
C406 N42 K4 108.6(3) . . ?
C412 N42 K4 109.5(3) . . ?
C513 N51 C501 109.8(6) . . ?
C513 N51 C507 109.7(5) . . ?
C501 N51 C507 109.5(5) . . ?
C513 N51 K5 109.6(4) . . ?
C501 N51 K5 107.9(4) . . ?
C507 N51 K5 110.4(4) . . ?
C506 N52 C518 109.2(6) . . ?
C506 N52 C512 110.6(6) . . ?
C518 N52 C512 110.5(6) . . ?
C506 N52 K5 109.2(4) . . ?
C518 N52 K5 107.8(4) . . ?
C512 N52 K5 109.5(4) . . ?
C613 N61 C601 109.4(5) . . ?
C613 N61 C607 110.7(5) . . ?
C601 N61 C607 108.9(5) . . ?
C613 N61 K6 110.0(3) . . ?
C601 N61 K6 110.6(3) . . ?
C607 N61 K6 107.2(4) . . ?
C606 N62 C618 110.6(5) . . ?
C606 N62 C612 109.7(5) . . ?
C618 N62 C612 109.2(5) . . ?
C606 N62 K6 108.3(4) . . ?
C618 N62 K6 107.8(4) . . ?
C612 N62 K6 111.2(4) . . ?
C102 O11 C103 112.0(5) . . ?
C102 O11 K1 119.1(3) . . ?
C103 O11 K1 118.4(3) . . ?
C105 O12 C104 111.6(5) . . ?
C105 O12 K1 116.7(3) . . ?
C104 O12 K1 109.1(4) . . ?
C108 O13 C109 110.5(5) . . ?
C108 O13 K1 119.0(3) . . ?
C109 O13 K1 113.9(3) . . ?
C110 O14 C111 111.6(4) . . ?
C110 O14 K1 115.9(3) . . ?
C111 O14 K1 118.0(3) . . ?
C114 O15 C115 110.7(5) . . ?
C114 O15 K1 118.5(3) . . ?
C115 O15 K1 114.6(3) . . ?
C116 O16 C117 110.6(4) . . ?
C116 O16 K1 115.8(3) . . ?
C117 O16 K1 115.4(3) . . ?
C203 O21 C202 111.2(6) . . ?
C203 O21 K2 114.5(4) . . ?
C202 O21 K2 118.9(4) . . ?
C204 O22 C205 110.4(6) . . ?
C204 O22 K2 115.8(4) . . ?
C205 O22 K2 116.3(5) . . ?
C209 O23 C208 112.5(8) . . ?
C209 O23 K2 116.2(5) . . ?
C208 O23 K2 116.8(5) . . ?
C211 O24 C210 111.5(8) . . ?
C211 O24 K2 117.6(6) . . ?
C210 O24 K2 112.4(5) . . ?
C215 O25 C214 108.3(9) . . ?
C215 O25 K2 113.7(6) . . ?
C214 O25 K2 118.3(5) . . ?
C216 O26 C217 112.9(8) . . ?
C216 O26 K2 113.7(6) . . ?
C217 O26 K2 117.0(5) . . ?
C303 O31 C302 112.4(5) . . ?
C303 O31 K3 111.5(4) . . ?
C302 O31 K3 119.4(3) . . ?
C305 O32 C304 112.0(5) . . ?
C305 O32 K3 116.8(4) . . ?
C304 O32 K3 116.9(4) . . ?
C308 O33 C309 112.0(5) . . ?
C308 O33 K3 119.4(3) . . ?
C309 O33 K3 116.4(3) . . ?
C311 O34 C310 111.1(5) . . ?
C311 O34 K3 116.3(3) . . ?
C310 O34 K3 113.3(3) . . ?
C315 O35 C314 111.0(4) . . ?
C315 O35 K3 114.5(4) . . ?
C314 O35 K3 114.6(3) . . ?
C317 O36 C316 111.2(5) . . ?
C317 O36 K3 118.3(3) . . ?
C316 O36 K3 115.6(3) . . ?
C402 O41 C403 111.5(5) . . ?
C402 O41 K4 118.8(4) . . ?
C403 O41 K4 117.9(4) . . ?
C405 O42 C404 110.5(5) . . ?
C405 O42 K4 118.8(3) . . ?
C404 O42 K4 107.9(4) . . ?
C408 O43 C409 110.2(4) . . ?
C408 O43 K4 119.4(3) . . ?
C409 O43 K4 113.4(3) . . ?
C410 O44 C411 111.2(4) . . ?
C410 O44 K4 115.8(3) . . ?
C411 O44 K4 118.5(3) . . ?
C414 O45 C415 111.3(5) . . ?
C414 O45 K4 120.0(3) . . ?
C415 O45 K4 115.2(3) . . ?
C416 O46 C417 110.4(4) . . ?
C416 O46 K4 115.1(3) . . ?
C417 O46 K4 115.9(3) . . ?
C503 O51 C502 111.9(5) . . ?
C503 O51 K5 110.6(4) . . ?
C502 O51 K5 116.6(4) . . ?
C504 O52 C505 111.5(5) . . ?
C504 O52 K5 116.5(4) . . ?
C505 O52 K5 119.9(4) . . ?
C509 O53 C508 111.7(5) . . ?
C509 O53 K5 113.1(4) . . ?
C508 O53 K5 119.2(4) . . ?
C510 O54 C511 111.6(5) . . ?
C510 O54 K5 113.8(4) . . ?
C511 O54 K5 116.6(4) . . ?
C514 O55 C515 111.7(6) . . ?
C514 O55 K5 115.4(4) . . ?
C515 O55 K5 112.7(4) . . ?
C516 O56 C517 110.8(6) . . ?
C516 O56 K5 114.0(4) . . ?
C517 O56 K5 118.3(4) . . ?
C602 O61 C603 111.6(5) . . ?
C602 O61 K6 115.4(3) . . ?
C603 O61 K6 113.4(4) . . ?
C605 O62 C604 111.6(5) . . ?
C605 O62 K6 119.4(4) . . ?
C604 O62 K6 114.4(3) . . ?
C608 O63 C609 112.2(5) . . ?
C608 O63 K6 119.9(4) . . ?
C609 O63 K6 111.2(4) . . ?
C611 O64 C610 112.5(5) . . ?
C611 O64 K6 117.6(4) . . ?
C610 O64 K6 115.7(4) . . ?
C614 O65 C615 111.9(5) . . ?
C614 O65 K6 119.5(3) . . ?
C615 O65 K6 116.5(3) . . ?
C617 O66 C616 110.7(5) . . ?
C617 O66 K6 115.9(3) . . ?
C616 O66 K6 112.5(3) . . ?
O12 C105 C106 110.2(5) . . ?
O12 C105 H10U 109.6 . . ?
C106 C105 H10U 109.6 . . ?
O12 C105 H10V 109.6 . . ?
C106 C105 H10V 109.6 . . ?
H10U C105 H10V 108.1 . . ?
C1P N1P C5P 120.0 . . ?
C2P C1P N1P 120.0 . . ?
C2P C1P H1P 120.0 . . ?
N1P C1P H1P 120.0 . . ?
C3P C2P C1P 120.0 . . ?
C3P C2P H2P 120.0 . . ?
C1P C2P H2P 120.0 . . ?
C2P C3P C4P 120.0 . . ?
C2P C3P H3P 120.0 . . ?
C4P C3P H3P 120.0 . . ?
C5P C4P C3P 120.0 . . ?
C5P C4P H4P 120.0 . . ?
C3P C4P H4P 120.0 . . ?
C4P C5P N1P 120.0 . . ?
C4P C5P H5P 120.0 . . ?
N1P C5P H5P 120.0 . . ?
C1PA N1PA C5PA 120.0 . . ?
C2PA C1PA N1PA 120.0 . . ?
C2PA C1PA H1PA 120.0 . . ?
N1PA C1PA H1PA 120.0 . . ?
C1PA C2PA C3PA 120.0 . . ?
C1PA C2PA H2PA 120.0 . . ?
C3PA C2PA H2PA 120.0 . . ?
C2PA C3PA C4PA 120.0 . . ?
C2PA C3PA H3PA 120.0 . . ?
C4PA C3PA H3PA 120.0 . . ?
C3PA C4PA C5PA 120.0 . . ?
C3PA C4PA H4PA 120.0 . . ?
C5PA C4PA H4PA 120.0 . . ?
C4PA C5PA N1PA 120.0 . . ?
C4PA C5PA H5PA 120.0 . . ?
N1PA C5PA H5PA 120.0 . . ?
C2Q C1Q H1QA 109.5 . . ?
C2Q C1Q H1QB 109.5 . . ?
H1QA C1Q H1QB 109.5 . . ?
C2Q C1Q H1QC 109.5 . . ?
H1QA C1Q H1QC 109.5 . . ?
H1QB C1Q H1QC 109.5 . . ?
C3Q C2Q C7Q 120.0 . . ?
C3Q C2Q C1Q 120.9(8) . . ?
C7Q C2Q C1Q 119.1(8) . . ?
C4Q C3Q C2Q 120.0 . . ?
C4Q C3Q H3QA 120.0 . . ?
C2Q C3Q H3QA 120.0 . . ?
C5Q C4Q C3Q 120.0 . . ?
C5Q C4Q H4QA 120.0 . . ?
C3Q C4Q H4QA 120.0 . . ?
C4Q C5Q C6Q 120.0 . . ?
C4Q C5Q H5QA 120.0 . . ?
C6Q C5Q H5QA 120.0 . . ?
C7Q C6Q C5Q 120.0 . . ?
C7Q C6Q H6QA 120.0 . . ?
C5Q C6Q H6QA 120.0 . . ?
C6Q C7Q C2Q 120.0 . . ?
C6Q C7Q H7QA 120.0 . . ?
C2Q C7Q H7QA 120.0 . . ?
C2QA C1QA H1QD 109.5 . . ?
C2QA C1QA H1QE 109.5 . . ?
H1QD C1QA H1QE 109.5 . . ?
C2QA C1QA H1QF 109.5 . . ?
H1QD C1QA H1QF 109.5 . . ?
H1QE C1QA H1QF 109.5 . . ?
C3QA C2QA C7QA 120.0 . . ?
C3QA C2QA C1QA 119.9(8) . . ?
C7QA C2QA C1QA 120.1(8) . . ?
C4QA C3QA C2QA 120.0 . . ?
C4QA C3QA H3QB 120.0 . . ?
C2QA C3QA H3QB 120.0 . . ?
C3QA C4QA C5QA 120.00(6) . . ?
C3QA C4QA H4QB 120.0 . . ?
C5QA C4QA H4QB 120.0 . . ?
C6QA C5QA C4QA 120.0 . . ?
C6QA C5QA H5QB 120.0 . . ?
C4QA C5QA H5QB 120.0 . . ?
C5QA C6QA C7QA 120.0 . . ?
C5QA C6QA H6QB 120.0 . . ?
C7QA C6QA H6QB 120.0 . . ?
C6QA C7QA C2QA 120.0 . . ?
C6QA C7QA H7QB 120.0 . . ?
C2QA C7QA H7QB 120.0 . . ?
C2R C1R H1RA 109.5 . . ?
C2R C1R H1RB 109.5 . . ?
H1RA C1R H1RB 109.5 . . ?
C2R C1R H1RC 109.5 . . ?
H1RA C1R H1RC 109.5 . . ?
H1RB C1R H1RC 109.5 . . ?
C3R C2R C7R 120.0 . . ?
C3R C2R C1R 118.6(8) . . ?
C7R C2R C1R 121.4(8) . . ?
C4R C3R C2R 120.0 . . ?
C4R C3R H3RA 120.0 . . ?
C2R C3R H3RA 120.0 . . ?
C3R C4R C5R 120.0 . . ?
C3R C4R H4RA 120.0 . . ?
C5R C4R H4RA 120.0 . . ?
C6R C5R C4R 120.0 . . ?
C6R C5R H5RA 120.0 . . ?
C4R C5R H5RA 120.0 . . ?
C5R C6R C7R 120.0 . . ?
C5R C6R H6RA 120.0 . . ?
C7R C6R H6RA 120.0 . . ?
C6R C7R C2R 120.0 . . ?
C6R C7R H7RA 120.0 . . ?
C2R C7R H7RA 120.0 . . ?
C2RA C1RA H1RD 109.5 . . ?
C2RA C1RA H1RE 109.5 . . ?
H1RD C1RA H1RE 109.5 . . ?
C2RA C1RA H1RF 109.5 . . ?
H1RD C1RA H1RF 109.5 . . ?
H1RE C1RA H1RF 109.5 . . ?
C3RA C2RA C7RA 120.0 . . ?
C3RA C2RA C1RA 122.3(7) . . ?
C7RA C2RA C1RA 117.7(7) . . ?
C2RA C3RA C4RA 120.0 . . ?
C2RA C3RA H3RB 120.0 . . ?
C4RA C3RA H3RB 120.0 . . ?
C5RA C4RA C3RA 120.0 . . ?
C5RA C4RA H4RB 120.0 . . ?
C3RA C4RA H4RB 120.0 . . ?
C4RA C5RA C6RA 120.0 . . ?
C4RA C5RA H5RB 120.0 . . ?
C6RA C5RA H5RB 120.0 . . ?
C7RA C6RA C5RA 120.0 . . ?
C7RA C6RA H6RB 120.0 . . ?
C5RA C6RA H6RB 120.0 . . ?
C6RA C7RA C2RA 120.0 . . ?
C6RA C7RA H7RB 120.0 . . ?
C2RA C7RA H7RB 120.0 . . ?
C2S C1S H1S1 109.5 . . ?
C2S C1S H1S2 109.5 . . ?
H1S1 C1S H1S2 109.5 . . ?
C2S C1S H1S3 109.5 . . ?
H1S1 C1S H1S3 109.5 . . ?
H1S2 C1S H1S3 109.5 . . ?
C7S C2S C3S 116.3(9) . . ?
C7S C2S C1S 121.4(9) . . ?
C3S C2S C1S 122.3(9) . . ?
C4S C3S C2S 120.5(10) . . ?
C4S C3S H3S 119.8 . . ?
C2S C3S H3S 119.8 . . ?
C5S C4S C3S 123.0(10) . . ?
C5S C4S H4S 118.5 . . ?
C3S C4S H4S 118.5 . . ?
C4S C5S C6S 118.0(10) . . ?
C4S C5S H5S 121.0 . . ?
C6S C5S H5S 121.0 . . ?
C5S C6S C7S 121.8(10) . . ?
C5S C6S H6S 119.1 . . ?
C7S C6S H6S 119.1 . . ?
C6S C7S C2S 120.5(9) . . ?
C6S C7S H7S 119.8 . . ?
C2S C7S H7S 119.8 . . ?
C2T C1T H1T1 109.5 . . ?
C2T C1T H1T2 109.5 . . ?
H1T1 C1T H1T2 109.5 . . ?
C2T C1T H1T3 109.5 . . ?
H1T1 C1T H1T3 109.5 . . ?
H1T2 C1T H1T3 109.5 . . ?
C1T C2T C7T 123.7(12) . . ?
C1T C2T C3T 118.1(12) . . ?
C7T C2T C3T 118.2(7) . . ?
C4T C3T C2T 120.1(7) . . ?
C4T C3T H3T 120.0 . . ?
C2T C3T H3T 120.0 . . ?
C3T C4T C5T 119.2(7) . . ?
C3T C4T H4T 120.4 . . ?
C5T C4T H4T 120.4 . . ?
C6T C5T C4T 123.0(7) . . ?
C6T C5T H5T 118.5 . . ?
C4T C5T H5T 118.5 . . ?
C5T C6T C7T 117.6(7) . . ?
C5T C6T H6T 121.2 . . ?
C7T C6T H6T 121.2 . . ?
C2T C7T C6T 121.9(7) . . ?
C2T C7T H7T 119.1 . . ?
C6T C7T H7T 119.1 . . ?
C2U C1U H1UA 109.5 . . ?
C2U C1U H1UB 109.5 . . ?
H1UA C1U H1UB 109.5 . . ?
C2U C1U H1UC 109.5 . . ?
H1UA C1U H1UC 109.5 . . ?
H1UB C1U H1UC 109.5 . . ?
C3U C2U C7U 120.0 . . ?
C3U C2U C1U 120.3(7) . . ?
C7U C2U C1U 119.7(7) . . ?
C2U C3U C4U 120.0 . . ?
C2U C3U H3UA 120.0 . . ?
C4U C3U H3UA 120.0 . . ?
C5U C4U C3U 120.0 . . ?
C5U C4U H4UA 120.0 . . ?
C3U C4U H4UA 120.0 . . ?
C6U C5U C4U 120.0 . . ?
C6U C5U H5UA 120.0 . . ?
C4U C5U H5UA 120.0 . . ?
C5U C6U C7U 120.0 . . ?
C5U C6U H6UA 120.0 . . ?
C7U C6U H6UA 120.0 . . ?
C6U C7U C2U 120.0 . . ?
C6U C7U H7UA 120.0 . . ?
C2U C7U H7UA 120.0 . . ?
C2UA C1UA H1UD 109.5 . . ?
C2UA C1UA H1UE 109.5 . . ?
H1UD C1UA H1UE 109.5 . . ?
C2UA C1UA H1UF 109.5 . . ?
H1UD C1UA H1UF 109.5 . . ?
H1UE C1UA H1UF 109.5 . . ?
C3UA C2UA C7UA 120.0 . . ?
C3UA C2UA C1UA 118.4(6) . . ?
C7UA C2UA C1UA 121.6(6) . . ?
C2UA C3UA C4UA 120.0 . . ?
C2UA C3UA H3UB 120.0 . . ?
C4UA C3UA H3UB 120.0 . . ?
C3UA C4UA C5UA 120.0 . . ?
C3UA C4UA H4UB 120.0 . . ?
C5UA C4UA H4UB 120.0 . . ?
C6UA C5UA C4UA 120.0 . . ?
C6UA C5UA H5UB 120.0 . . ?
C4UA C5UA H5UB 120.0 . . ?
C5UA C6UA C7UA 120.0 . . ?
C5UA C6UA H6UB 120.0 . . ?
C7UA C6UA H6UB 120.0 . . ?
C6UA C7UA C2UA 120.0 . . ?
C6UA C7UA H7UB 120.0 . . ?
C2UA C7UA H7UB 120.0 . . ?
C2V C1V H1VA 109.5 . . ?
C2V C1V H1VB 109.5 . . ?
H1VA C1V H1VB 109.5 . . ?
C2V C1V H1VC 109.5 . . ?
H1VA C1V H1VC 109.5 . . ?
H1VB C1V H1VC 109.5 . . ?
C3V C2V C7V 120.0 . . ?
C3V C2V C1V 123.2(6) . . ?
C7V C2V C1V 116.8(6) . . ?
C2V C3V C4V 120.0 . . ?
C2V C3V H3VA 120.0 . . ?
C4V C3V H3VA 120.0 . . ?
C5V C4V C3V 120.0 . . ?
C5V C4V H4VA 120.0 . . ?
C3V C4V H4VA 120.0 . . ?
C6V C5V C4V 120.0 . . ?
C6V C5V H5VA 120.0 . . ?
C4V C5V H5VA 120.0 . . ?
C5V C6V C7V 120.0 . . ?
C5V C6V H6VA 120.0 . . ?
C7V C6V H6VA 120.0 . . ?
C6V C7V C2V 120.0 . . ?
C6V C7V H7VA 120.0 . . ?
C2V C7V H7VA 120.0 . . ?
C2VA C1VA H1VD 109.5 . . ?
C2VA C1VA H1VE 109.5 . . ?
H1VD C1VA H1VE 109.5 . . ?
C2VA C1VA H1VF 109.5 . . ?
H1VD C1VA H1VF 109.5 . . ?
H1VE C1VA H1VF 109.5 . . ?
C3VA C2VA C7VA 120.0 . . ?
C3VA C2VA C1VA 118.8(7) . . ?
C7VA C2VA C1VA 121.2(7) . . ?
C4VA C3VA C2VA 120.0 . . ?
C4VA C3VA H3VB 120.0 . . ?
C2VA C3VA H3VB 120.0 . . ?
C3VA C4VA C5VA 120.0 . . ?
C3VA C4VA H4VB 120.0 . . ?
C5VA C4VA H4VB 120.0 . . ?
C4VA C5VA C6VA 120.0 . . ?
C4VA C5VA H5VB 120.0 . . ?
C6VA C5VA H5VB 120.0 . . ?
C7VA C6VA C5VA 120.0 . . ?
C7VA C6VA H6VB 120.0 . . ?
C5VA C6VA H6VB 120.0 . . ?
C6VA C7VA C2VA 120.0 . . ?
C6VA C7VA H7VB 120.0 . . ?
C2VA C7VA H7VB 120.0 . . ?

loop_
_geom_bond_atom_site_label_1
_geom_bond_atom_site_label_2
_geom_bond_distance
_geom_bond_site_symmetry_2
_geom_bond_publ_flag
Sn1 Sn5 2.9236(6) . ?
Sn1 Sn4 2.9418(6) . ?
Sn1 Sn3 2.9466(6) . ?
Sn1 Sn2 2.9546(6) . ?
Sn2 Sn6 2.9397(6) . ?
Sn2 Sn9 2.9591(6) . ?
Sn2 Sn3 3.1757(6) . ?
Sn2 Sn5 3.2520(5) . ?
Sn3 Sn7 2.9563(6) . ?
Sn3 Sn6 2.9570(6) . ?
Sn3 Sn4 3.2328(6) . ?
Sn4 Sn8 2.9459(6) . ?
Sn4 Sn7 2.9519(6) . ?
Sn4 Sn5 3.1795(6) . ?
Sn5 Sn9 2.9232(6) . ?
Sn5 Sn8 2.9321(6) . ?
Sn6 Cd1 2.9220(7) . ?
Sn6 Sn7 3.1496(6) . ?
Sn6 Sn9 3.1806(6) . ?
Sn7 Cd1 2.9504(7) . ?
Sn7 Sn8 3.1835(6) . ?
Sn8 Cd1 2.9354(6) . ?
Sn8 Sn9 3.1773(6) . ?
Sn9 Cd1 2.9251(6) . ?
Cd1 Sn10 2.7337(7) . ?
Sn10 C9 2.158(7) . ?
Sn10 C1 2.172(8) . ?
Sn10 C5 2.214(8) . ?
C1 C2 1.514(11) . ?
C1 H1A1 0.9900 . ?
C1 H1A2 0.9900 . ?
C2 C3 1.542(11) . ?
C2 H2A1 0.9900 . ?
C2 H2A2 0.9900 . ?
C3 C4 1.509(12) . ?
C3 H3A1 0.9900 . ?
C3 H3A2 0.9900 . ?
C4 H4A1 0.9800 . ?
C4 H4A2 0.9800 . ?
C4 H4A3 0.9800 . ?
C5 C6 1.437(12) . ?
C5 H5A1 0.9900 . ?
C5 H5A2 0.9900 . ?
C6 C7 1.536(13) . ?
C6 H6A1 0.9900 . ?
C6 H6A2 0.9900 . ?
C7 C8 1.521(15) . ?
C7 H7A1 0.9900 . ?
C7 H7A2 0.9900 . ?
C8 H8A1 0.9800 . ?
C8 H8A2 0.9800 . ?
C8 H8A3 0.9800 . ?
C9 C10 1.631(14) . ?
C9 H9A1 0.9900 . ?
C9 H9A2 0.9900 . ?
C10 C11 1.368(14) . ?
C10 H10C 0.9900 . ?
C10 H10D 0.9900 . ?
C11 C12 1.523(14) . ?
C11 H11C 0.9900 . ?
C11 H11D 0.9900 . ?
C12 H12D 0.9800 . ?
C12 H12E 0.9800 . ?
C12 H12F 0.9800 . ?
Sn1A Sn5A 2.9255(7) . ?
Sn1A Sn4A 2.9456(6) . ?
Sn1A Sn3A 2.9472(6) . ?
Sn1A Sn2A 2.9521(6) . ?
Sn2A Sn6A 2.9424(6) . ?
Sn2A Sn9A 2.9528(6) . ?
Sn2A Sn3A 3.1692(6) . ?
Sn2A Sn5A 3.2695(6) . ?
Sn3A Sn6A 2.9584(6) . ?
Sn3A Sn7A 2.9625(6) . ?
Sn3A Sn4A 3.2243(6) . ?
Sn4A Sn7A 2.9427(6) . ?
Sn4A Sn8A 2.9487(6) . ?
Sn4A Sn5A 3.2068(6) . ?
Sn5A Sn9A 2.9206(6) . ?
Sn5A Sn8A 2.9270(6) . ?
Sn6A Cd1A 2.9396(7) . ?
Sn6A Sn7A 3.1368(6) . ?
Sn6A Sn9A 3.1677(6) . ?
Sn7A Cd1A 2.9416(7) . ?
Sn7A Sn8A 3.1722(6) . ?
Sn8A Cd1A 2.9149(6) . ?
Sn8A Sn9A 3.1794(6) . ?
Sn9A Cd1A 2.9074(7) . ?
Cd1A Sn01 2.7218(7) . ?
Sn01 C5A 2.155(9) . ?
Sn01 C9A 2.191(9) . ?
Sn01 C1A 2.215(8) . ?
C1A C2A 1.538(11) . ?
C1A H1A 0.9900 . ?
C1A H1B 0.9900 . ?
C2A C3A 1.533(12) . ?
C2A H2A 0.9900 . ?
C2A H2B 0.9900 . ?
C3A C4A 1.496(12) . ?
C3A H3A 0.9900 . ?
C3A H3B 0.9900 . ?
C4A H4A 0.9800 . ?
C4A H4B 0.9800 . ?
C4A H4C 0.9800 . ?
C5A C6A 1.405(15) . ?
C5A H5A 0.9900 . ?
C5A H5B 0.9900 . ?
C6A C7A 1.374(16) . ?
C6A H6A 0.9900 . ?
C6A H6B 0.9900 . ?
C7A C8A 1.478(17) . ?
C7A H7A 0.9900 . ?
C7A H7B 0.9900 . ?
C8A H8A 0.9800 . ?
C8A H8B 0.9800 . ?
C8A H8C 0.9800 . ?
C9A C10A 1.528(15) . ?
C9A H9A 0.9900 . ?
C9A H9B 0.9900 . ?
C10A C11A 1.295(16) . ?
C10A H10A 0.9900 . ?
C10A H10B 0.9900 . ?
C11A C12A 1.348(15) . ?
C11A H11A 0.9900 . ?
C11A H11B 0.9900 . ?
C12A H12A 0.9800 . ?
C12A H12B 0.9800 . ?
C12A H12C 0.9800 . ?
K1 O11 2.775(4) . ?
K1 O13 2.798(4) . ?
K1 O14 2.810(4) . ?
K1 O16 2.834(4) . ?
K1 O15 2.863(4) . ?
K1 O12 2.864(4) . ?
K1 N12 2.992(5) . ?
K1 N11 3.029(5) . ?
K2 O23 2.787(6) . ?
K2 O22 2.805(5) . ?
K2 O21 2.807(4) . ?
K2 O25 2.834(6) . ?
K2 O26 2.837(6) . ?
K2 O24 2.837(5) . ?
K2 N22 2.973(7) . ?
K2 N21 3.036(6) . ?
K3 O34 2.771(4) . ?
K3 O33 2.799(4) . ?
K3 O36 2.810(4) . ?
K3 O31 2.816(4) . ?
K3 O32 2.825(4) . ?
K3 O35 2.865(4) . ?
K3 N32 3.026(5) . ?
K3 N31 3.028(5) . ?
K4 O41 2.766(4) . ?
K4 O43 2.800(4) . ?
K4 O44 2.802(4) . ?
K4 O46 2.834(4) . ?
K4 O45 2.837(4) . ?
K4 O42 2.857(4) . ?
K4 N42 3.010(5) . ?
K4 N41 3.026(5) . ?
K5 O52 2.772(4) . ?
K5 O56 2.817(5) . ?
K5 O55 2.826(4) . ?
K5 O51 2.834(4) . ?
K5 O54 2.848(5) . ?
K5 O53 2.848(5) . ?
K5 N51 3.018(5) . ?
K5 N52 3.054(6) . ?
K6 O66 2.782(4) . ?
K6 O65 2.784(4) . ?
K6 O62 2.798(4) . ?
K6 O63 2.798(4) . ?
K6 O64 2.821(5) . ?
K6 O61 2.859(4) . ?
K6 N62 3.038(5) . ?
K6 N61 3.049(5) . ?
C101 N11 1.453(8) . ?
C101 C102 1.516(9) . ?
C101 H10E 0.9900 . ?
C101 H10F 0.9900 . ?
C102 O11 1.411(7) . ?
C102 H10G 0.9900 . ?
C102 H10H 0.9900 . ?
C103 O11 1.426(7) . ?
C103 C104 1.468(10) . ?
C103 H10I 0.9900 . ?
C103 H10J 0.9900 . ?
C104 O12 1.435(7) . ?
C104 H10K 0.9900 . ?
C104 H10L 0.9900 . ?
C106 N12 1.478(8) . ?
C106 C105 1.485(9) . ?
C106 H10M 0.9900 . ?
C106 H10N 0.9900 . ?
C107 N11 1.471(8) . ?
C107 C108 1.510(9) . ?
C107 H10O 0.9900 . ?
C107 H10P 0.9900 . ?
C108 O13 1.421(7) . ?
C108 H10Q 0.9900 . ?
C108 H10R 0.9900 . ?
C109 O13 1.424(7) . ?
C109 C110 1.492(9) . ?
C109 H10S 0.9900 . ?
C109 H10T 0.9900 . ?
C110 O14 1.421(7) . ?
C110 H11E 0.9900 . ?
C110 H11F 0.9900 . ?
C111 O14 1.427(7) . ?
C111 C112 1.496(9) . ?
C111 H11G 0.9900 . ?
C111 H11H 0.9900 . ?
C112 N12 1.488(7) . ?
C112 H11I 0.9900 . ?
C112 H11J 0.9900 . ?
C113 N11 1.474(8) . ?
C113 C114 1.506(9) . ?
C113 H11K 0.9900 . ?
C113 H11L 0.9900 . ?
C114 O15 1.413(7) . ?
C114 H11M 0.9900 . ?
C114 H11N 0.9900 . ?
C115 O15 1.426(6) . ?
C115 C116 1.493(8) . ?
C115 H11O 0.9900 . ?
C115 H11P 0.9900 . ?
C116 O16 1.427(7) . ?
C116 H11Q 0.9900 . ?
C116 H11R 0.9900 . ?
C117 O16 1.432(7) . ?
C117 C118 1.506(8) . ?
C117 H11S 0.9900 . ?
C117 H11T 0.9900 . ?
C118 N12 1.481(8) . ?
C118 H11U 0.9900 . ?
C118 H11V 0.9900 . ?
C201 N21 1.462(10) . ?
C201 C202 1.507(12) . ?
C201 H20A 0.9900 . ?
C201 H20B 0.9900 . ?
C202 O21 1.443(9) . ?
C202 H20C 0.9900 . ?
C202 H20D 0.9900 . ?
C203 O21 1.412(9) . ?
C203 C204 1.488(11) . ?
C203 H20E 0.9900 . ?
C203 H20F 0.9900 . ?
C204 O22 1.414(8) . ?
C204 H20G 0.9900 . ?
C204 H20H 0.9900 . ?
C205 O22 1.433(10) . ?
C205 C206 1.497(12) . ?
C205 H20I 0.9900 . ?
C205 H20J 0.9900 . ?
C206 N22 1.503(10) . ?
C206 H20K 0.9900 . ?
C206 H20L 0.9900 . ?
C207 N21 1.449(12) . ?
C207 C208 1.489(13) . ?
C207 H20M 0.9900 . ?
C207 H20N 0.9900 . ?
C208 O23 1.449(11) . ?
C208 H20O 0.9900 . ?
C208 H20P 0.9900 . ?
C209 O23 1.408(10) . ?
C209 C210 1.482(14) . ?
C209 H20Q 0.9900 . ?
C209 H20R 0.9900 . ?
C210 O24 1.419(11) . ?
C210 H21A 0.9900 . ?
C210 H21B 0.9900 . ?
C211 O24 1.395(11) . ?
C211 C212 1.507(14) . ?
C211 H21C 0.9900 . ?
C211 H21D 0.9900 . ?
C212 N22 1.459(11) . ?
C212 H21E 0.9900 . ?
C212 H21F 0.9900 . ?
C213 N21 1.471(11) . ?
C213 C214 1.482(14) . ?
C213 H21G 0.9900 . ?
C213 H21H 0.9900 . ?
C214 O25 1.434(11) . ?
C214 H21I 0.9900 . ?
C214 H21J 0.9900 . ?
C215 O25 1.422(13) . ?
C215 C216 1.512(14) . ?
C215 H21K 0.9900 . ?
C215 H21L 0.9900 . ?
C216 O26 1.423(12) . ?
C216 H21M 0.9900 . ?
C216 H21N 0.9900 . ?
C217 O26 1.433(10) . ?
C217 C218 1.508(14) . ?
C217 H21O 0.9900 . ?
C217 H21P 0.9900 . ?
C218 N22 1.433(12) . ?
C218 H21Q 0.9900 . ?
C218 H21R 0.9900 . ?
C301 N31 1.470(7) . ?
C301 C302 1.493(9) . ?
C301 H30A 0.9900 . ?
C301 H30B 0.9900 . ?
C302 O31 1.425(7) . ?
C302 H30C 0.9900 . ?
C302 H30D 0.9900 . ?
C303 O31 1.417(8) . ?
C303 C304 1.497(10) . ?
C303 H30E 0.9900 . ?
C303 H30F 0.9900 . ?
C304 O32 1.415(7) . ?
C304 H30G 0.9900 . ?
C304 H30H 0.9900 . ?
C305 O32 1.411(8) . ?
C305 C306 1.501(9) . ?
C305 H30I 0.9900 . ?
C305 H30J 0.9900 . ?
C306 N32 1.463(8) . ?
C306 H30K 0.9900 . ?
C306 H30L 0.9900 . ?
C307 N31 1.477(8) . ?
C307 C308 1.505(8) . ?
C307 H30M 0.9900 . ?
C307 H30N 0.9900 . ?
C308 O33 1.422(7) . ?
C308 H30O 0.9900 . ?
C308 H30P 0.9900 . ?
C309 O33 1.422(7) . ?
C309 C310 1.484(9) . ?
C309 H30Q 0.9900 . ?
C309 H30R 0.9900 . ?
C310 O34 1.432(7) . ?
C310 H31A 0.9900 . ?
C310 H31B 0.9900 . ?
C311 O34 1.406(7) . ?
C311 C312 1.513(9) . ?
C311 H31C 0.9900 . ?
C311 H31D 0.9900 . ?
C312 N32 1.471(7) . ?
C312 H31E 0.9900 . ?
C312 H31F 0.9900 . ?
C313 N31 1.492(7) . ?
C313 C314 1.517(8) . ?
C313 H31G 0.9900 . ?
C313 H31H 0.9900 . ?
C314 O35 1.430(7) . ?
C314 H31I 0.9900 . ?
C314 H31J 0.9900 . ?
C315 O35 1.425(7) . ?
C315 C316 1.497(9) . ?
C315 H31K 0.9900 . ?
C315 H31L 0.9900 . ?
C316 O36 1.437(7) . ?
C316 H31M 0.9900 . ?
C316 H31N 0.9900 . ?
C317 O36 1.427(7) . ?
C317 C318 1.503(9) . ?
C317 H31O 0.9900 . ?
C317 H31P 0.9900 . ?
C318 N32 1.491(8) . ?
C318 H31Q 0.9900 . ?
C318 H31R 0.9900 . ?
C401 N41 1.447(8) . ?
C401 C402 1.504(10) . ?
C401 H40A 0.9900 . ?
C401 H40B 0.9900 . ?
C402 O41 1.414(8) . ?
C402 H40C 0.9900 . ?
C402 H40D 0.9900 . ?
C403 O41 1.438(8) . ?
C403 C404 1.483(10) . ?
C403 H40E 0.9900 . ?
C403 H40F 0.9900 . ?
C404 O42 1.427(7) . ?
C404 H40G 0.9900 . ?
C404 H40H 0.9900 . ?
C405 O42 1.417(7) . ?
C405 C406 1.491(9) . ?
C405 H40I 0.9900 . ?
C405 H40J 0.9900 . ?
C406 N42 1.469(8) . ?
C406 H40K 0.9900 . ?
C406 H40L 0.9900 . ?
C407 N41 1.479(8) . ?
C407 C408 1.530(9) . ?
C407 H40M 0.9900 . ?
C407 H40N 0.9900 . ?
C408 O43 1.418(7) . ?
C408 H40O 0.9900 . ?
C408 H40P 0.9900 . ?
C409 O43 1.428(7) . ?
C409 C410 1.496(9) . ?
C409 H40Q 0.9900 . ?
C409 H40R 0.9900 . ?
C410 O44 1.425(7) . ?
C410 H41A 0.9900 . ?
C410 H41B 0.9900 . ?
C411 O44 1.430(7) . ?
C411 C412 1.500(8) . ?
C411 H41C 0.9900 . ?
C411 H41D 0.9900 . ?
C412 N42 1.480(7) . ?
C412 H41E 0.9900 . ?
C412 H41F 0.9900 . ?
C413 N41 1.463(8) . ?
C413 C414 1.515(9) . ?
C413 H41G 0.9900 . ?
C413 H41H 0.9900 . ?
C414 O45 1.408(7) . ?
C414 H41I 0.9900 . ?
C414 H41J 0.9900 . ?
C415 O45 1.423(7) . ?
C415 C416 1.490(9) . ?
C415 H41K 0.9900 . ?
C415 H41L 0.9900 . ?
C416 O46 1.422(7) . ?
C416 H41M 0.9900 . ?
C416 H41N 0.9900 . ?
C417 O46 1.424(7) . ?
C417 C418 1.509(9) . ?
C417 H41O 0.9900 . ?
C417 H41P 0.9900 . ?
C418 N42 1.466(8) . ?
C418 H41Q 0.9900 . ?
C418 H41R 0.9900 . ?
C501 N51 1.469(8) . ?
C501 C502 1.506(10) . ?
C501 H50A 0.9900 . ?
C501 H50B 0.9900 . ?
C502 O51 1.439(7) . ?
C502 H50C 0.9900 . ?
C502 H50D 0.9900 . ?
C503 O51 1.430(7) . ?
C503 C504 1.483(9) . ?
C503 H50E 0.9900 . ?
C503 H50F 0.9900 . ?
C504 O52 1.422(8) . ?
C504 H50G 0.9900 . ?
C504 H50H 0.9900 . ?
C505 O52 1.424(8) . ?
C505 C506 1.497(10) . ?
C505 H50I 0.9900 . ?
C505 H50J 0.9900 . ?
C506 N52 1.468(8) . ?
C506 H50K 0.9900 . ?
C506 H50L 0.9900 . ?
C507 N51 1.488(9) . ?
C507 C508 1.521(10) . ?
C507 H50M 0.9900 . ?
C507 H50N 0.9900 . ?
C508 O53 1.437(8) . ?
C508 H50O 0.9900 . ?
C508 H50P 0.9900 . ?
C509 O53 1.423(8) . ?
C509 C510 1.467(10) . ?
C509 H50Q 0.9900 . ?
C509 H50R 0.9900 . ?
C510 O54 1.426(8) . ?
C510 H51A 0.9900 . ?
C510 H51B 0.9900 . ?
C511 O54 1.435(8) . ?
C511 C512 1.485(10) . ?
C511 H51C 0.9900 . ?
C511 H51D 0.9900 . ?
C512 N52 1.474(9) . ?
C512 H51E 0.9900 . ?
C512 H51F 0.9900 . ?
C513 N51 1.463(8) . ?
C513 C514 1.520(10) . ?
C513 H51G 0.9900 . ?
C513 H51H 0.9900 . ?
C514 O55 1.399(9) . ?
C514 H51I 0.9900 . ?
C514 H51J 0.9900 . ?
C515 O55 1.416(8) . ?
C515 C516 1.483(11) . ?
C515 H51K 0.9900 . ?
C515 H51L 0.9900 . ?
C516 O56 1.424(8) . ?
C516 H51M 0.9900 . ?
C516 H51N 0.9900 . ?
C517 O56 1.433(9) . ?
C517 C518 1.492(10) . ?
C517 H51O 0.9900 . ?
C517 H51P 0.9900 . ?
C518 N52 1.473(9) . ?
C518 H51Q 0.9900 . ?
C518 H51R 0.9900 . ?
C601 N61 1.478(7) . ?
C601 C602 1.495(9) . ?
C601 H60A 0.9900 . ?
C601 H60B 0.9900 . ?
C602 O61 1.430(7) . ?
C602 H60C 0.9900 . ?
C602 H60D 0.9900 . ?
C603 O61 1.432(7) . ?
C603 C604 1.481(9) . ?
C603 H60E 0.9900 . ?
C603 H60F 0.9900 . ?
C604 O62 1.433(8) . ?
C604 H60G 0.9900 . ?
C604 H60H 0.9900 . ?
C605 O62 1.413(7) . ?
C605 C606 1.498(9) . ?
C605 H60I 0.9900 . ?
C605 H60J 0.9900 . ?
C606 N62 1.464(8) . ?
C606 H60K 0.9900 . ?
C606 H60L 0.9900 . ?
C607 N61 1.484(7) . ?
C607 C608 1.502(9) . ?
C607 H60M 0.9900 . ?
C607 H60N 0.9900 . ?
C608 O63 1.426(8) . ?
C608 H60O 0.9900 . ?
C608 H60P 0.9900 . ?
C609 O63 1.444(7) . ?
C609 C610 1.486(10) . ?
C609 H60Q 0.9900 . ?
C609 H60R 0.9900 . ?
C610 O64 1.408(7) . ?
C610 H61A 0.9900 . ?
C610 H61B 0.9900 . ?
C611 O64 1.407(8) . ?
C611 C612 1.505(9) . ?
C611 H61C 0.9900 . ?
C611 H61D 0.9900 . ?
C612 N62 1.471(8) . ?
C612 H61E 0.9900 . ?
C612 H61F 0.9900 . ?
C613 N61 1.469(8) . ?
C613 C614 1.503(8) . ?
C613 H61G 0.9900 . ?
C613 H61H 0.9900 . ?
C614 O65 1.423(7) . ?
C614 H61I 0.9900 . ?
C614 H61J 0.9900 . ?
C615 O65 1.426(7) . ?
C615 C616 1.499(9) . ?
C615 H61K 0.9900 . ?
C615 H61L 0.9900 . ?
C616 O66 1.422(7) . ?
C616 H61M 0.9900 . ?
C616 H61N 0.9900 . ?
C617 O66 1.422(7) . ?
C617 C618 1.505(9) . ?
C617 H61O 0.9900 . ?
C617 H61P 0.9900 . ?
C618 N62 1.469(7) . ?
C618 H61Q 0.9900 . ?
C618 H61R 0.9900 . ?
O12 C105 1.413(7) . ?
C105 H10U 0.9900 . ?
C105 H10V 0.9900 . ?
N1P C1P 1.3900 . ?
N1P C5P 1.3900 . ?
C1P C2P 1.3900 . ?
C1P H1P 0.9500 . ?
C2P C3P 1.3900 . ?
C2P H2P 0.9500 . ?
C3P C4P 1.3900 . ?
C3P H3P 0.9500 . ?
C4P C5P 1.3900 . ?
C4P H4P 0.9500 . ?
C5P H5P 0.9500 . ?
N1PA C1PA 1.3900 . ?
N1PA C5PA 1.3900 . ?
C1PA C2PA 1.3900 . ?
C1PA H1PA 0.9500 . ?
C2PA C3PA 1.3900 . ?
C2PA H2PA 0.9500 . ?
C3PA C4PA 1.3900 . ?
C3PA H3PA 0.9500 . ?
C4PA C5PA 1.3900 . ?
C4PA H4PA 0.9500 . ?
C5PA H5PA 0.9500 . ?
C1Q C2Q 1.521(8) . ?
C1Q H1QA 0.9800 . ?
C1Q H1QB 0.9800 . ?
C1Q H1QC 0.9800 . ?
C2Q C3Q 1.3900 . ?
C2Q C7Q 1.3900 . ?
C3Q C4Q 1.3900 . ?
C3Q H3QA 0.9500 . ?
C4Q C5Q 1.3900 . ?
C4Q H4QA 0.9500 . ?
C5Q C6Q 1.3900 . ?
C5Q H5QA 0.9500 . ?
C6Q C7Q 1.3900 . ?
C6Q H6QA 0.9500 . ?
C7Q H7QA 0.9500 . ?
C1QA C2QA 1.534(8) . ?
C1QA H1QD 0.9800 . ?
C1QA H1QE 0.9800 . ?
C1QA H1QF 0.9800 . ?
C2QA C3QA 1.3900 . ?
C2QA C7QA 1.3900 . ?
C3QA C4QA 1.3900 . ?
C3QA H3QB 0.9500 . ?
C4QA C5QA 1.3900 . ?
C4QA H4QB 0.9500 . ?
C5QA C6QA 1.3900 . ?
C5QA H5QB 0.9500 . ?
C6QA C7QA 1.3900 . ?
C6QA H6QB 0.9500 . ?
C7QA H7QB 0.9500 . ?
C1R C2R 1.535(8) . ?
C1R H1RA 0.9800 . ?
C1R H1RB 0.9800 . ?
C1R H1RC 0.9800 . ?
C2R C3R 1.3900 . ?
C2R C7R 1.3900 . ?
C3R C4R 1.3900 . ?
C3R H3RA 0.9500 . ?
C4R C5R 1.3900 . ?
C4R H4RA 0.9500 . ?
C5R C6R 1.3900 . ?
C5R H5RA 0.9500 . ?
C6R C7R 1.3900 . ?
C6R H6RA 0.9500 . ?
C7R H7RA 0.9500 . ?
C1RA C2RA 1.523(8) . ?
C1RA H1RD 0.9800 . ?
C1RA H1RE 0.9800 . ?
C1RA H1RF 0.9800 . ?
C2RA C3RA 1.3900 . ?
C2RA C7RA 1.3900 . ?
C3RA C4RA 1.3900 . ?
C3RA H3RB 0.9500 . ?
C4RA C5RA 1.3900 . ?
C4RA H4RB 0.9500 . ?
C5RA C6RA 1.3900 . ?
C5RA H5RB 0.9500 . ?
C6RA C7RA 1.3900 . ?
C6RA H6RB 0.9500 . ?
C7RA H7RB 0.9500 . ?
C1S C2S 1.476(11) . ?
C1S H1S1 0.9800 . ?
C1S H1S2 0.9800 . ?
C1S H1S3 0.9800 . ?
C2S C7S 1.394(12) . ?
C2S C3S 1.423(11) . ?
C3S C4S 1.364(12) . ?
C3S H3S 0.9500 . ?
C4S C5S 1.344(13) . ?
C4S H4S 0.9500 . ?
C5S C6S 1.369(12) . ?
C5S H5S 0.9500 . ?
C6S C7S 1.391(12) . ?
C6S H6S 0.9500 . ?
C7S H7S 0.9500 . ?
C1T C2T 1.317(14) . ?
C1T H1T1 0.9800 . ?
C1T H1T2 0.9800 . ?
C1T H1T3 0.9800 . ?
C2T C7T 1.404(10) . ?
C2T C3T 1.443(11) . ?
C3T C4T 1.384(11) . ?
C3T H3T 0.9500 . ?
C4T C5T 1.404(10) . ?
C4T H4T 0.9500 . ?
C5T C6T 1.382(10) . ?
C5T H5T 0.9500 . ?
C6T C7T 1.410(10) . ?
C6T H6T 0.9500 . ?
C7T H7T 0.9500 . ?
C1U C2U 1.487(7) . ?
C1U H1UA 0.9800 . ?
C1U H1UB 0.9800 . ?
C1U H1UC 0.9800 . ?
C2U C3U 1.3900 . ?
C2U C7U 1.3900 . ?
C3U C4U 1.3900 . ?
C3U H3UA 0.9500 . ?
C4U C5U 1.3900 . ?
C4U H4UA 0.9500 . ?
C5U C6U 1.3900 . ?
C5U H5UA 0.9500 . ?
C6U C7U 1.3900 . ?
C6U H6UA 0.9500 . ?
C7U H7UA 0.9500 . ?
C1UA C2UA 1.507(7) . ?
C1UA H1UD 0.9800 . ?
C1UA H1UE 0.9800 . ?
C1UA H1UF 0.9800 . ?
C2UA C3UA 1.3900 . ?
C2UA C7UA 1.3900 . ?
C3UA C4UA 1.3900 . ?
C3UA H3UB 0.9500 . ?
C4UA C5UA 1.3900 . ?
C4UA H4UB 0.9500 . ?
C5UA C6UA 1.3900 . ?
C5UA H5UB 0.9500 . ?
C6UA C7UA 1.3900 . ?
C6UA H6UB 0.9500 . ?
C7UA H7UB 0.9500 . ?
C1V C2V 1.510(7) . ?
C1V H1VA 0.9800 . ?
C1V H1VB 0.9800 . ?
C1V H1VC 0.9800 . ?
C2V C3V 1.3900 . ?
C2V C7V 1.3900 . ?
C3V C4V 1.3900 . ?
C3V H3VA 0.9500 . ?
C4V C5V 1.3900 . ?
C4V H4VA 0.9500 . ?
C5V C6V 1.3900 . ?
C5V H5VA 0.9500 . ?
C6V C7V 1.3900 . ?
C6V H6VA 0.9500 . ?
C7V H7VA 0.9500 . ?
C1VA C2VA 1.535(8) . ?
C1VA H1VD 0.9800 . ?
C1VA H1VE 0.9800 . ?
C1VA H1VF 0.9800 . ?
C2VA C3VA 1.3900 . ?
C2VA C7VA 1.3900 . ?
C3VA C4VA 1.3900 . ?
C3VA H3VB 0.9500 . ?
C4VA C5VA 1.3900 . ?
C4VA H4VB 0.9500 . ?
C5VA C6VA 1.3900 . ?
C5VA H5VB 0.9500 . ?
C6VA C7VA 1.3900 . ?
C6VA H6VB 0.9500 . ?
C7VA H7VB 0.9500 . ?
